data_4308907
loop_
_publ_author_name
'Izuru Takei'
'Keita Dohki'
'Koji Kobayashi'
'Toshiaki Suzuki'
'Masanobu Hidai'

_publ_contact_author_address
;
Department of Materials Science and Technology, 
Faculty of Industrial Science and Technology, 
Tokyo University of Science, 2641 Yamazaki, 
Noda-shi, Chiba 278-8510, Japan
;
_publ_contact_author_email ' hidai@rs.noda.tus.ac.jp '
_publ_contact_author_fax ' +81-4-7123-9362 '
_publ_contact_author_name ' Masanobu Hidai'
_publ_contact_author_phone ' +71-4-7124-1501 '
_publ_section_title
;
Cleavage of Hydrazine N-N Bonds by RuMo3S4 Cubane-Type Clusters
;
_journal_name_full 'Inorganic Chemistry'
_journal_page_first 3768
_journal_page_last 3770
_journal_paper_doi 10.1021/ic0500560
_journal_volume 44
_journal_year 2005
_chemical_formula_sum 'C60 H97 F9 Mo6 N3 P2 Ru2 S8'
_chemical_formula_weight 2127.61
_chemical_name_systematic
; 
 ? 
;
_space_group_IT_number 50
_symmetry_cell_setting orthorhombic
_symmetry_space_group_name_Hall '-P 2ab 2b'
_symmetry_space_group_name_H-M 'P b a n :2'
_atom_sites_solution_hydrogens geom
_atom_sites_solution_primary direct
_atom_sites_solution_secondary difmap
_audit_creation_method SHELXL-97
_cell_angle_alpha 90.00
_cell_angle_beta 90.00
_cell_angle_gamma 90.00
_cell_formula_units_Z 12
_cell_length_a 29.4581(9)
_cell_length_b 29.3083(11)
_cell_length_c 19.9652(7)
_cell_measurement_temperature 293(2)
_cell_volume 17237.3(10)
_computing_structure_refinement 'SHELXL-97 (Sheldrick, 1997)'
_computing_structure_solution 'SHELXS-97 (Sheldrick, 1990)'
_diffrn_ambient_temperature 293(2)
_diffrn_measured_fraction_theta_full 0.630
_diffrn_measured_fraction_theta_max 0.630
_diffrn_radiation_monochromator graphite
_diffrn_radiation_source 'fine-focus sealed tube'
_diffrn_radiation_type MoK\a
_diffrn_radiation_wavelength 0.71070
_diffrn_reflns_av_R_equivalents 0.0403
_diffrn_reflns_av_sigmaI/netI 0.0400
_diffrn_reflns_limit_h_max 30
_diffrn_reflns_limit_h_min -30
_diffrn_reflns_limit_k_max 30
_diffrn_reflns_limit_k_min -30
_diffrn_reflns_limit_l_max 20
_diffrn_reflns_limit_l_min -20
_diffrn_reflns_number 49574
_diffrn_reflns_theta_full 21.50
_diffrn_reflns_theta_max 21.50
_diffrn_reflns_theta_min 3.51
_exptl_absorpt_coefficient_mu 2.202
_exptl_absorpt_correction_T_max 0.6672
_exptl_absorpt_correction_T_min 0.4374
_exptl_crystal_density_diffrn 2.460
_exptl_crystal_density_method 'not measured'
_exptl_crystal_F_000 12684
_exptl_crystal_size_max 0.45
_exptl_crystal_size_mid 0.40
_exptl_crystal_size_min 0.20
_refine_diff_density_max 3.381
_refine_diff_density_min -0.771
_refine_diff_density_rms 0.161
_refine_ls_extinction_method none
_refine_ls_goodness_of_fit_ref 1.115
_refine_ls_hydrogen_treatment mixed
_refine_ls_matrix_type full
_refine_ls_number_parameters 808
_refine_ls_number_reflns 6257
_refine_ls_number_restraints 0
_refine_ls_restrained_S_all 1.115
_refine_ls_R_factor_all 0.0700
_refine_ls_R_factor_gt 0.0667
_refine_ls_shift/su_max 0.001
_refine_ls_shift/su_mean 0.000
_refine_ls_structure_factor_coef Fsqd
_refine_ls_weighting_details 'calc w=1/[\s^2^(Fo^2^)+(0.1178P)^2^+167.0157P] where P=(Fo^2^+2Fc^2^)/3'
_refine_ls_weighting_scheme calc
_refine_ls_wR_factor_gt 0.1863
_refine_ls_wR_factor_ref 0.1890
_reflns_number_gt 5677
_reflns_number_total 6257
_reflns_threshold_expression >2sigma(I)
_cod_data_source_file ic0500560si20050114_044525_1.cif
_cod_data_source_block shelxl
_cod_original_sg_symbol_H-M 'P b a n'
_cod_database_code 4308907

loop_
_symmetry_equiv_pos_as_xyz
'x, y, z'
'-x, y+1/2, z'
'x+1/2, -y, z'
'-x+1/2, -y+1/2, z'
'-x, -y, -z'
'x, -y-1/2, -z'
'-x-1/2, y, -z'
'x-1/2, y-1/2, -z'

loop_
_atom_site_label
_atom_site_type_symbol
_atom_site_fract_x
_atom_site_fract_y
_atom_site_fract_z
_atom_site_U_iso_or_equiv
_atom_site_adp_type
_atom_site_occupancy
_atom_site_symmetry_multiplicity
_atom_site_calc_flag
_atom_site_refinement_flags
_atom_site_disorder_assembly
_atom_site_disorder_group
Ru1 Ru 0.05670(5) 0.41024(5) 0.25912(7) 0.0457(4) Uani 1 1 d . . .
Ru2 Ru 0.10999(5) 0.48473(5) 0.26227(7) 0.0441(4) Uani 1 1 d . . .
Mo1 Mo 0.03408(6) 0.34049(6) 0.16342(8) 0.0545(5) Uani 1 1 d . . .
Mo2 Mo -0.03086(5) 0.37626(5) 0.25505(8) 0.0486(5) Uani 1 1 d . . .
Mo3 Mo 0.04052(6) 0.32225(6) 0.30216(8) 0.0540(5) Uani 1 1 d . . .
Mo4 Mo 0.11441(5) 0.57903(5) 0.26154(8) 0.0485(5) Uani 1 1 d . . .
Mo5 Mo 0.16993(5) 0.52976(6) 0.16983(8) 0.0536(5) Uani 1 1 d . . .
Mo6 Mo 0.18713(5) 0.52771(6) 0.30995(8) 0.0522(5) Uani 1 1 d . . .
S1 S 0.0138(3) 0.3831(3) 0.3381(5) 0.152(3) Uani 1 1 d . . .
S2 S 0.09893(17) 0.34556(18) 0.2295(2) 0.0604(14) Uani 1 1 d . . .
S3 S 0.00698(17) 0.41466(17) 0.1682(2) 0.0584(13) Uani 1 1 d . . .
S4 S -0.01745(18) 0.29995(17) 0.2302(2) 0.0577(13) Uani 1 1 d . . .
S5 S 0.09133(16) 0.53196(18) 0.1728(2) 0.0565(13) Uani 1 1 d . . .
S6 S 0.18508(17) 0.46557(18) 0.2358(2) 0.0573(13) Uani 1 1 d . . .
S7 S 0.1187(3) 0.5338(3) 0.3439(5) 0.135(3) Uani 1 1 d . . .
S8 S 0.19145(17) 0.59058(19) 0.2391(3) 0.0630(14) Uani 1 1 d . . .
P1 P 0.0000 0.5000 0.5000 0.086(3) Uani 1 2 d S . .
P2 P 0.1262(3) 0.3947(3) 0.8297(5) 0.110(2) Uani 1 1 d . . .
F1 F 0.0085(8) 0.4482(6) 0.5018(11) 0.188(9) Uani 1 1 d . . .
F2 F 0.0532(6) 0.5084(8) 0.5047(9) 0.165(8) Uani 1 1 d . . .
F3 F -0.0044(7) 0.5028(7) 0.5781(7) 0.160(7) Uani 1 1 d . . .
F4 F 0.1461(10) 0.3919(18) 0.8963(15) 0.30(2) Uani 1 1 d . . .
F5 F 0.1067(16) 0.391(2) 0.7632(16) 0.36(3) Uani 1 1 d . . .
F6 F 0.098(2) 0.4263(11) 0.858(2) 0.43(4) Uani 1 1 d . . .
F7 F 0.1511(13) 0.3591(15) 0.806(3) 0.37(3) Uani 1 1 d . . .
F8 F 0.0928(11) 0.3634(10) 0.858(3) 0.34(2) Uani 1 1 d . . .
F9 F 0.1547(13) 0.4316(14) 0.8077(17) 0.33(2) Uani 1 1 d . . .
N1 N 0.1076(5) 0.4299(5) 0.3287(6) 0.051(4) Uani 1 1 d . . .
N2 N 0.0922(7) 0.4377(7) 0.3972(8) 0.093(6) Uani 1 1 d . . .
N3 N 0.0411(4) 0.4776(4) 0.2831(7) 0.044(4) Uani 1 1 d . . .
C1 C 0.0199(16) 0.2830(11) 0.0850(13) 0.107(11) Uani 1 1 d . . .
C2 C 0.0030(10) 0.3237(11) 0.0587(9) 0.082(7) Uani 1 1 d . . .
C3 C 0.0430(11) 0.3509(9) 0.0487(9) 0.086(8) Uani 1 1 d . . .
C4 C 0.0810(8) 0.3297(12) 0.0660(13) 0.090(9) Uani 1 1 d . . .
C5 C 0.0667(16) 0.2870(12) 0.0915(13) 0.117(12) Uani 1 1 d . . .
C6 C -0.0026(19) 0.2401(12) 0.0938(14) 0.28(3) Uani 1 1 d . . .
H6A H 0.0041 0.2206 0.0564 0.427 Uiso 1 1 calc R . .
H6B H -0.0348 0.2449 0.0964 0.427 Uiso 1 1 calc R . .
H6C H 0.0078 0.2260 0.1343 0.427 Uiso 1 1 calc R . .
C7 C -0.0427(10) 0.3392(14) 0.0374(13) 0.172(18) Uani 1 1 d . . .
H7A H -0.0646 0.3159 0.0471 0.257 Uiso 1 1 calc R . .
H7B H -0.0425 0.3452 -0.0099 0.257 Uiso 1 1 calc R . .
H7C H -0.0505 0.3666 0.0610 0.257 Uiso 1 1 calc R . .
C8 C 0.0434(19) 0.3964(10) 0.0118(14) 0.26(3) Uani 1 1 d . . .
H8A H 0.0676 0.4150 0.0287 0.388 Uiso 1 1 calc R . .
H8B H 0.0149 0.4117 0.0187 0.388 Uiso 1 1 calc R . .
H8C H 0.0478 0.3911 -0.0352 0.388 Uiso 1 1 calc R . .
C9 C 0.1286(13) 0.3509(16) 0.0590(18) 0.205(19) Uani 1 1 d . . .
H9A H 0.1294 0.3703 0.0202 0.308 Uiso 1 1 calc R . .
H9B H 0.1507 0.3271 0.0541 0.308 Uiso 1 1 calc R . .
H9C H 0.1354 0.3686 0.0982 0.308 Uiso 1 1 calc R . .
C10 C 0.1031(18) 0.2525(15) 0.1126(15) 0.28(3) Uani 1 1 d . . .
H10A H 0.1136 0.2597 0.1569 0.419 Uiso 1 1 calc R . .
H10B H 0.1281 0.2540 0.0818 0.419 Uiso 1 1 calc R . .
H10C H 0.0905 0.2223 0.1122 0.419 Uiso 1 1 calc R . .
C11 C -0.0840(6) 0.4340(7) 0.2851(12) 0.063(6) Uani 1 1 d . . .
C12 C -0.0899(7) 0.3964(9) 0.3290(11) 0.072(7) Uani 1 1 d . . .
C13 C -0.1047(6) 0.3597(8) 0.2900(13) 0.072(6) Uani 1 1 d . . .
C14 C -0.1071(7) 0.3742(9) 0.2210(10) 0.075(7) Uani 1 1 d . . .
C15 C -0.0959(6) 0.4191(7) 0.2205(12) 0.063(6) Uani 1 1 d . . .
C16 C -0.0738(8) 0.4778(9) 0.3087(15) 0.117(10) Uani 1 1 d . . .
H16A H -0.0912 0.4839 0.3484 0.175 Uiso 1 1 calc R . .
H16B H -0.0812 0.4999 0.2749 0.175 Uiso 1 1 calc R . .
H16C H -0.0420 0.4797 0.3189 0.175 Uiso 1 1 calc R . .
C17 C -0.0844(9) 0.3994(10) 0.4049(11) 0.125(11) Uani 1 1 d . . .
H17A H -0.1125 0.3912 0.4262 0.188 Uiso 1 1 calc R . .
H17B H -0.0764 0.4300 0.4173 0.188 Uiso 1 1 calc R . .
H17C H -0.0609 0.3788 0.4191 0.188 Uiso 1 1 calc R . .
C18 C -0.1204(9) 0.3157(9) 0.3125(14) 0.115(9) Uani 1 1 d . . .
H18A H -0.1179 0.3139 0.3603 0.173 Uiso 1 1 calc R . .
H18B H -0.1023 0.2921 0.2924 0.173 Uiso 1 1 calc R . .
H18C H -0.1516 0.3116 0.2996 0.173 Uiso 1 1 calc R . .
C19 C -0.1274(8) 0.3452(10) 0.1706(13) 0.111(9) Uani 1 1 d . . .
H19A H -0.1598 0.3472 0.1734 0.166 Uiso 1 1 calc R . .
H19B H -0.1181 0.3142 0.1779 0.166 Uiso 1 1 calc R . .
H19C H -0.1176 0.3549 0.1269 0.166 Uiso 1 1 calc R . .
C20 C -0.0978(9) 0.4495(9) 0.1607(14) 0.117(10) Uani 1 1 d . . .
H20A H -0.1035 0.4315 0.1214 0.175 Uiso 1 1 calc R . .
H20B H -0.0693 0.4651 0.1559 0.175 Uiso 1 1 calc R . .
H20C H -0.1217 0.4714 0.1663 0.175 Uiso 1 1 calc R . .
C21 C 0.0198(9) 0.2705(8) 0.3857(12) 0.084(7) Uani 1 1 d . . .
C22 C 0.0469(11) 0.2466(7) 0.3395(10) 0.084(8) Uani 1 1 d . . .
C23 C 0.0896(9) 0.2663(9) 0.3413(13) 0.084(7) Uani 1 1 d . . .
C24 C 0.0909(8) 0.2996(7) 0.3894(11) 0.072(6) Uani 1 1 d . . .
C25 C 0.0478(9) 0.3027(8) 0.4169(11) 0.080(7) Uani 1 1 d . . .
C26 C -0.0286(9) 0.2593(11) 0.4015(14) 0.139(12) Uani 1 1 d . . .
H26A H -0.0438 0.2497 0.3614 0.208 Uiso 1 1 calc R . .
H26B H -0.0434 0.2859 0.4193 0.208 Uiso 1 1 calc R . .
H26C H -0.0296 0.2352 0.4341 0.208 Uiso 1 1 calc R . .
C27 C 0.0298(12) 0.2037(7) 0.3004(16) 0.152(14) Uani 1 1 d . . .
H27A H 0.0494 0.1981 0.2629 0.228 Uiso 1 1 calc R . .
H27B H -0.0006 0.2089 0.2848 0.228 Uiso 1 1 calc R . .
H27C H 0.0301 0.1777 0.3296 0.228 Uiso 1 1 calc R . .
C28 C 0.1275(10) 0.2444(10) 0.2966(17) 0.145(12) Uani 1 1 d . . .
H28A H 0.1562 0.2585 0.3064 0.217 Uiso 1 1 calc R . .
H28B H 0.1202 0.2489 0.2502 0.217 Uiso 1 1 calc R . .
H28C H 0.1294 0.2123 0.3058 0.217 Uiso 1 1 calc R . .
C29 C 0.1318(8) 0.3271(9) 0.4161(13) 0.116(10) Uani 1 1 d . . .
H29A H 0.1378 0.3184 0.4617 0.174 Uiso 1 1 calc R . .
H29B H 0.1250 0.3591 0.4143 0.174 Uiso 1 1 calc R . .
H29C H 0.1580 0.3208 0.3891 0.174 Uiso 1 1 calc R . .
C30 C 0.0386(10) 0.3327(10) 0.4732(14) 0.132(11) Uani 1 1 d . . .
H30A H 0.0523 0.3204 0.5129 0.198 Uiso 1 1 calc R . .
H30B H 0.0064 0.3352 0.4796 0.198 Uiso 1 1 calc R . .
H30C H 0.0511 0.3623 0.4642 0.198 Uiso 1 1 calc R . .
C31 C 0.0451(6) 0.6107(7) 0.2936(13) 0.069(6) Uani 1 1 d . . .
C32 C 0.0559(9) 0.6287(8) 0.2269(12) 0.087(7) Uani 1 1 d . . .
C33 C 0.0952(8) 0.6535(8) 0.2325(12) 0.077(6) Uani 1 1 d . . .
C34 C 0.1077(8) 0.6536(7) 0.3011(14) 0.074(6) Uani 1 1 d . . .
C35 C 0.0791(10) 0.6282(9) 0.3372(13) 0.092(8) Uani 1 1 d . . .
C36 C -0.0007(8) 0.5835(7) 0.3070(16) 0.129(12) Uani 1 1 d . . .
H36A H 0.0061 0.5552 0.3291 0.194 Uiso 1 1 calc R . .
H36B H -0.0155 0.5774 0.2651 0.194 Uiso 1 1 calc R . .
H36C H -0.0203 0.6015 0.3349 0.194 Uiso 1 1 calc R . .
C37 C 0.0277(8) 0.6223(9) 0.1615(12) 0.109(9) Uani 1 1 d . . .
H37A H 0.0003 0.6399 0.1643 0.164 Uiso 1 1 calc R . .
H37B H 0.0203 0.5906 0.1560 0.164 Uiso 1 1 calc R . .
H37C H 0.0453 0.6324 0.1238 0.164 Uiso 1 1 calc R . .
C38 C 0.1146(10) 0.6842(8) 0.1823(14) 0.120(10) Uani 1 1 d . . .
H38A H 0.1062 0.6739 0.1383 0.180 Uiso 1 1 calc R . .
H38B H 0.1471 0.6843 0.1862 0.180 Uiso 1 1 calc R . .
H38C H 0.1033 0.7145 0.1893 0.180 Uiso 1 1 calc R . .
C39 C 0.1446(9) 0.6805(9) 0.3326(16) 0.129(11) Uani 1 1 d . . .
H39A H 0.1349 0.6910 0.3759 0.193 Uiso 1 1 calc R . .
H39B H 0.1517 0.7063 0.3048 0.193 Uiso 1 1 calc R . .
H39C H 0.1710 0.6617 0.3376 0.193 Uiso 1 1 calc R . .
C40 C 0.0742(13) 0.6189(10) 0.4128(12) 0.161(15) Uani 1 1 d . . .
H40A H 0.1003 0.6304 0.4359 0.242 Uiso 1 1 calc R . .
H40B H 0.0717 0.5866 0.4202 0.242 Uiso 1 1 calc R . .
H40C H 0.0474 0.6338 0.4293 0.242 Uiso 1 1 calc R . .
C41 C 0.2018(14) 0.4887(10) 0.0787(13) 0.108(10) Uani 1 1 d . . .
C42 C 0.1632(9) 0.5144(10) 0.0531(10) 0.080(7) Uani 1 1 d . . .
C43 C 0.1721(8) 0.5633(10) 0.0597(9) 0.075(7) Uani 1 1 d . . .
C44 C 0.2148(11) 0.5659(11) 0.0879(11) 0.096(9) Uani 1 1 d . . .
C45 C 0.2334(8) 0.5220(17) 0.1012(13) 0.110(11) Uani 1 1 d . . .
C46 C 0.2107(13) 0.4385(11) 0.0775(16) 0.180(17) Uani 1 1 d . . .
H46A H 0.2223 0.4299 0.0344 0.270 Uiso 1 1 calc R . .
H46B H 0.1829 0.4224 0.0860 0.270 Uiso 1 1 calc R . .
H46C H 0.2325 0.4309 0.1114 0.270 Uiso 1 1 calc R . .
C47 C 0.1200(9) 0.4986(12) 0.0195(12) 0.146(14) Uani 1 1 d . . .
H47A H 0.0965 0.4953 0.0526 0.220 Uiso 1 1 calc R . .
H47B H 0.1251 0.4698 -0.0019 0.220 Uiso 1 1 calc R . .
H47C H 0.1108 0.5207 -0.0133 0.220 Uiso 1 1 calc R . .
C48 C 0.1460(11) 0.5978(10) 0.0357(11) 0.141(13) Uani 1 1 d . . .
H48A H 0.1476 0.6234 0.0656 0.211 Uiso 1 1 calc R . .
H48B H 0.1151 0.5877 0.0322 0.211 Uiso 1 1 calc R . .
H48C H 0.1568 0.6067 -0.0078 0.211 Uiso 1 1 calc R . .
C49 C 0.2401(13) 0.6107(12) 0.0967(14) 0.189(19) Uani 1 1 d . . .
H49A H 0.2478 0.6148 0.1431 0.283 Uiso 1 1 calc R . .
H49B H 0.2211 0.6355 0.0823 0.283 Uiso 1 1 calc R . .
H49C H 0.2673 0.6103 0.0703 0.283 Uiso 1 1 calc R . .
C50 C 0.2796(8) 0.5046(18) 0.1257(13) 0.24(3) Uani 1 1 d . . .
H50A H 0.2984 0.4974 0.0878 0.367 Uiso 1 1 calc R . .
H50B H 0.2753 0.4778 0.1525 0.367 Uiso 1 1 calc R . .
H50C H 0.2941 0.5278 0.1521 0.367 Uiso 1 1 calc R . .
C51 C 0.2219(11) 0.4846(11) 0.3973(16) 0.095(8) Uani 1 1 d . . .
C52 C 0.2553(11) 0.4954(14) 0.3520(15) 0.098(9) Uani 1 1 d . . .
C53 C 0.2601(8) 0.5402(18) 0.3479(14) 0.111(12) Uani 1 1 d . . .
C54 C 0.2290(13) 0.5623(11) 0.3951(19) 0.115(11) Uani 1 1 d . . .
C55 C 0.2071(7) 0.5234(17) 0.4245(12) 0.098(10) Uani 1 1 d . . .
C56 C 0.2109(11) 0.4347(11) 0.4123(17) 0.179(17) Uani 1 1 d . . .
H56A H 0.1993 0.4321 0.4571 0.269 Uiso 1 1 calc R . .
H56B H 0.2379 0.4166 0.4080 0.269 Uiso 1 1 calc R . .
H56C H 0.1884 0.4239 0.3812 0.269 Uiso 1 1 calc R . .
C57 C 0.2888(12) 0.4647(15) 0.3160(17) 0.22(2) Uani 1 1 d . . .
H57A H 0.2829 0.4657 0.2687 0.328 Uiso 1 1 calc R . .
H57B H 0.2854 0.4340 0.3319 0.328 Uiso 1 1 calc R . .
H57C H 0.3191 0.4750 0.3246 0.328 Uiso 1 1 calc R . .
C58 C 0.2900(13) 0.578(2) 0.311(2) 0.35(5) Uani 1 1 d . . .
H58A H 0.3130 0.5890 0.3412 0.528 Uiso 1 1 calc R . .
H58B H 0.2709 0.6030 0.2978 0.528 Uiso 1 1 calc R . .
H58C H 0.3041 0.5650 0.2722 0.528 Uiso 1 1 calc R . .
C59 C 0.2265(19) 0.6118(12) 0.412(3) 0.35(5) Uani 1 1 d . . .
H59A H 0.1961 0.6192 0.4256 0.519 Uiso 1 1 calc R . .
H59B H 0.2343 0.6295 0.3731 0.519 Uiso 1 1 calc R . .
H59C H 0.2472 0.6185 0.4475 0.519 Uiso 1 1 calc R . .
C60 C 0.1734(9) 0.5324(19) 0.4818(12) 0.26(3) Uani 1 1 d . . .
H60A H 0.1639 0.5039 0.5009 0.384 Uiso 1 1 calc R . .
H60B H 0.1474 0.5484 0.4647 0.384 Uiso 1 1 calc R . .
H60C H 0.1878 0.5506 0.5157 0.384 Uiso 1 1 calc R . .

loop_
_atom_site_aniso_label
_atom_site_aniso_U_11
_atom_site_aniso_U_22
_atom_site_aniso_U_33
_atom_site_aniso_U_23
_atom_site_aniso_U_13
_atom_site_aniso_U_12
Ru1 0.0452(9) 0.0464(9) 0.0453(9) -0.0026(7) 0.0013(7) 0.0007(7)
Ru2 0.0432(9) 0.0484(9) 0.0406(8) -0.0003(7) 0.0000(7) 0.0023(7)
Mo1 0.0628(11) 0.0551(10) 0.0458(10) -0.0105(8) 0.0005(8) 0.0056(9)
Mo2 0.0487(10) 0.0500(10) 0.0471(10) -0.0073(8) -0.0025(8) -0.0001(8)
Mo3 0.0624(11) 0.0509(10) 0.0486(10) -0.0025(8) -0.0054(8) 0.0007(8)
Mo4 0.0480(10) 0.0512(10) 0.0463(10) 0.0052(8) 0.0040(8) 0.0013(8)
Mo5 0.0473(10) 0.0725(12) 0.0409(10) 0.0064(8) 0.0051(8) 0.0031(9)
Mo6 0.0436(10) 0.0683(11) 0.0447(10) 0.0029(8) 0.0007(7) -0.0005(8)
S1 0.137(8) 0.141(8) 0.177(9) 0.014(7) 0.003(7) -0.011(6)
S2 0.056(3) 0.065(3) 0.060(3) -0.007(3) 0.004(3) 0.013(3)
S3 0.066(3) 0.063(3) 0.046(3) -0.002(2) -0.002(2) 0.004(3)
S4 0.070(3) 0.052(3) 0.051(3) -0.011(2) -0.003(2) -0.003(3)
S5 0.052(3) 0.069(3) 0.048(3) 0.005(3) 0.002(2) 0.006(3)
S6 0.050(3) 0.074(3) 0.048(3) -0.001(3) 0.004(2) 0.014(3)
S7 0.131(7) 0.117(6) 0.157(8) -0.008(6) -0.029(6) 0.001(5)
S8 0.056(3) 0.071(3) 0.062(3) 0.007(3) 0.009(3) -0.009(3)
P1 0.106(8) 0.090(8) 0.064(6) -0.014(5) 0.022(5) -0.015(6)
P2 0.122(7) 0.100(6) 0.107(7) -0.008(5) 0.012(6) -0.019(6)
F1 0.25(2) 0.087(13) 0.23(2) 0.006(13) 0.095(18) 0.031(14)
F2 0.106(13) 0.25(2) 0.144(15) -0.077(15) 0.013(11) -0.019(14)
F3 0.218(18) 0.210(19) 0.050(9) -0.014(11) 0.028(10) 0.008(16)
F4 0.21(3) 0.52(7) 0.16(2) 0.00(3) -0.07(2) 0.06(4)
F5 0.36(5) 0.57(8) 0.14(3) -0.04(3) -0.03(3) 0.15(6)
F6 0.72(9) 0.16(3) 0.40(6) 0.01(3) 0.32(7) 0.12(4)
F7 0.24(4) 0.36(5) 0.53(7) -0.12(5) 0.02(4) 0.18(4)
F8 0.23(3) 0.18(3) 0.60(8) 0.03(3) 0.19(4) -0.06(2)
F9 0.35(4) 0.38(5) 0.24(3) -0.01(3) 0.12(3) -0.24(4)
N1 0.070(10) 0.051(9) 0.031(8) 0.006(7) 0.000(7) -0.003(8)
N2 0.127(17) 0.108(16) 0.044(11) -0.004(10) -0.002(10) 0.015(13)
N3 0.034(8) 0.030(8) 0.067(10) -0.009(7) 0.011(7) 0.001(6)
C1 0.20(3) 0.066(19) 0.053(17) -0.033(15) 0.04(2) -0.05(2)
C2 0.11(2) 0.12(2) 0.016(11) -0.026(12) 0.001(12) -0.02(2)
C3 0.14(3) 0.10(2) 0.019(11) -0.023(11) 0.019(13) -0.01(2)
C4 0.042(15) 0.14(3) 0.085(18) -0.029(18) -0.018(13) 0.022(17)
C5 0.21(4) 0.09(2) 0.058(17) -0.012(16) 0.04(2) 0.08(3)
C6 0.62(9) 0.16(3) 0.08(2) -0.09(2) 0.15(4) -0.24(5)
C7 0.09(2) 0.34(5) 0.08(2) -0.10(3) -0.008(17) 0.01(3)
C8 0.64(10) 0.07(2) 0.06(2) 0.001(16) 0.00(3) -0.03(4)
C9 0.16(4) 0.32(6) 0.14(3) -0.04(4) 0.04(3) -0.01(4)
C10 0.50(8) 0.26(5) 0.08(2) 0.00(3) 0.03(4) 0.27(6)
C11 0.043(12) 0.052(14) 0.095(18) -0.035(14) -0.001(12) 0.013(10)
C12 0.044(13) 0.101(19) 0.071(16) -0.038(15) 0.000(11) 0.013(13)
C13 0.026(11) 0.073(16) 0.12(2) 0.017(15) 0.007(11) -0.012(10)
C14 0.054(14) 0.12(2) 0.048(14) -0.017(14) 0.000(10) 0.018(14)
C15 0.040(12) 0.046(13) 0.103(19) 0.007(13) -0.011(11) -0.002(10)
C16 0.065(16) 0.12(2) 0.17(3) -0.06(2) -0.007(17) 0.015(15)
C17 0.11(2) 0.19(3) 0.075(18) -0.055(19) 0.023(16) 0.02(2)
C18 0.11(2) 0.11(2) 0.12(2) -0.013(19) 0.001(18) 0.017(19)
C19 0.066(16) 0.15(2) 0.12(2) -0.042(19) -0.024(15) -0.017(16)
C20 0.11(2) 0.11(2) 0.13(2) 0.027(19) -0.019(18) 0.040(17)
C21 0.11(2) 0.080(17) 0.065(16) 0.013(14) -0.016(15) -0.016(16)
C22 0.16(3) 0.044(13) 0.044(13) 0.020(11) -0.025(15) 0.012(16)
C23 0.079(18) 0.080(18) 0.09(2) 0.005(15) -0.004(15) 0.002(15)
C24 0.087(18) 0.066(15) 0.063(15) -0.002(12) -0.024(13) 0.024(13)
C25 0.11(2) 0.077(17) 0.053(14) -0.007(12) 0.003(14) 0.003(15)
C26 0.13(3) 0.19(3) 0.10(2) 0.06(2) -0.005(19) -0.02(2)
C27 0.23(4) 0.039(15) 0.19(3) 0.048(18) -0.07(3) -0.018(19)
C28 0.15(3) 0.12(3) 0.17(3) 0.03(2) -0.01(2) 0.07(2)
C29 0.11(2) 0.12(2) 0.12(2) 0.043(18) -0.072(18) 0.009(17)
C30 0.18(3) 0.11(2) 0.10(2) -0.009(18) 0.02(2) -0.01(2)
C31 0.044(12) 0.054(13) 0.109(18) 0.040(13) 0.026(13) 0.012(10)
C32 0.082(18) 0.081(17) 0.10(2) 0.016(15) -0.020(16) 0.020(14)
C33 0.085(18) 0.073(16) 0.074(17) 0.005(13) -0.001(14) 0.001(14)
C34 0.066(15) 0.049(13) 0.11(2) -0.006(13) 0.016(15) -0.007(12)
C35 0.11(2) 0.080(18) 0.09(2) -0.039(15) -0.011(17) 0.032(16)
C36 0.082(18) 0.055(15) 0.25(3) 0.064(19) 0.09(2) 0.022(13)
C37 0.076(17) 0.13(2) 0.12(2) 0.018(17) -0.050(16) 0.003(16)
C38 0.14(2) 0.083(18) 0.14(2) 0.047(18) 0.05(2) -0.014(17)
C39 0.12(2) 0.080(18) 0.19(3) -0.03(2) -0.03(2) 0.007(18)
C40 0.30(5) 0.13(3) 0.055(18) -0.015(16) 0.01(2) 0.08(3)
C41 0.16(3) 0.11(2) 0.059(17) 0.016(16) 0.061(19) 0.02(2)
C42 0.10(2) 0.10(2) 0.043(13) -0.010(13) 0.023(13) -0.003(17)
C43 0.078(17) 0.13(2) 0.020(11) 0.011(12) -0.001(11) -0.003(16)
C44 0.12(3) 0.12(2) 0.040(14) -0.003(15) 0.035(16) -0.06(2)
C45 0.052(16) 0.21(4) 0.072(18) 0.02(2) 0.030(13) 0.00(2)
C46 0.29(5) 0.12(3) 0.13(3) -0.03(2) 0.07(3) 0.08(3)
C47 0.13(2) 0.25(4) 0.060(16) -0.05(2) 0.023(16) -0.12(3)
C48 0.24(4) 0.13(2) 0.049(15) 0.040(16) -0.016(19) 0.08(3)
C49 0.27(4) 0.22(4) 0.08(2) -0.02(2) 0.07(2) -0.16(4)
C50 0.052(18) 0.60(8) 0.08(2) 0.03(3) 0.028(15) 0.12(3)
C51 0.10(2) 0.11(3) 0.074(19) 0.028(18) -0.029(17) -0.002(19)
C52 0.07(2) 0.14(3) 0.08(2) -0.03(2) -0.028(17) 0.02(2)
C53 0.043(15) 0.22(4) 0.070(18) 0.03(2) -0.006(13) -0.04(2)
C54 0.12(3) 0.11(3) 0.11(3) -0.03(2) -0.09(2) 0.01(2)
C55 0.044(14) 0.19(4) 0.055(16) -0.01(2) -0.018(12) 0.03(2)
C56 0.17(3) 0.16(3) 0.21(4) 0.10(3) -0.13(3) -0.03(3)
C57 0.16(3) 0.35(6) 0.15(3) -0.12(4) -0.06(3) 0.15(4)
C58 0.22(5) 0.65(11) 0.18(4) 0.21(6) -0.10(3) -0.35(6)
C59 0.45(8) 0.13(3) 0.46(9) -0.17(4) -0.39(8) 0.14(4)
C60 0.08(2) 0.66(10) 0.035(16) -0.03(3) 0.009(14) 0.03(4)

loop_
_atom_type_symbol
_atom_type_description
_atom_type_scat_dispersion_real
_atom_type_scat_dispersion_imag
_atom_type_scat_source
C C 0.0033 0.0016 'International Tables Vol C Tables 4.2.6.8 and 6.1.1.4'
H H 0.0000 0.0000 'International Tables Vol C Tables 4.2.6.8 and 6.1.1.4'
F F 0.0171 0.0103 'International Tables Vol C Tables 4.2.6.8 and 6.1.1.4'
Mo Mo -1.6832 0.6857 'International Tables Vol C Tables 4.2.6.8 and 6.1.1.4'
N N 0.0061 0.0033 'International Tables Vol C Tables 4.2.6.8 and 6.1.1.4'
P P 0.1023 0.0942 'International Tables Vol C Tables 4.2.6.8 and 6.1.1.4'
Ru Ru -1.2594 0.8363 'International Tables Vol C Tables 4.2.6.8 and 6.1.1.4'
S S 0.1246 0.1234 'International Tables Vol C Tables 4.2.6.8 and 6.1.1.4'

loop_
_geom_angle_atom_site_label_1
_geom_angle_atom_site_label_2
_geom_angle_atom_site_label_3
_geom_angle
_geom_angle_site_symmetry_1
_geom_angle_site_symmetry_3
_geom_angle_publ_flag
N3 Ru1 N1 75.4(5) . . ?
N3 Ru1 S1 93.0(5) . . ?
N1 Ru1 S1 92.0(4) . . ?
N3 Ru1 S3 89.3(4) . . ?
N1 Ru1 S3 159.4(4) . . ?
S1 Ru1 S3 102.7(3) . . ?
N3 Ru1 S2 160.4(4) . . ?
N1 Ru1 S2 90.6(4) . . ?
S1 Ru1 S2 101.3(3) . . ?
S3 Ru1 S2 100.47(18) . . ?
N3 Ru1 Ru2 49.8(3) . . ?
N1 Ru1 Ru2 49.7(4) . . ?
S1 Ru1 Ru2 128.3(3) . . ?
S3 Ru1 Ru2 109.82(14) . . ?
S2 Ru1 Ru2 110.65(14) . . ?
N3 Ru1 Mo3 140.9(4) . . ?
N1 Ru1 Mo3 99.9(4) . . ?
S1 Ru1 Mo3 48.0(3) . . ?
S3 Ru1 Mo3 100.69(14) . . ?
S2 Ru1 Mo3 54.14(14) . . ?
Ru2 Ru1 Mo3 148.43(7) . . ?
N3 Ru1 Mo2 98.2(4) . . ?
N1 Ru1 Mo2 140.8(4) . . ?
S1 Ru1 Mo2 49.2(3) . . ?
S3 Ru1 Mo2 54.03(13) . . ?
S2 Ru1 Mo2 101.33(14) . . ?
Ru2 Ru1 Mo2 146.84(7) . . ?
Mo3 Ru1 Mo2 60.77(6) . . ?
N3 Ru1 Mo1 140.8(4) . . ?
N1 Ru1 Mo1 142.3(4) . . ?
S1 Ru1 Mo1 95.0(3) . . ?
S3 Ru1 Mo1 51.54(13) . . ?
S2 Ru1 Mo1 51.72(13) . . ?
Ru2 Ru1 Mo1 136.69(7) . . ?
Mo3 Ru1 Mo1 60.18(6) . . ?
Mo2 Ru1 Mo1 60.57(5) . . ?
N3 Ru2 N1 76.3(5) . . ?
N3 Ru2 S7 91.8(4) . . ?
N1 Ru2 S7 92.1(4) . . ?
N3 Ru2 S5 89.0(4) . . ?
N1 Ru2 S5 159.9(4) . . ?
S7 Ru2 S5 102.1(3) . . ?
N3 Ru2 S6 160.3(4) . . ?
N1 Ru2 S6 89.5(4) . . ?
S7 Ru2 S6 102.4(3) . . ?
S5 Ru2 S6 101.11(17) . . ?
N3 Ru2 Ru1 49.8(3) . . ?
N1 Ru2 Ru1 50.9(4) . . ?
S7 Ru2 Ru1 128.3(3) . . ?
S5 Ru2 Ru1 109.09(14) . . ?
S6 Ru2 Ru1 110.57(14) . . ?
N3 Ru2 Mo4 98.4(3) . . ?
N1 Ru2 Mo4 140.8(4) . . ?
S7 Ru2 Mo4 48.9(2) . . ?
S5 Ru2 Mo4 54.04(13) . . ?
S6 Ru2 Mo4 101.18(15) . . ?
Ru1 Ru2 Mo4 146.94(7) . . ?
N3 Ru2 Mo6 141.0(4) . . ?
N1 Ru2 Mo6 99.2(4) . . ?
S7 Ru2 Mo6 49.3(2) . . ?
S5 Ru2 Mo6 100.81(14) . . ?
S6 Ru2 Mo6 53.92(13) . . ?
Ru1 Ru2 Mo6 148.97(7) . . ?
Mo4 Ru2 Mo6 60.56(6) . . ?
N3 Ru2 Mo5 140.6(4) . . ?
N1 Ru2 Mo5 141.6(4) . . ?
S7 Ru2 Mo5 96.0(3) . . ?
S5 Ru2 Mo5 51.60(13) . . ?
S6 Ru2 Mo5 52.08(13) . . ?
Ru1 Ru2 Mo5 135.73(7) . . ?
Mo4 Ru2 Mo5 60.61(6) . . ?
Mo6 Ru2 Mo5 60.50(5) . . ?
S3 Mo1 C3 87.5(7) . . ?
S3 Mo1 S2 101.51(19) . . ?
C3 Mo1 S2 117.2(8) . . ?
S3 Mo1 C5 142.9(8) . . ?
C3 Mo1 C5 55.7(9) . . ?
S2 Mo1 C5 93.1(11) . . ?
S3 Mo1 C2 95.7(8) . . ?
C3 Mo1 C2 36.0(8) . . ?
S2 Mo1 C2 147.5(7) . . ?
C5 Mo1 C2 57.9(11) . . ?
S3 Mo1 C1 129.9(12) . . ?
C3 Mo1 C1 57.0(9) . . ?
S2 Mo1 C1 125.0(13) . . ?
C5 Mo1 C1 34.6(10) . . ?
C2 Mo1 C1 34.7(10) . . ?
S3 Mo1 S4 103.24(18) . . ?
C3 Mo1 S4 134.5(7) . . ?
S2 Mo1 S4 103.97(19) . . ?
C5 Mo1 S4 106.0(12) . . ?
C2 Mo1 S4 98.5(7) . . ?
C1 Mo1 S4 84.2(7) . . ?
S3 Mo1 C4 110.7(9) . . ?
C3 Mo1 C4 32.5(8) . . ?
S2 Mo1 C4 89.7(6) . . ?
C5 Mo1 C4 34.7(10) . . ?
C2 Mo1 C4 58.3(8) . . ?
C1 Mo1 C4 57.8(9) . . ?
S4 Mo1 C4 139.9(8) . . ?
S3 Mo1 Mo3 99.22(13) . . ?
C3 Mo1 Mo3 169.1(8) . . ?
S2 Mo1 Mo3 53.22(13) . . ?
C5 Mo1 Mo3 116.6(7) . . ?
C2 Mo1 Mo3 149.7(8) . . ?
C1 Mo1 Mo3 122.1(8) . . ?
S4 Mo1 Mo3 52.43(13) . . ?
C4 Mo1 Mo3 136.8(7) . . ?
S3 Mo1 Mo2 52.90(13) . . ?
C3 Mo1 Mo2 131.3(8) . . ?
S2 Mo1 Mo2 99.42(13) . . ?
C5 Mo1 Mo2 156.9(13) . . ?
C2 Mo1 Mo2 112.9(7) . . ?
C1 Mo1 Mo2 125.1(10) . . ?
S4 Mo1 Mo2 52.12(13) . . ?
C4 Mo1 Mo2 162.4(8) . . ?
Mo3 Mo1 Mo2 59.02(6) . . ?
S3 Mo1 Ru1 52.12(13) . . ?
C3 Mo1 Ru1 122.3(6) . . ?
S2 Mo1 Ru1 52.24(13) . . ?
C5 Mo1 Ru1 142.3(13) . . ?
C2 Mo1 Ru1 146.6(8) . . ?
C1 Mo1 Ru1 176.9(12) . . ?
S4 Mo1 Ru1 97.60(13) . . ?
C4 Mo1 Ru1 119.8(7) . . ?
Mo3 Mo1 Ru1 57.86(5) . . ?
Mo2 Mo1 Ru1 57.80(5) . . ?
S1 Mo2 S4 98.7(3) . . ?
S1 Mo2 C13 111.3(7) . . ?
S4 Mo2 C13 91.3(6) . . ?
S1 Mo2 S3 103.7(3) . . ?
S4 Mo2 S3 102.87(18) . . ?
C13 Mo2 S3 139.6(6) . . ?
S1 Mo2 C14 145.1(6) . . ?
S4 Mo2 C14 94.4(7) . . ?
C13 Mo2 C14 35.9(7) . . ?
S3 Mo2 C14 104.6(6) . . ?
S1 Mo2 C12 86.8(6) . . ?
S4 Mo2 C12 120.0(7) . . ?
C13 Mo2 C12 34.7(7) . . ?
S3 Mo2 C12 133.8(7) . . ?
C14 Mo2 C12 58.8(7) . . ?
S1 Mo2 C11 98.2(6) . . ?
S4 Mo2 C11 148.1(5) . . ?
C13 Mo2 C11 57.3(8) . . ?
S3 Mo2 C11 99.1(6) . . ?
C14 Mo2 C11 57.5(7) . . ?
C12 Mo2 C11 34.8(7) . . ?
S1 Mo2 C15 132.1(6) . . ?
S4 Mo2 C15 125.4(6) . . ?
C13 Mo2 C15 56.6(7) . . ?
S3 Mo2 C15 85.2(5) . . ?
C14 Mo2 C15 33.2(7) . . ?
C12 Mo2 C15 57.2(8) . . ?
C11 Mo2 C15 34.3(7) . . ?
S1 Mo2 Ru1 50.7(3) . . ?
S4 Mo2 Ru1 101.20(14) . . ?
C13 Mo2 Ru1 159.2(7) . . ?
S3 Mo2 Ru1 53.61(13) . . ?
C14 Mo2 Ru1 155.5(7) . . ?
C12 Mo2 Ru1 125.4(5) . . ?
C11 Mo2 Ru1 110.5(5) . . ?
C15 Mo2 Ru1 124.5(5) . . ?
S1 Mo2 Mo3 47.6(3) . . ?
S4 Mo2 Mo3 53.06(13) . . ?
C13 Mo2 Mo3 118.9(6) . . ?
S3 Mo2 Mo3 99.37(14) . . ?
C14 Mo2 Mo3 143.4(7) . . ?
C12 Mo2 Mo3 119.1(6) . . ?
C11 Mo2 Mo3 144.3(6) . . ?
C15 Mo2 Mo3 175.4(5) . . ?
Ru1 Mo2 Mo3 59.50(6) . . ?
S1 Mo2 Mo1 96.9(3) . . ?
S4 Mo2 Mo1 52.73(13) . . ?
C13 Mo2 Mo1 137.8(6) . . ?
S3 Mo2 Mo1 51.91(13) . . ?
C14 Mo2 Mo1 116.6(5) . . ?
C12 Mo2 Mo1 172.2(6) . . ?
C11 Mo2 Mo1 149.9(6) . . ?
C15 Mo2 Mo1 123.1(6) . . ?
Ru1 Mo2 Mo1 61.64(6) . . ?
Mo3 Mo2 Mo1 60.14(6) . . ?
S1 Mo3 S4 100.1(3) . . ?
S1 Mo3 S2 103.9(3) . . ?
S4 Mo3 S2 103.77(18) . . ?
S1 Mo3 C21 102.3(8) . . ?
S4 Mo3 C21 93.8(6) . . ?
S2 Mo3 C21 145.1(7) . . ?
S1 Mo3 C22 137.0(7) . . ?
S4 Mo3 C22 89.4(6) . . ?
S2 Mo3 C22 114.3(8) . . ?
C21 Mo3 C22 34.9(8) . . ?
S1 Mo3 C23 136.6(8) . . ?
S4 Mo3 C23 117.8(7) . . ?
S2 Mo3 C23 87.6(6) . . ?
C21 Mo3 C23 57.5(9) . . ?
C22 Mo3 C23 34.5(8) . . ?
S1 Mo3 C24 102.9(6) . . ?
S4 Mo3 C24 146.2(6) . . ?
S2 Mo3 C24 94.4(6) . . ?
C21 Mo3 C24 57.3(8) . . ?
C22 Mo3 C24 56.9(8) . . ?
C23 Mo3 C24 33.8(7) . . ?
S1 Mo3 C25 84.8(6) . . ?
S4 Mo3 C25 126.5(7) . . ?
S2 Mo3 C25 126.8(7) . . ?
C21 Mo3 C25 34.6(7) . . ?
C22 Mo3 C25 57.1(8) . . ?
C23 Mo3 C25 56.4(8) . . ?
C24 Mo3 C25 33.9(7) . . ?
S1 Mo3 Ru1 51.0(3) . . ?
S4 Mo3 Ru1 101.37(14) . . ?
S2 Mo3 Ru1 53.86(13) . . ?
C21 Mo3 Ru1 151.0(7) . . ?
C22 Mo3 Ru1 165.5(8) . . ?
C23 Mo3 Ru1 131.1(7) . . ?
C24 Mo3 Ru1 112.4(6) . . ?
C25 Mo3 Ru1 120.8(6) . . ?
S1 Mo3 Mo2 49.1(3) . . ?
S4 Mo3 Mo2 53.04(13) . . ?
S2 Mo3 Mo2 100.28(14) . . ?
C21 Mo3 Mo2 114.3(7) . . ?
C22 Mo3 Mo2 134.6(8) . . ?
C23 Mo3 Mo2 169.0(7) . . ?
C24 Mo3 Mo2 150.8(6) . . ?
C25 Mo3 Mo2 122.0(6) . . ?
Ru1 Mo3 Mo2 59.73(6) . . ?
S1 Mo3 Mo1 98.6(3) . . ?
S4 Mo3 Mo1 53.03(13) . . ?
S2 Mo3 Mo1 52.42(13) . . ?
C21 Mo3 Mo1 143.6(6) . . ?
C22 Mo3 Mo1 119.7(5) . . ?
C23 Mo3 Mo1 120.3(7) . . ?
C24 Mo3 Mo1 144.2(6) . . ?
C25 Mo3 Mo1 176.6(6) . . ?
Ru1 Mo3 Mo1 61.96(6) . . ?
Mo2 Mo3 Mo1 60.84(6) . . ?
S7 Mo4 C33 142.7(7) . . ?
S7 Mo4 C34 109.2(7) . . ?
C33 Mo4 C34 35.4(8) . . ?
S7 Mo4 S8 100.4(3) . . ?
C33 Mo4 S8 93.0(6) . . ?
C34 Mo4 S8 90.6(6) . . ?
S7 Mo4 C35 84.9(8) . . ?
C33 Mo4 C35 58.3(9) . . ?
C34 Mo4 C35 33.3(8) . . ?
S8 Mo4 C35 117.9(8) . . ?
S7 Mo4 C31 95.1(6) . . ?
C33 Mo4 C31 58.9(7) . . ?
C34 Mo4 C31 57.3(7) . . ?
S8 Mo4 C31 147.6(5) . . ?
C35 Mo4 C31 35.5(8) . . ?
S7 Mo4 S5 103.6(3) . . ?
C33 Mo4 S5 107.0(6) . . ?
C34 Mo4 S5 141.5(7) . . ?
S8 Mo4 S5 102.81(18) . . ?
C35 Mo4 S5 136.3(7) . . ?
C31 Mo4 S5 100.8(7) . . ?
S7 Mo4 C32 131.2(7) . . ?
C33 Mo4 C32 34.1(8) . . ?
C34 Mo4 C32 57.3(8) . . ?
S8 Mo4 C32 124.3(7) . . ?
C35 Mo4 C32 58.9(9) . . ?
C31 Mo4 C32 36.5(8) . . ?
S5 Mo4 C32 86.0(6) . . ?
S7 Mo4 Ru2 51.1(2) . . ?
C33 Mo4 Ru2 157.9(6) . . ?
C34 Mo4 Ru2 158.5(7) . . ?
S8 Mo4 Ru2 101.03(15) . . ?
C35 Mo4 Ru2 126.4(8) . . ?
C31 Mo4 Ru2 110.8(5) . . ?
S5 Mo4 Ru2 53.35(13) . . ?
C32 Mo4 Ru2 125.7(7) . . ?
S7 Mo4 Mo6 49.2(3) . . ?
C33 Mo4 Mo6 141.1(6) . . ?
C34 Mo4 Mo6 116.9(6) . . ?
S8 Mo4 Mo6 53.07(14) . . ?
C35 Mo4 Mo6 116.8(6) . . ?
C31 Mo4 Mo6 142.3(6) . . ?
S5 Mo4 Mo6 99.62(13) . . ?
C32 Mo4 Mo6 174.2(7) . . ?
Ru2 Mo4 Mo6 59.72(6) . . ?
S7 Mo4 Mo5 98.5(3) . . ?
C33 Mo4 Mo5 117.0(6) . . ?
C34 Mo4 Mo5 137.8(6) . . ?
S8 Mo4 Mo5 52.61(14) . . ?
C35 Mo4 Mo5 170.3(8) . . ?
C31 Mo4 Mo5 151.8(7) . . ?
S5 Mo4 Mo5 51.89(12) . . ?
C32 Mo4 Mo5 122.9(6) . . ?
Ru2 Mo4 Mo5 61.58(6) . . ?
Mo6 Mo4 Mo5 60.56(6) . . ?
S5 Mo5 C45 145.1(7) . . ?
S5 Mo5 S6 101.45(18) . . ?
C45 Mo5 S6 95.7(10) . . ?
S5 Mo5 S8 103.54(19) . . ?
C45 Mo5 S8 101.8(11) . . ?
S6 Mo5 S8 103.15(19) . . ?
S5 Mo5 C44 124.5(10) . . ?
C45 Mo5 C44 35.4(10) . . ?
S6 Mo5 C44 130.2(10) . . ?
S8 Mo5 C44 85.2(6) . . ?
S5 Mo5 C41 115.4(11) . . ?
C45 Mo5 C41 35.2(10) . . ?
S6 Mo5 C41 87.1(7) . . ?
S8 Mo5 C41 136.9(10) . . ?
C44 Mo5 C41 58.2(9) . . ?
S5 Mo5 C42 87.0(6) . . ?
C45 Mo5 C42 58.2(9) . . ?
S6 Mo5 C42 114.5(7) . . ?
S8 Mo5 C42 138.0(7) . . ?
C44 Mo5 C42 56.7(8) . . ?
C41 Mo5 C42 35.7(9) . . ?
S5 Mo5 C43 92.2(6) . . ?
C45 Mo5 C43 58.8(9) . . ?
S6 Mo5 C43 146.8(7) . . ?
S8 Mo5 C43 102.8(7) . . ?
C44 Mo5 C43 33.6(8) . . ?
C41 Mo5 C43 59.8(9) . . ?
C42 Mo5 C43 35.5(8) . . ?
S5 Mo5 Mo6 98.84(13) . . ?
C45 Mo5 Mo6 115.7(7) . . ?
S6 Mo5 Mo6 52.77(13) . . ?
S8 Mo5 Mo6 52.21(13) . . ?
C44 Mo5 Mo6 126.4(7) . . ?
C41 Mo5 Mo6 132.3(9) . . ?
C42 Mo5 Mo6 166.8(7) . . ?
C43 Mo5 Mo6 154.4(7) . . ?
S5 Mo5 Mo4 52.83(13) . . ?
C45 Mo5 Mo4 152.7(12) . . ?
S6 Mo5 Mo4 98.92(13) . . ?
S8 Mo5 Mo4 52.43(13) . . ?
C44 Mo5 Mo4 122.8(8) . . ?
C41 Mo5 Mo4 167.5(10) . . ?
C42 Mo5 Mo4 132.6(7) . . ?
C43 Mo5 Mo4 113.3(6) . . ?
Mo6 Mo5 Mo4 58.71(5) . . ?
S5 Mo5 Ru2 51.88(12) . . ?
C45 Mo5 Ru2 145.7(11) . . ?
S6 Mo5 Ru2 52.16(12) . . ?
S8 Mo5 Ru2 97.84(13) . . ?
C44 Mo5 Ru2 175.7(8) . . ?
C41 Mo5 Ru2 120.2(8) . . ?
C42 Mo5 Ru2 119.4(6) . . ?
C43 Mo5 Ru2 142.1(6) . . ?
Mo6 Mo5 Ru2 57.87(5) . . ?
Mo4 Mo5 Ru2 57.81(5) . . ?
S7 Mo6 C53 139.6(10) . . ?
S7 Mo6 S8 100.3(3) . . ?
C53 Mo6 S8 91.3(10) . . ?
S7 Mo6 C52 136.1(10) . . ?
C53 Mo6 C52 32.8(10) . . ?
S8 Mo6 C52 119.0(11) . . ?
S7 Mo6 C54 103.4(12) . . ?
C53 Mo6 C54 36.8(10) . . ?
S8 Mo6 C54 94.0(10) . . ?
C52 Mo6 C54 57.9(9) . . ?
S7 Mo6 S6 103.9(3) . . ?
C53 Mo6 S6 110.8(13) . . ?
S8 Mo6 S6 103.45(19) . . ?
C52 Mo6 S6 86.3(7) . . ?
C54 Mo6 S6 144.1(8) . . ?
S7 Mo6 C51 102.6(10) . . ?
C53 Mo6 C51 56.3(10) . . ?
S8 Mo6 C51 147.2(7) . . ?
C52 Mo6 C51 33.6(9) . . ?
C54 Mo6 C51 58.0(10) . . ?
S6 Mo6 C51 93.5(9) . . ?
S7 Mo6 C55 86.1(6) . . ?
C53 Mo6 C55 57.3(8) . . ?
S8 Mo6 C55 128.0(12) . . ?
C52 Mo6 C55 55.0(9) . . ?
C54 Mo6 C55 35.6(10) . . ?
S6 Mo6 C55 125.1(12) . . ?
C51 Mo6 C55 32.7(9) . . ?
S7 Mo6 Ru2 51.1(2) . . ?
C53 Mo6 Ru2 161.8(14) . . ?
S8 Mo6 Ru2 101.32(14) . . ?
C52 Mo6 Ru2 129.4(10) . . ?
C54 Mo6 Ru2 152.0(13) . . ?
S6 Mo6 Ru2 53.76(13) . . ?
C51 Mo6 Ru2 111.3(7) . . ?
C55 Mo6 Ru2 120.9(9) . . ?
S7 Mo6 Mo4 48.7(3) . . ?
C53 Mo6 Mo4 138.0(13) . . ?
S8 Mo6 Mo4 53.45(14) . . ?
C52 Mo6 Mo4 170.8(10) . . ?
C54 Mo6 Mo4 115.1(7) . . ?
S6 Mo6 Mo4 100.38(13) . . ?
C51 Mo6 Mo4 150.3(10) . . ?
C55 Mo6 Mo4 123.7(8) . . ?
Ru2 Mo6 Mo4 59.72(5) . . ?
S7 Mo6 Mo5 98.2(3) . . ?
C53 Mo6 Mo5 119.0(7) . . ?
S8 Mo6 Mo5 52.76(14) . . ?
C52 Mo6 Mo5 120.5(7) . . ?
C54 Mo6 Mo5 143.3(12) . . ?
S6 Mo6 Mo5 52.53(13) . . ?
C51 Mo6 Mo5 143.8(10) . . ?
C55 Mo6 Mo5 175.5(7) . . ?
Ru2 Mo6 Mo5 61.63(5) . . ?
Mo4 Mo6 Mo5 60.73(6) . . ?
Mo3 S1 Mo2 83.4(4) . . ?
Mo3 S1 Ru1 81.0(4) . . ?
Mo2 S1 Ru1 80.1(4) . . ?
Mo1 S2 Ru1 76.04(16) . . ?
Mo1 S2 Mo3 74.36(16) . . ?
Ru1 S2 Mo3 72.00(15) . . ?
Mo1 S3 Ru1 76.35(16) . . ?
Mo1 S3 Mo2 75.18(16) . . ?
Ru1 S3 Mo2 72.36(14) . . ?
Mo2 S4 Mo3 73.89(15) . . ?
Mo2 S4 Mo1 75.15(16) . . ?
Mo3 S4 Mo1 74.54(16) . . ?
Mo5 S5 Ru2 76.52(15) . . ?
Mo5 S5 Mo4 75.28(16) . . ?
Ru2 S5 Mo4 72.61(14) . . ?
Mo5 S6 Ru2 75.76(15) . . ?
Mo5 S6 Mo6 74.70(16) . . ?
Ru2 S6 Mo6 72.32(14) . . ?
Mo4 S7 Mo6 82.1(4) . . ?
Mo4 S7 Ru2 80.0(3) . . ?
Mo6 S7 Ru2 79.6(3) . . ?
Mo6 S8 Mo4 73.48(15) . . ?
Mo6 S8 Mo5 75.03(17) . . ?
Mo4 S8 Mo5 74.95(16) . . ?
F1 P1 F1 179.996(3) 5_566 . ?
F1 P1 F3 92.4(11) 5_566 5_566 ?
F1 P1 F3 87.6(11) . 5_566 ?
F1 P1 F3 87.6(11) 5_566 . ?
F1 P1 F3 92.4(11) . . ?
F3 P1 F3 179.999(3) 5_566 . ?
F1 P1 F2 89.5(11) 5_566 5_566 ?
F1 P1 F2 90.5(11) . 5_566 ?
F3 P1 F2 90.9(10) 5_566 5_566 ?
F3 P1 F2 89.1(10) . 5_566 ?
F1 P1 F2 90.5(11) 5_566 . ?
F1 P1 F2 89.5(11) . . ?
F3 P1 F2 89.1(10) 5_566 . ?
F3 P1 F2 90.9(10) . . ?
F2 P1 F2 180.0(16) 5_566 . ?
F7 P2 F6 172(3) . . ?
F7 P2 F9 99(2) . . ?
F6 P2 F9 89(2) . . ?
F7 P2 F5 81(3) . . ?
F6 P2 F5 100(3) . . ?
F9 P2 F5 90(3) . . ?
F7 P2 F4 93(3) . . ?
F6 P2 F4 85(2) . . ?
F9 P2 F4 95(2) . . ?
F5 P2 F4 172(3) . . ?
F7 P2 F8 91(3) . . ?
F6 P2 F8 81(2) . . ?
F9 P2 F8 170(2) . . ?
F5 P2 F8 93(3) . . ?
F4 P2 F8 83(2) . . ?
N2 N1 Ru2 119.1(11) . . ?
N2 N1 Ru1 116.0(11) . . ?
Ru2 N1 Ru1 79.4(5) . . ?
Ru2 N3 Ru1 80.4(4) . . ?
C5 C1 C2 108(3) . . ?
C5 C1 C6 121(5) . . ?
C2 C1 C6 129(4) . . ?
C5 C1 Mo1 72.5(15) . . ?
C2 C1 Mo1 72.5(13) . . ?
C6 C1 Mo1 129.4(17) . . ?
C1 C2 C3 104(3) . . ?
C1 C2 C7 134(3) . . ?
C3 C2 C7 122(3) . . ?
C1 C2 Mo1 72.7(13) . . ?
C3 C2 Mo1 71.7(11) . . ?
C7 C2 Mo1 123.3(16) . . ?
C4 C3 C2 113(3) . . ?
C4 C3 C8 122(4) . . ?
C2 C3 C8 124(3) . . ?
C4 C3 Mo1 77.1(15) . . ?
C2 C3 Mo1 72.4(11) . . ?
C8 C3 Mo1 126.3(16) . . ?
C3 C4 C5 105(2) . . ?
C3 C4 C9 124(4) . . ?
C5 C4 C9 131(3) . . ?
C3 C4 Mo1 70.4(13) . . ?
C5 C4 Mo1 69.8(14) . . ?
C9 C4 Mo1 123.0(18) . . ?
C1 C5 C4 110(3) . . ?
C1 C5 C10 132(5) . . ?
C4 C5 C10 118(4) . . ?
C1 C5 Mo1 72.9(14) . . ?
C4 C5 Mo1 75.5(15) . . ?
C10 C5 Mo1 124(2) . . ?
C1 C6 H6A 109.5 . . ?
C1 C6 H6B 109.5 . . ?
H6A C6 H6B 109.5 . . ?
C1 C6 H6C 109.5 . . ?
H6A C6 H6C 109.5 . . ?
H6B C6 H6C 109.5 . . ?
C2 C7 H7A 109.5 . . ?
C2 C7 H7B 109.5 . . ?
H7A C7 H7B 109.5 . . ?
C2 C7 H7C 109.5 . . ?
H7A C7 H7C 109.5 . . ?
H7B C7 H7C 109.5 . . ?
C3 C8 H8A 109.5 . . ?
C3 C8 H8B 109.5 . . ?
H8A C8 H8B 109.5 . . ?
C3 C8 H8C 109.5 . . ?
H8A C8 H8C 109.5 . . ?
H8B C8 H8C 109.5 . . ?
C4 C9 H9A 109.5 . . ?
C4 C9 H9B 109.5 . . ?
H9A C9 H9B 109.5 . . ?
C4 C9 H9C 109.5 . . ?
H9A C9 H9C 109.5 . . ?
H9B C9 H9C 109.5 . . ?
C5 C10 H10A 109.5 . . ?
C5 C10 H10B 109.5 . . ?
H10A C10 H10B 109.5 . . ?
C5 C10 H10C 109.5 . . ?
H10A C10 H10C 109.5 . . ?
H10B C10 H10C 109.5 . . ?
C12 C11 C16 122(2) . . ?
C12 C11 C15 107.2(18) . . ?
C16 C11 C15 130(3) . . ?
C12 C11 Mo2 71.5(11) . . ?
C16 C11 Mo2 126.5(15) . . ?
C15 C11 Mo2 73.2(11) . . ?
C13 C12 C11 106.9(19) . . ?
C13 C12 C17 129(3) . . ?
C11 C12 C17 124(2) . . ?
C13 C12 Mo2 71.8(11) . . ?
C11 C12 Mo2 73.6(11) . . ?
C17 C12 Mo2 124.0(15) . . ?
C12 C13 C14 109(2) . . ?
C12 C13 C18 128(3) . . ?
C14 C13 C18 123(2) . . ?
C12 C13 Mo2 73.5(11) . . ?
C14 C13 Mo2 72.5(11) . . ?
C18 C13 Mo2 125.3(16) . . ?
C15 C14 C13 106.4(19) . . ?
C15 C14 C19 132(2) . . ?
C13 C14 C19 121(2) . . ?
C15 C14 Mo2 75.2(13) . . ?
C13 C14 Mo2 71.6(11) . . ?
C19 C14 Mo2 127.7(15) . . ?
C14 C15 C11 111(2) . . ?
C14 C15 C20 125(2) . . ?
C11 C15 C20 124(2) . . ?
C14 C15 Mo2 71.5(12) . . ?
C11 C15 Mo2 72.5(11) . . ?
C20 C15 Mo2 125.1(15) . . ?
C11 C16 H16A 109.5 . . ?
C11 C16 H16B 109.5 . . ?
H16A C16 H16B 109.5 . . ?
C11 C16 H16C 109.5 . . ?
H16A C16 H16C 109.5 . . ?
H16B C16 H16C 109.5 . . ?
C12 C17 H17A 109.5 . . ?
C12 C17 H17B 109.5 . . ?
H17A C17 H17B 109.5 . . ?
C12 C17 H17C 109.5 . . ?
H17A C17 H17C 109.5 . . ?
H17B C17 H17C 109.5 . . ?
C13 C18 H18A 109.5 . . ?
C13 C18 H18B 109.5 . . ?
H18A C18 H18B 109.5 . . ?
C13 C18 H18C 109.5 . . ?
H18A C18 H18C 109.5 . . ?
H18B C18 H18C 109.5 . . ?
C14 C19 H19A 109.5 . . ?
C14 C19 H19B 109.5 . . ?
H19A C19 H19B 109.5 . . ?
C14 C19 H19C 109.5 . . ?
H19A C19 H19C 109.5 . . ?
H19B C19 H19C 109.5 . . ?
C15 C20 H20A 109.5 . . ?
C15 C20 H20B 109.5 . . ?
H20A C20 H20B 109.5 . . ?
C15 C20 H20C 109.5 . . ?
H20A C20 H20C 109.5 . . ?
H20B C20 H20C 109.5 . . ?
C22 C21 C25 107(2) . . ?
C22 C21 C26 125(3) . . ?
C25 C21 C26 128(3) . . ?
C22 C21 Mo3 72.9(13) . . ?
C25 C21 Mo3 74.1(13) . . ?
C26 C21 Mo3 122.7(17) . . ?
C23 C22 C21 107(2) . . ?
C23 C22 C27 130(3) . . ?
C21 C22 C27 123(3) . . ?
C23 C22 Mo3 71.8(13) . . ?
C21 C22 Mo3 72.2(12) . . ?
C27 C22 Mo3 125.2(14) . . ?
C24 C23 C22 110(2) . . ?
C24 C23 C28 132(3) . . ?
C22 C23 C28 118(3) . . ?
C24 C23 Mo3 75.5(13) . . ?
C22 C23 Mo3 73.7(13) . . ?
C28 C23 Mo3 122.8(17) . . ?
C23 C24 C25 107(2) . . ?
C23 C24 C29 129(2) . . ?
C25 C24 C29 123(2) . . ?
C23 C24 Mo3 70.7(13) . . ?
C25 C24 Mo3 72.6(12) . . ?
C29 C24 Mo3 126.3(14) . . ?
C24 C25 C21 109(2) . . ?
C24 C25 C30 121(2) . . ?
C21 C25 C30 130(3) . . ?
C24 C25 Mo3 73.5(12) . . ?
C21 C25 Mo3 71.3(13) . . ?
C30 C25 Mo3 125.7(18) . . ?
C21 C26 H26A 109.5 . . ?
C21 C26 H26B 109.5 . . ?
H26A C26 H26B 109.5 . . ?
C21 C26 H26C 109.5 . . ?
H26A C26 H26C 109.5 . . ?
H26B C26 H26C 109.5 . . ?
C22 C27 H27A 109.5 . . ?
C22 C27 H27B 109.5 . . ?
H27A C27 H27B 109.5 . . ?
C22 C27 H27C 109.5 . . ?
H27A C27 H27C 109.5 . . ?
H27B C27 H27C 109.5 . . ?
C23 C28 H28A 109.5 . . ?
C23 C28 H28B 109.5 . . ?
H28A C28 H28B 109.5 . . ?
C23 C28 H28C 109.5 . . ?
H28A C28 H28C 109.5 . . ?
H28B C28 H28C 109.5 . . ?
C24 C29 H29A 109.5 . . ?
C24 C29 H29B 109.5 . . ?
H29A C29 H29B 109.5 . . ?
C24 C29 H29C 109.5 . . ?
H29A C29 H29C 109.5 . . ?
H29B C29 H29C 109.5 . . ?
C25 C30 H30A 109.5 . . ?
C25 C30 H30B 109.5 . . ?
H30A C30 H30B 109.5 . . ?
C25 C30 H30C 109.5 . . ?
H30A C30 H30C 109.5 . . ?
H30B C30 H30C 109.5 . . ?
C35 C31 C32 106(2) . . ?
C35 C31 C36 133(3) . . ?
C32 C31 C36 121(2) . . ?
C35 C31 Mo4 72.3(12) . . ?
C32 C31 Mo4 72.7(12) . . ?
C36 C31 Mo4 126.1(13) . . ?
C33 C32 C31 107(2) . . ?
C33 C32 C37 126(2) . . ?
C31 C32 C37 127(2) . . ?
C33 C32 Mo4 71.7(13) . . ?
C31 C32 Mo4 70.8(11) . . ?
C37 C32 Mo4 124.1(17) . . ?
C32 C33 C34 107(2) . . ?
C32 C33 C38 127(2) . . ?
C34 C33 C38 124(2) . . ?
C32 C33 Mo4 74.2(14) . . ?
C34 C33 Mo4 72.4(12) . . ?
C38 C33 Mo4 130.7(18) . . ?
C35 C34 C33 111(2) . . ?
C35 C34 C39 122(3) . . ?
C33 C34 C39 127(2) . . ?
C35 C34 Mo4 73.4(13) . . ?
C33 C34 Mo4 72.1(13) . . ?
C39 C34 Mo4 125.5(16) . . ?
C34 C35 C31 108(2) . . ?
C34 C35 C40 133(3) . . ?
C31 C35 C40 118(3) . . ?
C34 C35 Mo4 73.3(14) . . ?
C31 C35 Mo4 72.2(12) . . ?
C40 C35 Mo4 124.5(17) . . ?
C31 C36 H36A 109.5 . . ?
C31 C36 H36B 109.5 . . ?
H36A C36 H36B 109.5 . . ?
C31 C36 H36C 109.5 . . ?
H36A C36 H36C 109.5 . . ?
H36B C36 H36C 109.5 . . ?
C32 C37 H37A 109.5 . . ?
C32 C37 H37B 109.5 . . ?
H37A C37 H37B 109.5 . . ?
C32 C37 H37C 109.5 . . ?
H37A C37 H37C 109.5 . . ?
H37B C37 H37C 109.5 . . ?
C33 C38 H38A 109.5 . . ?
C33 C38 H38B 109.5 . . ?
H38A C38 H38B 109.5 . . ?
C33 C38 H38C 109.5 . . ?
H38A C38 H38C 109.5 . . ?
H38B C38 H38C 109.5 . . ?
C34 C39 H39A 109.5 . . ?
C34 C39 H39B 109.5 . . ?
H39A C39 H39B 109.5 . . ?
C34 C39 H39C 109.5 . . ?
H39A C39 H39C 109.5 . . ?
H39B C39 H39C 109.5 . . ?
C35 C40 H40A 109.5 . . ?
C35 C40 H40B 109.5 . . ?
H40A C40 H40B 109.5 . . ?
C35 C40 H40C 109.5 . . ?
H40A C40 H40C 109.5 . . ?
H40B C40 H40C 109.5 . . ?
C45 C41 C42 106(3) . . ?
C45 C41 C46 125(4) . . ?
C42 C41 C46 130(4) . . ?
C45 C41 Mo5 70.7(15) . . ?
C42 C41 Mo5 72.5(13) . . ?
C46 C41 Mo5 125.4(17) . . ?
C43 C42 C41 110(2) . . ?
C43 C42 C47 119(3) . . ?
C41 C42 C47 131(3) . . ?
C43 C42 Mo5 73.3(11) . . ?
C41 C42 Mo5 71.9(13) . . ?
C47 C42 Mo5 124.1(15) . . ?
C44 C43 C48 128(3) . . ?
C44 C43 C42 105(2) . . ?
C48 C43 C42 127(3) . . ?
C44 C43 Mo5 71.0(12) . . ?
C48 C43 Mo5 127.6(17) . . ?
C42 C43 Mo5 71.2(12) . . ?
C45 C44 C43 112(2) . . ?
C45 C44 C49 125(4) . . ?
C43 C44 C49 123(4) . . ?
C45 C44 Mo5 71.4(13) . . ?
C43 C44 Mo5 75.4(12) . . ?
C49 C44 Mo5 125.6(16) . . ?
C44 C45 C41 108(2) . . ?
C44 C45 C50 135(4) . . ?
C41 C45 C50 117(4) . . ?
C44 C45 Mo5 73.3(14) . . ?
C41 C45 Mo5 74.2(13) . . ?
C50 C45 Mo5 123.9(17) . . ?
C41 C46 H46A 109.5 . . ?
C41 C46 H46B 109.5 . . ?
H46A C46 H46B 109.5 . . ?
C41 C46 H46C 109.5 . . ?
H46A C46 H46C 109.5 . . ?
H46B C46 H46C 109.5 . . ?
C42 C47 H47A 109.5 . . ?
C42 C47 H47B 109.5 . . ?
H47A C47 H47B 109.5 . . ?
C42 C47 H47C 109.5 . . ?
H47A C47 H47C 109.5 . . ?
H47B C47 H47C 109.5 . . ?
C43 C48 H48A 109.5 . . ?
C43 C48 H48B 109.5 . . ?
H48A C48 H48B 109.5 . . ?
C43 C48 H48C 109.5 . . ?
H48A C48 H48C 109.5 . . ?
H48B C48 H48C 109.5 . . ?
C44 C49 H49A 109.5 . . ?
C44 C49 H49B 109.5 . . ?
H49A C49 H49B 109.5 . . ?
C44 C49 H49C 109.5 . . ?
H49A C49 H49C 109.5 . . ?
H49B C49 H49C 109.5 . . ?
C45 C50 H50A 109.5 . . ?
C45 C50 H50B 109.5 . . ?
H50A C50 H50B 109.5 . . ?
C45 C50 H50C 109.5 . . ?
H50A C50 H50C 109.5 . . ?
H50B C50 H50C 109.5 . . ?
C55 C51 C52 108(3) . . ?
C55 C51 C56 132(4) . . ?
C52 C51 C56 120(4) . . ?
C55 C51 Mo6 72.9(15) . . ?
C52 C51 Mo6 72.8(15) . . ?
C56 C51 Mo6 124.0(17) . . ?
C53 C52 C51 110(3) . . ?
C53 C52 C57 119(4) . . ?
C51 C52 C57 130(4) . . ?
C53 C52 Mo6 70.9(17) . . ?
C51 C52 Mo6 73.6(15) . . ?
C57 C52 Mo6 128.2(18) . . ?
C52 C53 C54 109(3) . . ?
C52 C53 C58 141(5) . . ?
C54 C53 C58 109(5) . . ?
C52 C53 Mo6 76.3(17) . . ?
C54 C53 Mo6 72.6(13) . . ?
C58 C53 Mo6 118(2) . . ?
C55 C54 C53 101(3) . . ?
C55 C54 C59 131(5) . . ?
C53 C54 C59 127(5) . . ?
C55 C54 Mo6 73.4(14) . . ?
C53 C54 Mo6 70.7(14) . . ?
C59 C54 Mo6 124.0(19) . . ?
C51 C55 C54 111(3) . . ?
C51 C55 C60 131(4) . . ?
C54 C55 C60 117(4) . . ?
C51 C55 Mo6 74.4(15) . . ?
C54 C55 Mo6 71.0(14) . . ?
C60 C55 Mo6 123.4(16) . . ?
C51 C56 H56A 109.5 . . ?
C51 C56 H56B 109.5 . . ?
H56A C56 H56B 109.5 . . ?
C51 C56 H56C 109.5 . . ?
H56A C56 H56C 109.5 . . ?
H56B C56 H56C 109.5 . . ?
C52 C57 H57A 109.5 . . ?
C52 C57 H57B 109.5 . . ?
H57A C57 H57B 109.5 . . ?
C52 C57 H57C 109.5 . . ?
H57A C57 H57C 109.5 . . ?
H57B C57 H57C 109.5 . . ?
C53 C58 H58A 109.5 . . ?
C53 C58 H58B 109.5 . . ?
H58A C58 H58B 109.5 . . ?
C53 C58 H58C 109.5 . . ?
H58A C58 H58C 109.5 . . ?
H58B C58 H58C 109.5 . . ?
C54 C59 H59A 109.5 . . ?
C54 C59 H59B 109.5 . . ?
H59A C59 H59B 109.5 . . ?
C54 C59 H59C 109.5 . . ?
H59A C59 H59C 109.5 . . ?
H59B C59 H59C 109.5 . . ?
C55 C60 H60A 109.5 . . ?
C55 C60 H60B 109.5 . . ?
H60A C60 H60B 109.5 . . ?
C55 C60 H60C 109.5 . . ?
H60A C60 H60C 109.5 . . ?
H60B C60 H60C 109.5 . . ?

loop_
_geom_bond_atom_site_label_1
_geom_bond_atom_site_label_2
_geom_bond_distance
_geom_bond_site_symmetry_2
_geom_bond_publ_flag
Ru1 N3 2.084(12) . ?
Ru1 N1 2.124(14) . ?
Ru1 S1 2.171(10) . ?
Ru1 S3 2.336(5) . ?
Ru1 S2 2.343(5) . ?
Ru1 Ru2 2.690(2) . ?
Ru1 Mo3 2.760(2) . ?
Ru1 Mo2 2.766(2) . ?
Ru1 Mo1 2.876(2) . ?
Ru2 N3 2.082(13) . ?
Ru2 N1 2.085(13) . ?
Ru2 S7 2.188(9) . ?
Ru2 S5 2.326(5) . ?
Ru2 S6 2.342(5) . ?
Ru2 Mo4 2.767(2) . ?
Ru2 Mo6 2.767(2) . ?
Ru2 Mo5 2.875(2) . ?
Mo1 S3 2.318(5) . ?
Mo1 C3 2.326(18) . ?
Mo1 S2 2.327(5) . ?
Mo1 C5 2.33(2) . ?
Mo1 C2 2.335(19) . ?
Mo1 C1 2.34(2) . ?
Mo1 S4 2.344(5) . ?
Mo1 C4 2.41(2) . ?
Mo1 Mo3 2.827(2) . ?
Mo1 Mo2 2.847(2) . ?
Mo2 S1 2.125(10) . ?
Mo2 S4 2.325(5) . ?
Mo2 C13 2.335(18) . ?
Mo2 S3 2.349(5) . ?
Mo2 C14 2.35(2) . ?
Mo2 C12 2.356(19) . ?
Mo2 C11 2.383(18) . ?
Mo2 C15 2.392(19) . ?
Mo2 Mo3 2.795(2) . ?
Mo3 S1 2.077(11) . ?
Mo3 S4 2.325(5) . ?
Mo3 S2 2.352(5) . ?
Mo3 C21 2.34(2) . ?
Mo3 C22 2.346(19) . ?
Mo3 C23 2.32(2) . ?
Mo3 C24 2.383(19) . ?
Mo3 C25 2.37(2) . ?
Mo4 S7 2.116(10) . ?
Mo4 C33 2.33(2) . ?
Mo4 C34 2.33(2) . ?
Mo4 S8 2.338(5) . ?
Mo4 C35 2.33(2) . ?
Mo4 C31 2.333(18) . ?
Mo4 S5 2.347(5) . ?
Mo4 C32 2.36(2) . ?
Mo4 Mo6 2.790(2) . ?
Mo4 Mo5 2.848(2) . ?
Mo5 S5 2.317(5) . ?
Mo5 C45 2.33(2) . ?
Mo5 S6 2.340(5) . ?
Mo5 S8 2.344(6) . ?
Mo5 C44 2.35(2) . ?
Mo5 C41 2.37(2) . ?
Mo5 C42 2.38(2) . ?
Mo5 C43 2.410(19) . ?
Mo5 Mo6 2.844(2) . ?
Mo6 S7 2.133(10) . ?
Mo6 C53 2.31(2) . ?
Mo6 S8 2.326(5) . ?
Mo6 C52 2.37(3) . ?
Mo6 C54 2.33(2) . ?
Mo6 S6 2.347(5) . ?
Mo6 C51 2.38(2) . ?
Mo6 C55 2.37(2) . ?
P1 F1 1.540(16) 5_566 ?
P1 F1 1.540(16) . ?
P1 F3 1.566(13) 5_566 ?
P1 F3 1.566(13) . ?
P1 F2 1.588(16) 5_566 ?
P1 F2 1.588(16) . ?
P2 F7 1.36(3) . ?
P2 F6 1.37(3) . ?
P2 F9 1.44(3) . ?
P2 F5 1.45(3) . ?
P2 F4 1.45(3) . ?
P2 F8 1.46(2) . ?
N1 N2 1.46(2) . ?
C1 C5 1.39(4) . ?
C1 C2 1.40(4) . ?
C1 C6 1.43(3) . ?
C2 C3 1.44(3) . ?
C2 C7 1.48(3) . ?
C3 C4 1.33(3) . ?
C3 C8 1.52(3) . ?
C4 C5 1.42(4) . ?
C4 C9 1.54(4) . ?
C5 C10 1.53(4) . ?
C6 H6A 0.9600 . ?
C6 H6B 0.9600 . ?
C6 H6C 0.9600 . ?
C7 H7A 0.9600 . ?
C7 H7B 0.9600 . ?
C7 H7C 0.9600 . ?
C8 H8A 0.9600 . ?
C8 H8B 0.9600 . ?
C8 H8C 0.9600 . ?
C9 H9A 0.9600 . ?
C9 H9B 0.9600 . ?
C9 H9C 0.9600 . ?
C10 H10A 0.9600 . ?
C10 H10B 0.9600 . ?
C10 H10C 0.9600 . ?
C11 C12 1.42(3) . ?
C11 C16 1.40(3) . ?
C11 C15 1.41(3) . ?
C12 C13 1.40(3) . ?
C12 C17 1.53(3) . ?
C13 C14 1.44(3) . ?
C13 C18 1.44(3) . ?
C14 C15 1.36(3) . ?
C14 C19 1.45(3) . ?
C15 C20 1.49(3) . ?
C16 H16A 0.9600 . ?
C16 H16B 0.9600 . ?
C16 H16C 0.9600 . ?
C17 H17A 0.9600 . ?
C17 H17B 0.9600 . ?
C17 H17C 0.9600 . ?
C18 H18A 0.9600 . ?
C18 H18B 0.9600 . ?
C18 H18C 0.9600 . ?
C19 H19A 0.9600 . ?
C19 H19B 0.9600 . ?
C19 H19C 0.9600 . ?
C20 H20A 0.9600 . ?
C20 H20B 0.9600 . ?
C20 H20C 0.9600 . ?
C21 C22 1.40(3) . ?
C21 C25 1.40(3) . ?
C21 C26 1.50(3) . ?
C22 C23 1.38(3) . ?
C22 C27 1.56(3) . ?
C23 C24 1.37(3) . ?
C23 C28 1.57(3) . ?
C24 C25 1.39(3) . ?
C24 C29 1.55(3) . ?
C25 C30 1.45(3) . ?
C26 H26A 0.9600 . ?
C26 H26B 0.9600 . ?
C26 H26C 0.9600 . ?
C27 H27A 0.9600 . ?
C27 H27B 0.9600 . ?
C27 H27C 0.9600 . ?
C28 H28A 0.9600 . ?
C28 H28B 0.9600 . ?
C28 H28C 0.9600 . ?
C29 H29A 0.9600 . ?
C29 H29B 0.9600 . ?
C29 H29C 0.9600 . ?
C30 H30A 0.9600 . ?
C30 H30B 0.9600 . ?
C30 H30C 0.9600 . ?
C31 C35 1.42(3) . ?
C31 C32 1.47(3) . ?
C31 C36 1.59(3) . ?
C32 C33 1.37(3) . ?
C32 C37 1.56(3) . ?
C33 C34 1.42(3) . ?
C33 C38 1.46(3) . ?
C34 C35 1.34(3) . ?
C34 C39 1.48(3) . ?
C35 C40 1.54(3) . ?
C36 H36A 0.9600 . ?
C36 H36B 0.9600 . ?
C36 H36C 0.9600 . ?
C37 H37A 0.9600 . ?
C37 H37B 0.9600 . ?
C37 H37C 0.9600 . ?
C38 H38A 0.9600 . ?
C38 H38B 0.9600 . ?
C38 H38C 0.9600 . ?
C39 H39A 0.9600 . ?
C39 H39B 0.9600 . ?
C39 H39C 0.9600 . ?
C40 H40A 0.9600 . ?
C40 H40B 0.9600 . ?
C40 H40C 0.9600 . ?
C41 C45 1.42(4) . ?
C41 C42 1.46(4) . ?
C41 C46 1.50(4) . ?
C42 C43 1.46(3) . ?
C42 C47 1.51(3) . ?
C43 C44 1.38(3) . ?
C43 C48 1.36(3) . ?
C44 C45 1.42(4) . ?
C44 C49 1.52(3) . ?
C45 C50 1.53(3) . ?
C46 H46A 0.9600 . ?
C46 H46B 0.9600 . ?
C46 H46C 0.9600 . ?
C47 H47A 0.9600 . ?
C47 H47B 0.9600 . ?
C47 H47C 0.9600 . ?
C48 H48A 0.9600 . ?
C48 H48B 0.9600 . ?
C48 H48C 0.9600 . ?
C49 H49A 0.9600 . ?
C49 H49B 0.9600 . ?
C49 H49C 0.9600 . ?
C50 H50A 0.9600 . ?
C50 H50B 0.9600 . ?
C50 H50C 0.9600 . ?
C51 C55 1.34(4) . ?
C51 C52 1.37(4) . ?
C51 C56 1.53(4) . ?
C52 C53 1.32(4) . ?
C52 C57 1.52(4) . ?
C53 C54 1.46(4) . ?
C53 C58 1.60(4) . ?
C54 C55 1.44(4) . ?
C54 C59 1.49(4) . ?
C55 C60 1.54(3) . ?
C56 H56A 0.9600 . ?
C56 H56B 0.9600 . ?
C56 H56C 0.9600 . ?
C57 H57A 0.9600 . ?
C57 H57B 0.9600 . ?
C57 H57C 0.9600 . ?
C58 H58A 0.9600 . ?
C58 H58B 0.9600 . ?
C58 H58C 0.9600 . ?
C59 H59A 0.9600 . ?
C59 H59B 0.9600 . ?
C59 H59C 0.9600 . ?
C60 H60A 0.9600 . ?
C60 H60B 0.9600 . ?
C60 H60C 0.9600 . ?

loop_
_geom_torsion_atom_site_label_1
_geom_torsion_atom_site_label_2
_geom_torsion_atom_site_label_3
_geom_torsion_atom_site_label_4
_geom_torsion
_geom_torsion_site_symmetry_1
_geom_torsion_site_symmetry_2
_geom_torsion_site_symmetry_3
_geom_torsion_site_symmetry_4
_geom_torsion_publ_flag
N1 Ru1 Ru2 N3 -106.6(7) . . . . ?
S1 Ru1 Ru2 N3 -54.4(6) . . . . ?
S3 Ru1 Ru2 N3 71.2(5) . . . . ?
S2 Ru1 Ru2 N3 -178.8(5) . . . . ?
Mo3 Ru1 Ru2 N3 -124.4(5) . . . . ?
Mo2 Ru1 Ru2 N3 17.3(5) . . . . ?
Mo1 Ru1 Ru2 N3 125.6(5) . . . . ?
N3 Ru1 Ru2 N1 106.6(7) . . . . ?
S1 Ru1 Ru2 N1 52.2(6) . . . . ?
S3 Ru1 Ru2 N1 177.8(5) . . . . ?
S2 Ru1 Ru2 N1 -72.2(5) . . . . ?
Mo3 Ru1 Ru2 N1 -17.8(5) . . . . ?
Mo2 Ru1 Ru2 N1 124.0(5) . . . . ?
Mo1 Ru1 Ru2 N1 -127.7(5) . . . . ?
N3 Ru1 Ru2 S7 52.2(6) . . . . ?
N1 Ru1 Ru2 S7 -54.5(6) . . . . ?
S1 Ru1 Ru2 S7 -2.3(5) . . . . ?
S3 Ru1 Ru2 S7 123.3(3) . . . . ?
S2 Ru1 Ru2 S7 -126.6(3) . . . . ?
Mo3 Ru1 Ru2 S7 -72.3(3) . . . . ?
Mo2 Ru1 Ru2 S7 69.5(3) . . . . ?
Mo1 Ru1 Ru2 S7 177.8(3) . . . . ?
N3 Ru1 Ru2 S5 -71.5(5) . . . . ?
N1 Ru1 Ru2 S5 -178.1(5) . . . . ?
S1 Ru1 Ru2 S5 -126.0(4) . . . . ?
S3 Ru1 Ru2 S5 -0.3(2) . . . . ?
S2 Ru1 Ru2 S5 109.68(19) . . . . ?
Mo3 Ru1 Ru2 S5 164.06(17) . . . . ?
Mo2 Ru1 Ru2 S5 -54.18(19) . . . . ?
Mo1 Ru1 Ru2 S5 54.11(17) . . . . ?
N3 Ru1 Ru2 S6 178.1(5) . . . . ?
N1 Ru1 Ru2 S6 71.5(5) . . . . ?
S1 Ru1 Ru2 S6 123.7(4) . . . . ?
S3 Ru1 Ru2 S6 -110.68(19) . . . . ?
S2 Ru1 Ru2 S6 -0.7(2) . . . . ?
Mo3 Ru1 Ru2 S6 53.7(2) . . . . ?
Mo2 Ru1 Ru2 S6 -164.52(16) . . . . ?
Mo1 Ru1 Ru2 S6 -56.24(17) . . . . ?
N3 Ru1 Ru2 Mo4 -18.9(5) . . . . ?
N1 Ru1 Ru2 Mo4 -125.6(5) . . . . ?
S1 Ru1 Ru2 Mo4 -73.4(4) . . . . ?
S3 Ru1 Ru2 Mo4 52.3(2) . . . . ?
S2 Ru1 Ru2 Mo4 162.27(17) . . . . ?
Mo3 Ru1 Ru2 Mo4 -143.35(13) . . . . ?
Mo2 Ru1 Ru2 Mo4 -1.6(2) . . . . ?
Mo1 Ru1 Ru2 Mo4 106.70(14) . . . . ?
N3 Ru1 Ru2 Mo6 124.7(5) . . . . ?
N1 Ru1 Ru2 Mo6 18.1(5) . . . . ?
S1 Ru1 Ru2 Mo6 70.3(4) . . . . ?
S3 Ru1 Ru2 Mo6 -164.07(17) . . . . ?
S2 Ru1 Ru2 Mo6 -54.1(2) . . . . ?
Mo3 Ru1 Ru2 Mo6 0.3(2) . . . . ?
Mo2 Ru1 Ru2 Mo6 142.09(14) . . . . ?
Mo1 Ru1 Ru2 Mo6 -109.63(15) . . . . ?
N3 Ru1 Ru2 Mo5 -125.6(5) . . . . ?
N1 Ru1 Ru2 Mo5 127.8(5) . . . . ?
S1 Ru1 Ru2 Mo5 180.0(4) . . . . ?
S3 Ru1 Ru2 Mo5 -54.42(17) . . . . ?
S2 Ru1 Ru2 Mo5 55.59(18) . . . . ?
Mo3 Ru1 Ru2 Mo5 109.97(15) . . . . ?
Mo2 Ru1 Ru2 Mo5 -108.26(14) . . . . ?
Mo1 Ru1 Ru2 Mo5 0.02(16) . . . . ?
N3 Ru1 Mo1 S3 1.3(6) . . . . ?
N1 Ru1 Mo1 S3 -157.9(6) . . . . ?
S1 Ru1 Mo1 S3 102.3(3) . . . . ?
S2 Ru1 Mo1 S3 -157.3(2) . . . . ?
Ru2 Ru1 Mo1 S3 -77.80(18) . . . . ?
Mo3 Ru1 Mo1 S3 136.77(17) . . . . ?
Mo2 Ru1 Mo1 S3 65.60(16) . . . . ?
N3 Ru1 Mo1 C3 57.4(11) . . . . ?
N1 Ru1 Mo1 C3 -101.9(11) . . . . ?
S1 Ru1 Mo1 C3 158.3(10) . . . . ?
S3 Ru1 Mo1 C3 56.1(10) . . . . ?
S2 Ru1 Mo1 C3 -101.2(10) . . . . ?
Ru2 Ru1 Mo1 C3 -21.7(10) . . . . ?
Mo3 Ru1 Mo1 C3 -167.2(10) . . . . ?
Mo2 Ru1 Mo1 C3 121.7(10) . . . . ?
N3 Ru1 Mo1 S2 158.6(6) . . . . ?
N1 Ru1 Mo1 S2 -0.7(6) . . . . ?
S1 Ru1 Mo1 S2 -100.5(3) . . . . ?
S3 Ru1 Mo1 S2 157.3(2) . . . . ?
Ru2 Ru1 Mo1 S2 79.50(19) . . . . ?
Mo3 Ru1 Mo1 S2 -65.94(17) . . . . ?
Mo2 Ru1 Mo1 S2 -137.11(18) . . . . ?
N3 Ru1 Mo1 C5 131.5(14) . . . . ?
N1 Ru1 Mo1 C5 -27.7(15) . . . . ?
S1 Ru1 Mo1 C5 -127.5(13) . . . . ?
S3 Ru1 Mo1 C5 130.2(13) . . . . ?
S2 Ru1 Mo1 C5 -27.1(13) . . . . ?
Ru2 Ru1 Mo1 C5 52.4(13) . . . . ?
Mo3 Ru1 Mo1 C5 -93.0(13) . . . . ?
Mo2 Ru1 Mo1 C5 -164.2(13) . . . . ?
N3 Ru1 Mo1 C2 18.8(13) . . . . ?
N1 Ru1 Mo1 C2 -140.5(13) . . . . ?
S1 Ru1 Mo1 C2 119.7(12) . . . . ?
S3 Ru1 Mo1 C2 17.5(12) . . . . ?
S2 Ru1 Mo1 C2 -139.8(12) . . . . ?
Ru2 Ru1 Mo1 C2 -60.3(12) . . . . ?
Mo3 Ru1 Mo1 C2 154.2(12) . . . . ?
Mo2 Ru1 Mo1 C2 83.1(12) . . . . ?
N3 Ru1 Mo1 C1 134(15) . . . . ?
N1 Ru1 Mo1 C1 -26(15) . . . . ?
S1 Ru1 Mo1 C1 -125(15) . . . . ?
S3 Ru1 Mo1 C1 132(15) . . . . ?
S2 Ru1 Mo1 C1 -25(15) . . . . ?
Ru2 Ru1 Mo1 C1 55(15) . . . . ?
Mo3 Ru1 Mo1 C1 -91(15) . . . . ?
Mo2 Ru1 Mo1 C1 -162(15) . . . . ?
N3 Ru1 Mo1 S4 -99.6(6) . . . . ?
N1 Ru1 Mo1 S4 101.2(6) . . . . ?
S1 Ru1 Mo1 S4 1.4(3) . . . . ?
S3 Ru1 Mo1 S4 -100.9(2) . . . . ?
S2 Ru1 Mo1 S4 101.8(2) . . . . ?
Ru2 Ru1 Mo1 S4 -178.69(15) . . . . ?
Mo3 Ru1 Mo1 S4 35.88(14) . . . . ?
Mo2 Ru1 Mo1 S4 -35.29(14) . . . . ?
N3 Ru1 Mo1 C4 95.4(10) . . . . ?
N1 Ru1 Mo1 C4 -63.9(11) . . . . ?
S1 Ru1 Mo1 C4 -163.7(9) . . . . ?
S3 Ru1 Mo1 C4 94.1(9) . . . . ?
S2 Ru1 Mo1 C4 -63.2(9) . . . . ?
Ru2 Ru1 Mo1 C4 16.3(9) . . . . ?
Mo3 Ru1 Mo1 C4 -129.2(9) . . . . ?
Mo2 Ru1 Mo1 C4 159.7(9) . . . . ?
N3 Ru1 Mo1 Mo3 -135.5(6) . . . . ?
N1 Ru1 Mo1 Mo3 65.3(6) . . . . ?
S1 Ru1 Mo1 Mo3 -34.5(3) . . . . ?
S3 Ru1 Mo1 Mo3 -136.77(17) . . . . ?
S2 Ru1 Mo1 Mo3 65.94(17) . . . . ?
Ru2 Ru1 Mo1 Mo3 145.44(11) . . . . ?
Mo2 Ru1 Mo1 Mo3 -71.17(6) . . . . ?
N3 Ru1 Mo1 Mo2 -64.3(6) . . . . ?
N1 Ru1 Mo1 Mo2 136.5(6) . . . . ?
S1 Ru1 Mo1 Mo2 36.7(3) . . . . ?
S3 Ru1 Mo1 Mo2 -65.60(16) . . . . ?
S2 Ru1 Mo1 Mo2 137.11(18) . . . . ?
Ru2 Ru1 Mo1 Mo2 -143.40(11) . . . . ?
Mo3 Ru1 Mo1 Mo2 71.17(6) . . . . ?
N3 Ru1 Mo2 S1 -86.9(5) . . . . ?
N1 Ru1 Mo2 S1 -10.0(7) . . . . ?
S3 Ru1 Mo2 S1 -170.0(4) . . . . ?
S2 Ru1 Mo2 S1 95.2(4) . . . . ?
Ru2 Ru1 Mo2 S1 -100.2(4) . . . . ?
Mo3 Ru1 Mo2 S1 58.0(4) . . . . ?
Mo1 Ru1 Mo2 S1 128.2(4) . . . . ?
N3 Ru1 Mo2 S4 -179.1(4) . . . . ?
N1 Ru1 Mo2 S4 -102.1(6) . . . . ?
S1 Ru1 Mo2 S4 -92.2(4) . . . . ?
S3 Ru1 Mo2 S4 97.8(2) . . . . ?
S2 Ru1 Mo2 S4 3.04(19) . . . . ?
Ru2 Ru1 Mo2 S4 167.65(16) . . . . ?
Mo3 Ru1 Mo2 S4 -34.15(13) . . . . ?
Mo1 Ru1 Mo2 S4 36.06(13) . . . . ?
N3 Ru1 Mo2 C13 -53.4(16) . . . . ?
N1 Ru1 Mo2 C13 23.6(17) . . . . ?
S1 Ru1 Mo2 C13 33.5(16) . . . . ?
S3 Ru1 Mo2 C13 -136.5(16) . . . . ?
S2 Ru1 Mo2 C13 128.7(16) . . . . ?
Ru2 Ru1 Mo2 C13 -66.7(16) . . . . ?
Mo3 Ru1 Mo2 C13 91.5(16) . . . . ?
Mo1 Ru1 Mo2 C13 161.8(16) . . . . ?
N3 Ru1 Mo2 S3 83.1(4) . . . . ?
N1 Ru1 Mo2 S3 160.0(6) . . . . ?
S1 Ru1 Mo2 S3 170.0(4) . . . . ?
S2 Ru1 Mo2 S3 -94.8(2) . . . . ?
Ru2 Ru1 Mo2 S3 69.8(2) . . . . ?
Mo3 Ru1 Mo2 S3 -131.98(17) . . . . ?
Mo1 Ru1 Mo2 S3 -61.77(16) . . . . ?
N3 Ru1 Mo2 C14 52.5(13) . . . . ?
N1 Ru1 Mo2 C14 129.4(14) . . . . ?
S1 Ru1 Mo2 C14 139.4(13) . . . . ?
S3 Ru1 Mo2 C14 -30.6(12) . . . . ?
S2 Ru1 Mo2 C14 -125.4(12) . . . . ?
Ru2 Ru1 Mo2 C14 39.2(12) . . . . ?
Mo3 Ru1 Mo2 C14 -162.6(12) . . . . ?
Mo1 Ru1 Mo2 C14 -92.4(12) . . . . ?
N3 Ru1 Mo2 C12 -39.0(9) . . . . ?
N1 Ru1 Mo2 C12 37.9(10) . . . . ?
S1 Ru1 Mo2 C12 47.9(9) . . . . ?
S3 Ru1 Mo2 C12 -122.1(8) . . . . ?
S2 Ru1 Mo2 C12 143.1(8) . . . . ?
Ru2 Ru1 Mo2 C12 -52.3(8) . . . . ?
Mo3 Ru1 Mo2 C12 105.9(8) . . . . ?
Mo1 Ru1 Mo2 C12 176.1(8) . . . . ?
N3 Ru1 Mo2 C11 -3.1(8) . . . . ?
N1 Ru1 Mo2 C11 73.8(9) . . . . ?
S1 Ru1 Mo2 C11 83.8(8) . . . . ?
S3 Ru1 Mo2 C11 -86.2(7) . . . . ?
S2 Ru1 Mo2 C11 179.0(7) . . . . ?
Ru2 Ru1 Mo2 C11 -16.4(7) . . . . ?
Mo3 Ru1 Mo2 C11 141.8(7) . . . . ?
Mo1 Ru1 Mo2 C11 -148.0(7) . . . . ?
N3 Ru1 Mo2 C15 32.4(8) . . . . ?
N1 Ru1 Mo2 C15 109.4(9) . . . . ?
S1 Ru1 Mo2 C15 119.3(8) . . . . ?
S3 Ru1 Mo2 C15 -50.7(7) . . . . ?
S2 Ru1 Mo2 C15 -145.5(7) . . . . ?
Ru2 Ru1 Mo2 C15 19.1(7) . . . . ?
Mo3 Ru1 Mo2 C15 177.3(7) . . . . ?
Mo1 Ru1 Mo2 C15 -112.5(7) . . . . ?
N3 Ru1 Mo2 Mo3 -144.9(4) . . . . ?
N1 Ru1 Mo2 Mo3 -68.0(6) . . . . ?
S1 Ru1 Mo2 Mo3 -58.0(4) . . . . ?
S3 Ru1 Mo2 Mo3 131.98(17) . . . . ?
S2 Ru1 Mo2 Mo3 37.19(14) . . . . ?
Ru2 Ru1 Mo2 Mo3 -158.20(14) . . . . ?
Mo1 Ru1 Mo2 Mo3 70.21(6) . . . . ?
N3 Ru1 Mo2 Mo1 144.9(4) . . . . ?
N1 Ru1 Mo2 Mo1 -138.2(6) . . . . ?
S1 Ru1 Mo2 Mo1 -128.2(4) . . . . ?
S3 Ru1 Mo2 Mo1 61.77(16) . . . . ?
S2 Ru1 Mo2 Mo1 -33.02(14) . . . . ?
Ru2 Ru1 Mo2 Mo1 131.59(13) . . . . ?
Mo3 Ru1 Mo2 Mo1 -70.21(6) . . . . ?
S3 Mo1 Mo2 S1 -102.0(3) . . . . ?
C3 Mo1 Mo2 S1 -144.4(9) . . . . ?
S2 Mo1 Mo2 S1 -4.7(3) . . . . ?
C5 Mo1 Mo2 S1 117(2) . . . . ?
C2 Mo1 Mo2 S1 178.6(9) . . . . ?
C1 Mo1 Mo2 S1 141.1(13) . . . . ?
S4 Mo1 Mo2 S1 95.8(3) . . . . ?
C4 Mo1 Mo2 S1 -125(2) . . . . ?
Mo3 Mo1 Mo2 S1 31.5(3) . . . . ?
Ru1 Mo1 Mo2 S1 -37.7(3) . . . . ?
S3 Mo1 Mo2 S4 162.2(2) . . . . ?
C3 Mo1 Mo2 S4 119.8(9) . . . . ?
S2 Mo1 Mo2 S4 -100.4(2) . . . . ?
C5 Mo1 Mo2 S4 21.4(19) . . . . ?
C2 Mo1 Mo2 S4 82.8(9) . . . . ?
C1 Mo1 Mo2 S4 45.4(12) . . . . ?
C4 Mo1 Mo2 S4 139(2) . . . . ?
Mo3 Mo1 Mo2 S4 -64.29(16) . . . . ?
Ru1 Mo1 Mo2 S4 -133.49(17) . . . . ?
S3 Mo1 Mo2 C13 125.2(9) . . . . ?
C3 Mo1 Mo2 C13 82.9(12) . . . . ?
S2 Mo1 Mo2 C13 -137.4(9) . . . . ?
C5 Mo1 Mo2 C13 -16(2) . . . . ?
C2 Mo1 Mo2 C13 45.9(12) . . . . ?
C1 Mo1 Mo2 C13 8.4(15) . . . . ?
S4 Mo1 Mo2 C13 -37.0(9) . . . . ?
C4 Mo1 Mo2 C13 102(2) . . . . ?
Mo3 Mo1 Mo2 C13 -101.3(9) . . . . ?
Ru1 Mo1 Mo2 C13 -170.5(9) . . . . ?
C3 Mo1 Mo2 S3 -42.4(9) . . . . ?
S2 Mo1 Mo2 S3 97.4(2) . . . . ?
C5 Mo1 Mo2 S3 -140.8(19) . . . . ?
C2 Mo1 Mo2 S3 -79.4(9) . . . . ?
C1 Mo1 Mo2 S3 -116.9(12) . . . . ?
S4 Mo1 Mo2 S3 -162.2(2) . . . . ?
C4 Mo1 Mo2 S3 -23(2) . . . . ?
Mo3 Mo1 Mo2 S3 133.51(17) . . . . ?
Ru1 Mo1 Mo2 S3 64.31(16) . . . . ?
S3 Mo1 Mo2 C14 88.1(8) . . . . ?
C3 Mo1 Mo2 C14 45.7(12) . . . . ?
S2 Mo1 Mo2 C14 -174.6(8) . . . . ?
C5 Mo1 Mo2 C14 -53(2) . . . . ?
C2 Mo1 Mo2 C14 8.7(12) . . . . ?
C1 Mo1 Mo2 C14 -28.8(15) . . . . ?
S4 Mo1 Mo2 C14 -74.1(8) . . . . ?
C4 Mo1 Mo2 C14 65(2) . . . . ?
Mo3 Mo1 Mo2 C14 -138.4(8) . . . . ?
Ru1 Mo1 Mo2 C14 152.4(8) . . . . ?
S3 Mo1 Mo2 C12 140(4) . . . . ?
C3 Mo1 Mo2 C12 98(4) . . . . ?
S2 Mo1 Mo2 C12 -123(4) . . . . ?
C5 Mo1 Mo2 C12 -1(5) . . . . ?
C2 Mo1 Mo2 C12 61(4) . . . . ?
C1 Mo1 Mo2 C12 23(4) . . . . ?
S4 Mo1 Mo2 C12 -22(4) . . . . ?
C4 Mo1 Mo2 C12 117(5) . . . . ?
Mo3 Mo1 Mo2 C12 -87(4) . . . . ?
Ru1 Mo1 Mo2 C12 -156(4) . . . . ?
S3 Mo1 Mo2 C11 17.7(10) . . . . ?
C3 Mo1 Mo2 C11 -24.7(13) . . . . ?
S2 Mo1 Mo2 C11 115.1(10) . . . . ?
C5 Mo1 Mo2 C11 -123(2) . . . . ?
C2 Mo1 Mo2 C11 -61.6(13) . . . . ?
C1 Mo1 Mo2 C11 -99.1(16) . . . . ?
S4 Mo1 Mo2 C11 -144.5(10) . . . . ?
C4 Mo1 Mo2 C11 -5(2) . . . . ?
Mo3 Mo1 Mo2 C11 151.2(10) . . . . ?
Ru1 Mo1 Mo2 C11 82.0(10) . . . . ?
S3 Mo1 Mo2 C15 50.3(6) . . . . ?
C3 Mo1 Mo2 C15 7.9(11) . . . . ?
S2 Mo1 Mo2 C15 147.6(6) . . . . ?
C5 Mo1 Mo2 C15 -90(2) . . . . ?
C2 Mo1 Mo2 C15 -29.1(11) . . . . ?
C1 Mo1 Mo2 C15 -66.6(14) . . . . ?
S4 Mo1 Mo2 C15 -111.9(6) . . . . ?
C4 Mo1 Mo2 C15 27(2) . . . . ?
Mo3 Mo1 Mo2 C15 -176.2(6) . . . . ?
Ru1 Mo1 Mo2 C15 114.6(6) . . . . ?
S3 Mo1 Mo2 Ru1 -64.31(16) . . . . ?
C3 Mo1 Mo2 Ru1 -106.7(9) . . . . ?
S2 Mo1 Mo2 Ru1 33.05(15) . . . . ?
C5 Mo1 Mo2 Ru1 154.9(19) . . . . ?
C2 Mo1 Mo2 Ru1 -143.7(9) . . . . ?
C1 Mo1 Mo2 Ru1 178.8(12) . . . . ?
S4 Mo1 Mo2 Ru1 133.49(17) . . . . ?
C4 Mo1 Mo2 Ru1 -87(2) . . . . ?
Mo3 Mo1 Mo2 Ru1 69.20(6) . . . . ?
S3 Mo1 Mo2 Mo3 -133.51(17) . . . . ?
C3 Mo1 Mo2 Mo3 -175.9(9) . . . . ?
S2 Mo1 Mo2 Mo3 -36.15(15) . . . . ?
C5 Mo1 Mo2 Mo3 85.7(19) . . . . ?
C2 Mo1 Mo2 Mo3 147.1(9) . . . . ?
C1 Mo1 Mo2 Mo3 109.6(12) . . . . ?
S4 Mo1 Mo2 Mo3 64.29(16) . . . . ?
C4 Mo1 Mo2 Mo3 -157(2) . . . . ?
Ru1 Mo1 Mo2 Mo3 -69.20(6) . . . . ?
N3 Ru1 Mo3 S1 4.7(7) . . . . ?
N1 Ru1 Mo3 S1 83.7(5) . . . . ?
S3 Ru1 Mo3 S1 -97.5(4) . . . . ?
S2 Ru1 Mo3 S1 167.2(4) . . . . ?
Ru2 Ru1 Mo3 S1 97.4(4) . . . . ?
Mo2 Ru1 Mo3 S1 -59.8(4) . . . . ?
Mo1 Ru1 Mo3 S1 -130.6(4) . . . . ?
N3 Ru1 Mo3 S4 98.7(6) . . . . ?
N1 Ru1 Mo3 S4 177.7(4) . . . . ?
S1 Ru1 Mo3 S4 93.9(4) . . . . ?
S3 Ru1 Mo3 S4 -3.59(19) . . . . ?
S2 Ru1 Mo3 S4 -98.8(2) . . . . ?
Ru2 Ru1 Mo3 S4 -168.66(17) . . . . ?
Mo2 Ru1 Mo3 S4 34.16(14) . . . . ?
Mo1 Ru1 Mo3 S4 -36.67(14) . . . . ?
N3 Ru1 Mo3 S2 -162.5(6) . . . . ?
N1 Ru1 Mo3 S2 -83.5(4) . . . . ?
S1 Ru1 Mo3 S2 -167.2(4) . . . . ?
S3 Ru1 Mo3 S2 95.3(2) . . . . ?
Ru2 Ru1 Mo3 S2 -69.8(2) . . . . ?
Mo2 Ru1 Mo3 S2 133.01(16) . . . . ?
Mo1 Ru1 Mo3 S2 62.18(16) . . . . ?
N3 Ru1 Mo3 C21 -21.5(15) . . . . ?
N1 Ru1 Mo3 C21 57.5(14) . . . . ?
S1 Ru1 Mo3 C21 -26.3(14) . . . . ?
S3 Ru1 Mo3 C21 -123.8(13) . . . . ?
S2 Ru1 Mo3 C21 140.9(13) . . . . ?
Ru2 Ru1 Mo3 C21 71.1(13) . . . . ?
Mo2 Ru1 Mo3 C21 -86.0(13) . . . . ?
Mo1 Ru1 Mo3 C21 -156.9(13) . . . . ?
N3 Ru1 Mo3 C22 -124(2) . . . . ?
N1 Ru1 Mo3 C22 -45(2) . . . . ?
S1 Ru1 Mo3 C22 -129(2) . . . . ?
S3 Ru1 Mo3 C22 134(2) . . . . ?
S2 Ru1 Mo3 C22 38(2) . . . . ?
Ru2 Ru1 Mo3 C22 -32(2) . . . . ?
Mo2 Ru1 Mo3 C22 171(2) . . . . ?
Mo1 Ru1 Mo3 C22 100(2) . . . . ?
N3 Ru1 Mo3 C23 -117.5(11) . . . . ?
N1 Ru1 Mo3 C23 -38.5(10) . . . . ?
S1 Ru1 Mo3 C23 -122.3(10) . . . . ?
S3 Ru1 Mo3 C23 140.2(9) . . . . ?
S2 Ru1 Mo3 C23 45.0(9) . . . . ?
Ru2 Ru1 Mo3 C23 -24.8(9) . . . . ?
Mo2 Ru1 Mo3 C23 178.0(9) . . . . ?
Mo1 Ru1 Mo3 C23 107.1(9) . . . . ?
N3 Ru1 Mo3 C24 -84.0(9) . . . . ?
N1 Ru1 Mo3 C24 -4.9(8) . . . . ?
S1 Ru1 Mo3 C24 -88.7(8) . . . . ?
S3 Ru1 Mo3 C24 173.8(7) . . . . ?
S2 Ru1 Mo3 C24 78.5(7) . . . . ?
Ru2 Ru1 Mo3 C24 8.7(7) . . . . ?
Mo2 Ru1 Mo3 C24 -148.5(7) . . . . ?
Mo1 Ru1 Mo3 C24 140.7(7) . . . . ?
N3 Ru1 Mo3 C25 -47.1(10) . . . . ?
N1 Ru1 Mo3 C25 31.9(9) . . . . ?
S1 Ru1 Mo3 C25 -51.8(9) . . . . ?
S3 Ru1 Mo3 C25 -149.3(8) . . . . ?
S2 Ru1 Mo3 C25 115.4(8) . . . . ?
Ru2 Ru1 Mo3 C25 45.6(8) . . . . ?
Mo2 Ru1 Mo3 C25 -111.6(8) . . . . ?
Mo1 Ru1 Mo3 C25 177.6(8) . . . . ?
N3 Ru1 Mo3 Mo2 64.5(6) . . . . ?
N1 Ru1 Mo3 Mo2 143.5(4) . . . . ?
S1 Ru1 Mo3 Mo2 59.8(4) . . . . ?
S3 Ru1 Mo3 Mo2 -37.75(13) . . . . ?
S2 Ru1 Mo3 Mo2 -133.01(16) . . . . ?
Ru2 Ru1 Mo3 Mo2 157.18(14) . . . . ?
Mo1 Ru1 Mo3 Mo2 -70.83(6) . . . . ?
N3 Ru1 Mo3 Mo1 135.3(6) . . . . ?
N1 Ru1 Mo3 Mo1 -145.7(4) . . . . ?
S1 Ru1 Mo3 Mo1 130.6(4) . . . . ?
S3 Ru1 Mo3 Mo1 33.08(13) . . . . ?
S2 Ru1 Mo3 Mo1 -62.18(16) . . . . ?
Ru2 Ru1 Mo3 Mo1 -131.99(14) . . . . ?
Mo2 Ru1 Mo3 Mo1 70.83(6) . . . . ?
S4 Mo2 Mo3 S1 -160.8(4) . . . . ?
C13 Mo2 Mo3 S1 -93.4(8) . . . . ?
S3 Mo2 Mo3 S1 100.0(4) . . . . ?
C14 Mo2 Mo3 S1 -129.3(9) . . . . ?
C12 Mo2 Mo3 S1 -53.5(8) . . . . ?
C11 Mo2 Mo3 S1 -20.2(10) . . . . ?
C15 Mo2 Mo3 S1 -89(7) . . . . ?
Ru1 Mo2 Mo3 S1 62.7(4) . . . . ?
Mo1 Mo2 Mo3 S1 135.4(4) . . . . ?
S1 Mo2 Mo3 S4 160.8(4) . . . . ?
C13 Mo2 Mo3 S4 67.5(8) . . . . ?
S3 Mo2 Mo3 S4 -99.1(2) . . . . ?
C14 Mo2 Mo3 S4 31.6(8) . . . . ?
C12 Mo2 Mo3 S4 107.3(7) . . . . ?
C11 Mo2 Mo3 S4 140.7(10) . . . . ?
C15 Mo2 Mo3 S4 72(7) . . . . ?
Ru1 Mo2 Mo3 S4 -136.45(17) . . . . ?
Mo1 Mo2 Mo3 S4 -63.76(16) . . . . ?
S1 Mo2 Mo3 S2 -99.6(4) . . . . ?
S4 Mo2 Mo3 S2 99.6(2) . . . . ?
C13 Mo2 Mo3 S2 167.1(7) . . . . ?
S3 Mo2 Mo3 S2 0.46(19) . . . . ?
C14 Mo2 Mo3 S2 131.1(8) . . . . ?
C12 Mo2 Mo3 S2 -153.1(7) . . . . ?
C11 Mo2 Mo3 S2 -119.8(10) . . . . ?
C15 Mo2 Mo3 S2 172(7) . . . . ?
Ru1 Mo2 Mo3 S2 -36.88(14) . . . . ?
Mo1 Mo2 Mo3 S2 35.81(14) . . . . ?
S1 Mo2 Mo3 C21 85.2(8) . . . . ?
S4 Mo2 Mo3 C21 -75.6(7) . . . . ?
C13 Mo2 Mo3 C21 -8.1(10) . . . . ?
S3 Mo2 Mo3 C21 -174.7(7) . . . . ?
C14 Mo2 Mo3 C21 -44.1(11) . . . . ?
C12 Mo2 Mo3 C21 31.7(10) . . . . ?
C11 Mo2 Mo3 C21 65.1(12) . . . . ?
C15 Mo2 Mo3 C21 -3(7) . . . . ?
Ru1 Mo2 Mo3 C21 147.9(7) . . . . ?
Mo1 Mo2 Mo3 C21 -139.4(7) . . . . ?
S1 Mo2 Mo3 C22 120.3(9) . . . . ?
S4 Mo2 Mo3 C22 -40.5(8) . . . . ?
C13 Mo2 Mo3 C22 27.0(11) . . . . ?
S3 Mo2 Mo3 C22 -139.6(8) . . . . ?
C14 Mo2 Mo3 C22 -8.9(11) . . . . ?
C12 Mo2 Mo3 C22 66.8(11) . . . . ?
C11 Mo2 Mo3 C22 100.2(13) . . . . ?
C15 Mo2 Mo3 C22 32(7) . . . . ?
Ru1 Mo2 Mo3 C22 -177.0(8) . . . . ?
Mo1 Mo2 Mo3 C22 -104.3(8) . . . . ?
S1 Mo2 Mo3 C23 125(3) . . . . ?
S4 Mo2 Mo3 C23 -36(3) . . . . ?
C13 Mo2 Mo3 C23 32(4) . . . . ?
S3 Mo2 Mo3 C23 -135(3) . . . . ?
C14 Mo2 Mo3 C23 -4(4) . . . . ?
C12 Mo2 Mo3 C23 72(4) . . . . ?
C11 Mo2 Mo3 C23 105(4) . . . . ?
C15 Mo2 Mo3 C23 37(8) . . . . ?
Ru1 Mo2 Mo3 C23 -172(3) . . . . ?
Mo1 Mo2 Mo3 C23 -99(3) . . . . ?
S1 Mo2 Mo3 C24 19.2(13) . . . . ?
S4 Mo2 Mo3 C24 -141.6(12) . . . . ?
C13 Mo2 Mo3 C24 -74.1(14) . . . . ?
S3 Mo2 Mo3 C24 119.3(12) . . . . ?
C14 Mo2 Mo3 C24 -110.0(15) . . . . ?
C12 Mo2 Mo3 C24 -34.2(14) . . . . ?
C11 Mo2 Mo3 C24 -0.9(16) . . . . ?
C15 Mo2 Mo3 C24 -69(7) . . . . ?
Ru1 Mo2 Mo3 C24 82.0(12) . . . . ?
Mo1 Mo2 Mo3 C24 154.6(12) . . . . ?
S1 Mo2 Mo3 C25 46.8(8) . . . . ?
S4 Mo2 Mo3 C25 -114.1(7) . . . . ?
C13 Mo2 Mo3 C25 -46.6(10) . . . . ?
S3 Mo2 Mo3 C25 146.8(7) . . . . ?
C14 Mo2 Mo3 C25 -82.5(11) . . . . ?
C12 Mo2 Mo3 C25 -6.7(10) . . . . ?
C11 Mo2 Mo3 C25 26.6(12) . . . . ?
C15 Mo2 Mo3 C25 -42(7) . . . . ?
Ru1 Mo2 Mo3 C25 109.5(7) . . . . ?
Mo1 Mo2 Mo3 C25 -177.9(7) . . . . ?
S1 Mo2 Mo3 Ru1 -62.7(4) . . . . ?
S4 Mo2 Mo3 Ru1 136.45(17) . . . . ?
C13 Mo2 Mo3 Ru1 -156.1(7) . . . . ?
S3 Mo2 Mo3 Ru1 37.34(13) . . . . ?
C14 Mo2 Mo3 Ru1 168.0(8) . . . . ?
C12 Mo2 Mo3 Ru1 -116.2(7) . . . . ?
C11 Mo2 Mo3 Ru1 -82.9(10) . . . . ?
C15 Mo2 Mo3 Ru1 -151(7) . . . . ?
Mo1 Mo2 Mo3 Ru1 72.69(6) . . . . ?
S1 Mo2 Mo3 Mo1 -135.4(4) . . . . ?
S4 Mo2 Mo3 Mo1 63.76(16) . . . . ?
C13 Mo2 Mo3 Mo1 131.2(7) . . . . ?
S3 Mo2 Mo3 Mo1 -35.35(13) . . . . ?
C14 Mo2 Mo3 Mo1 95.3(8) . . . . ?
C12 Mo2 Mo3 Mo1 171.1(7) . . . . ?
C11 Mo2 Mo3 Mo1 -155.6(10) . . . . ?
C15 Mo2 Mo3 Mo1 136(7) . . . . ?
Ru1 Mo2 Mo3 Mo1 -72.69(6) . . . . ?
S3 Mo1 Mo3 S1 3.4(3) . . . . ?
C3 Mo1 Mo3 S1 131(3) . . . . ?
S2 Mo1 Mo3 S1 101.0(3) . . . . ?
C5 Mo1 Mo3 S1 173.5(15) . . . . ?
C2 Mo1 Mo3 S1 -115.1(15) . . . . ?
C1 Mo1 Mo3 S1 -147.0(14) . . . . ?
S4 Mo1 Mo3 S1 -96.2(3) . . . . ?
C4 Mo1 Mo3 S1 137.5(12) . . . . ?
Mo2 Mo1 Mo3 S1 -32.4(3) . . . . ?
Ru1 Mo1 Mo3 S1 36.6(3) . . . . ?
S3 Mo1 Mo3 S4 99.7(2) . . . . ?
C3 Mo1 Mo3 S4 -133(3) . . . . ?
S2 Mo1 Mo3 S4 -162.8(2) . . . . ?
C5 Mo1 Mo3 S4 -90.2(15) . . . . ?
C2 Mo1 Mo3 S4 -18.8(15) . . . . ?
C1 Mo1 Mo3 S4 -50.8(14) . . . . ?
C4 Mo1 Mo3 S4 -126.3(12) . . . . ?
Mo2 Mo1 Mo3 S4 63.79(16) . . . . ?
Ru1 Mo1 Mo3 S4 132.88(17) . . . . ?
S3 Mo1 Mo3 S2 -97.5(2) . . . . ?
C3 Mo1 Mo3 S2 30(3) . . . . ?
C5 Mo1 Mo3 S2 72.6(15) . . . . ?
C2 Mo1 Mo3 S2 144.0(15) . . . . ?
C1 Mo1 Mo3 S2 112.1(14) . . . . ?
S4 Mo1 Mo3 S2 162.8(2) . . . . ?
C4 Mo1 Mo3 S2 36.5(12) . . . . ?
Mo2 Mo1 Mo3 S2 -133.41(17) . . . . ?
Ru1 Mo1 Mo3 S2 -64.32(17) . . . . ?
S3 Mo1 Mo3 C21 128.1(12) . . . . ?
C3 Mo1 Mo3 C21 -104(4) . . . . ?
S2 Mo1 Mo3 C21 -134.4(12) . . . . ?
C5 Mo1 Mo3 C21 -61.8(19) . . . . ?
C2 Mo1 Mo3 C21 9.6(19) . . . . ?
C1 Mo1 Mo3 C21 -22.3(18) . . . . ?
S4 Mo1 Mo3 C21 28.4(12) . . . . ?
C4 Mo1 Mo3 C21 -97.8(16) . . . . ?
Mo2 Mo1 Mo3 C21 92.2(12) . . . . ?
Ru1 Mo1 Mo3 C21 161.3(12) . . . . ?
S3 Mo1 Mo3 C22 163.3(9) . . . . ?
C3 Mo1 Mo3 C22 -69(3) . . . . ?
S2 Mo1 Mo3 C22 -99.2(9) . . . . ?
C5 Mo1 Mo3 C22 -26.6(17) . . . . ?
C2 Mo1 Mo3 C22 44.8(17) . . . . ?
C1 Mo1 Mo3 C22 12.9(16) . . . . ?
S4 Mo1 Mo3 C22 63.6(9) . . . . ?
C4 Mo1 Mo3 C22 -62.6(15) . . . . ?
Mo2 Mo1 Mo3 C22 127.4(9) . . . . ?
Ru1 Mo1 Mo3 C22 -163.5(9) . . . . ?
S3 Mo1 Mo3 C23 -156.7(8) . . . . ?
C3 Mo1 Mo3 C23 -29(3) . . . . ?
S2 Mo1 Mo3 C23 -59.2(8) . . . . ?
C5 Mo1 Mo3 C23 13.4(17) . . . . ?
C2 Mo1 Mo3 C23 84.8(17) . . . . ?
C1 Mo1 Mo3 C23 52.9(16) . . . . ?
S4 Mo1 Mo3 C23 103.7(8) . . . . ?
C4 Mo1 Mo3 C23 -22.6(14) . . . . ?
Mo2 Mo1 Mo3 C23 167.4(8) . . . . ?
Ru1 Mo1 Mo3 C23 -123.5(8) . . . . ?
S3 Mo1 Mo3 C24 -123.2(9) . . . . ?
C3 Mo1 Mo3 C24 4(3) . . . . ?
S2 Mo1 Mo3 C24 -25.7(10) . . . . ?
C5 Mo1 Mo3 C24 46.9(17) . . . . ?
C2 Mo1 Mo3 C24 118.3(18) . . . . ?
C1 Mo1 Mo3 C24 86.4(16) . . . . ?
S4 Mo1 Mo3 C24 137.2(10) . . . . ?
C4 Mo1 Mo3 C24 10.9(15) . . . . ?
Mo2 Mo1 Mo3 C24 -159.1(9) . . . . ?
Ru1 Mo1 Mo3 C24 -90.0(9) . . . . ?
S3 Mo1 Mo3 C25 -176(85) . . . . ?
C3 Mo1 Mo3 C25 -49(12) . . . . ?
S2 Mo1 Mo3 C25 -79(11) . . . . ?
C5 Mo1 Mo3 C25 -6(11) . . . . ?
C2 Mo1 Mo3 C25 65(11) . . . . ?
C1 Mo1 Mo3 C25 33(11) . . . . ?
S4 Mo1 Mo3 C25 84(11) . . . . ?
C4 Mo1 Mo3 C25 -42(11) . . . . ?
Mo2 Mo1 Mo3 C25 148(11) . . . . ?
Ru1 Mo1 Mo3 C25 -143(11) . . . . ?
S3 Mo1 Mo3 Ru1 -33.21(14) . . . . ?
C3 Mo1 Mo3 Ru1 94(3) . . . . ?
S2 Mo1 Mo3 Ru1 64.32(17) . . . . ?
C5 Mo1 Mo3 Ru1 136.9(15) . . . . ?
C2 Mo1 Mo3 Ru1 -151.7(15) . . . . ?
C1 Mo1 Mo3 Ru1 176.4(14) . . . . ?
S4 Mo1 Mo3 Ru1 -132.88(17) . . . . ?
C4 Mo1 Mo3 Ru1 100.9(11) . . . . ?
Mo2 Mo1 Mo3 Ru1 -69.09(6) . . . . ?
S3 Mo1 Mo3 Mo2 35.88(14) . . . . ?
C3 Mo1 Mo3 Mo2 163(3) . . . . ?
S2 Mo1 Mo3 Mo2 133.41(17) . . . . ?
C5 Mo1 Mo3 Mo2 -154.0(15) . . . . ?
C2 Mo1 Mo3 Mo2 -82.6(15) . . . . ?
C1 Mo1 Mo3 Mo2 -114.5(14) . . . . ?
S4 Mo1 Mo3 Mo2 -63.79(16) . . . . ?
C4 Mo1 Mo3 Mo2 170.0(11) . . . . ?
Ru1 Mo1 Mo3 Mo2 69.09(6) . . . . ?
N3 Ru2 Mo4 S7 85.0(5) . . . . ?
N1 Ru2 Mo4 S7 6.4(7) . . . . ?
S5 Ru2 Mo4 S7 167.6(4) . . . . ?
S6 Ru2 Mo4 S7 -96.7(3) . . . . ?
Ru1 Ru2 Mo4 S7 99.5(3) . . . . ?
Mo6 Ru2 Mo4 S7 -60.0(3) . . . . ?
Mo5 Ru2 Mo4 S7 -130.6(3) . . . . ?
N3 Ru2 Mo4 C33 -52.1(16) . . . . ?
N1 Ru2 Mo4 C33 -130.7(17) . . . . ?
S7 Ru2 Mo4 C33 -137.1(16) . . . . ?
S5 Ru2 Mo4 C33 30.5(16) . . . . ?
S6 Ru2 Mo4 C33 126.2(16) . . . . ?
Ru1 Ru2 Mo4 C33 -37.6(16) . . . . ?
Mo6 Ru2 Mo4 C33 163.0(16) . . . . ?
Mo5 Ru2 Mo4 C33 92.3(16) . . . . ?
N3 Ru2 Mo4 C34 57.9(17) . . . . ?
N1 Ru2 Mo4 C34 -20.7(17) . . . . ?
S7 Ru2 Mo4 C34 -27.1(16) . . . . ?
S5 Ru2 Mo4 C34 140.5(16) . . . . ?
S6 Ru2 Mo4 C34 -123.8(16) . . . . ?
Ru1 Ru2 Mo4 C34 72.4(16) . . . . ?
Mo6 Ru2 Mo4 C34 -87.1(16) . . . . ?
Mo5 Ru2 Mo4 C34 -157.7(16) . . . . ?
N3 Ru2 Mo4 S8 179.6(4) . . . . ?
N1 Ru2 Mo4 S8 101.0(6) . . . . ?
S7 Ru2 Mo4 S8 94.6(4) . . . . ?
S5 Ru2 Mo4 S8 -97.8(2) . . . . ?
S6 Ru2 Mo4 S8 -2.14(19) . . . . ?
Ru1 Ru2 Mo4 S8 -165.88(17) . . . . ?
Mo6 Ru2 Mo4 S8 34.65(14) . . . . ?
Mo5 Ru2 Mo4 S8 -36.01(14) . . . . ?
N3 Ru2 Mo4 C35 42.3(9) . . . . ?
N1 Ru2 Mo4 C35 -36.3(11) . . . . ?
S7 Ru2 Mo4 C35 -42.7(9) . . . . ?
S5 Ru2 Mo4 C35 124.9(9) . . . . ?
S6 Ru2 Mo4 C35 -139.4(8) . . . . ?
Ru1 Ru2 Mo4 C35 56.8(9) . . . . ?
Mo6 Ru2 Mo4 C35 -102.6(8) . . . . ?
Mo5 Ru2 Mo4 C35 -173.3(8) . . . . ?
N3 Ru2 Mo4 C31 5.6(8) . . . . ?
N1 Ru2 Mo4 C31 -73.0(9) . . . . ?
S7 Ru2 Mo4 C31 -79.4(8) . . . . ?
S5 Ru2 Mo4 C31 88.2(7) . . . . ?
S6 Ru2 Mo4 C31 -176.1(7) . . . . ?
Ru1 Ru2 Mo4 C31 20.1(7) . . . . ?
Mo6 Ru2 Mo4 C31 -139.3(7) . . . . ?
Mo5 Ru2 Mo4 C31 150.0(7) . . . . ?
N3 Ru2 Mo4 S5 -82.5(4) . . . . ?
N1 Ru2 Mo4 S5 -161.1(6) . . . . ?
S7 Ru2 Mo4 S5 -167.6(4) . . . . ?
S6 Ru2 Mo4 S5 95.70(19) . . . . ?
Ru1 Ru2 Mo4 S5 -68.04(19) . . . . ?
Mo6 Ru2 Mo4 S5 132.50(16) . . . . ?
Mo5 Ru2 Mo4 S5 61.83(15) . . . . ?
N3 Ru2 Mo4 C32 -32.5(9) . . . . ?
N1 Ru2 Mo4 C32 -111.1(10) . . . . ?
S7 Ru2 Mo4 C32 -117.5(8) . . . . ?
S5 Ru2 Mo4 C32 50.0(8) . . . . ?
S6 Ru2 Mo4 C32 145.7(8) . . . . ?
Ru1 Ru2 Mo4 C32 -18.0(8) . . . . ?
Mo6 Ru2 Mo4 C32 -177.5(8) . . . . ?
Mo5 Ru2 Mo4 C32 111.9(8) . . . . ?
N3 Ru2 Mo4 Mo6 145.0(4) . . . . ?
N1 Ru2 Mo4 Mo6 66.4(6) . . . . ?
S7 Ru2 Mo4 Mo6 60.0(3) . . . . ?
S5 Ru2 Mo4 Mo6 -132.50(16) . . . . ?
S6 Ru2 Mo4 Mo6 -36.79(13) . . . . ?
Ru1 Ru2 Mo4 Mo6 159.47(14) . . . . ?
Mo5 Ru2 Mo4 Mo6 -70.66(6) . . . . ?
N3 Ru2 Mo4 Mo5 -144.4(4) . . . . ?
N1 Ru2 Mo4 Mo5 137.0(6) . . . . ?
S7 Ru2 Mo4 Mo5 130.6(3) . . . . ?
S5 Ru2 Mo4 Mo5 -61.83(15) . . . . ?
S6 Ru2 Mo4 Mo5 33.87(13) . . . . ?
Ru1 Ru2 Mo4 Mo5 -129.87(13) . . . . ?
Mo6 Ru2 Mo4 Mo5 70.66(6) . . . . ?
S7 Mo4 Mo5 S5 100.7(3) . . . . ?
C33 Mo4 Mo5 S5 -91.0(7) . . . . ?
C34 Mo4 Mo5 S5 -127.9(10) . . . . ?
S8 Mo4 Mo5 S5 -162.6(2) . . . . ?
C35 Mo4 Mo5 S5 -150(4) . . . . ?
C31 Mo4 Mo5 S5 -17.1(9) . . . . ?
C32 Mo4 Mo5 S5 -52.1(8) . . . . ?
Ru2 Mo4 Mo5 S5 64.02(16) . . . . ?
Mo6 Mo4 Mo5 S5 133.36(17) . . . . ?
S7 Mo4 Mo5 C45 -118.5(16) . . . . ?
C33 Mo4 Mo5 C45 49.7(17) . . . . ?
C34 Mo4 Mo5 C45 12.8(19) . . . . ?
S8 Mo4 Mo5 C45 -21.8(16) . . . . ?
C35 Mo4 Mo5 C45 -9(4) . . . . ?
C31 Mo4 Mo5 C45 123.7(18) . . . . ?
S5 Mo4 Mo5 C45 140.7(16) . . . . ?
C32 Mo4 Mo5 C45 88.7(18) . . . . ?
Ru2 Mo4 Mo5 C45 -155.2(16) . . . . ?
Mo6 Mo4 Mo5 C45 -85.9(16) . . . . ?
S7 Mo4 Mo5 S6 3.1(3) . . . . ?
C33 Mo4 Mo5 S6 171.3(7) . . . . ?
C34 Mo4 Mo5 S6 134.4(10) . . . . ?
S8 Mo4 Mo5 S6 99.8(2) . . . . ?
C35 Mo4 Mo5 S6 113(4) . . . . ?
C31 Mo4 Mo5 S6 -114.7(9) . . . . ?
S5 Mo4 Mo5 S6 -97.7(2) . . . . ?
C32 Mo4 Mo5 S6 -149.7(8) . . . . ?
Ru2 Mo4 Mo5 S6 -33.64(14) . . . . ?
Mo6 Mo4 Mo5 S6 35.70(14) . . . . ?
S7 Mo4 Mo5 S8 -96.7(3) . . . . ?
C33 Mo4 Mo5 S8 71.6(7) . . . . ?
C34 Mo4 Mo5 S8 34.6(10) . . . . ?
C35 Mo4 Mo5 S8 13(4) . . . . ?
C31 Mo4 Mo5 S8 145.5(9) . . . . ?
S5 Mo4 Mo5 S8 162.6(2) . . . . ?
C32 Mo4 Mo5 S8 110.5(8) . . . . ?
Ru2 Mo4 Mo5 S8 -133.42(17) . . . . ?
Mo6 Mo4 Mo5 S8 -64.08(17) . . . . ?
S7 Mo4 Mo5 C44 -148.4(10) . . . . ?
C33 Mo4 Mo5 C44 19.9(12) . . . . ?
C34 Mo4 Mo5 C44 -17.1(14) . . . . ?
S8 Mo4 Mo5 C44 -51.7(10) . . . . ?
C35 Mo4 Mo5 C44 -39(4) . . . . ?
C31 Mo4 Mo5 C44 93.8(13) . . . . ?
S5 Mo4 Mo5 C44 110.9(10) . . . . ?
C32 Mo4 Mo5 C44 58.8(13) . . . . ?
Ru2 Mo4 Mo5 C44 174.9(10) . . . . ?
Mo6 Mo4 Mo5 C44 -115.8(10) . . . . ?
S7 Mo4 Mo5 C41 121(3) . . . . ?
C33 Mo4 Mo5 C41 -71(3) . . . . ?
C34 Mo4 Mo5 C41 -107(3) . . . . ?
S8 Mo4 Mo5 C41 -142(3) . . . . ?
C35 Mo4 Mo5 C41 -129(5) . . . . ?
C31 Mo4 Mo5 C41 3(3) . . . . ?
S5 Mo4 Mo5 C41 20(3) . . . . ?
C32 Mo4 Mo5 C41 -32(3) . . . . ?
Ru2 Mo4 Mo5 C41 84(3) . . . . ?
Mo6 Mo4 Mo5 C41 154(3) . . . . ?
S7 Mo4 Mo5 C42 138.8(9) . . . . ?
C33 Mo4 Mo5 C42 -53.0(11) . . . . ?
C34 Mo4 Mo5 C42 -89.9(13) . . . . ?
S8 Mo4 Mo5 C42 -124.5(9) . . . . ?
C35 Mo4 Mo5 C42 -112(4) . . . . ?
C31 Mo4 Mo5 C42 21.0(13) . . . . ?
S5 Mo4 Mo5 C42 38.0(9) . . . . ?
C32 Mo4 Mo5 C42 -14.0(12) . . . . ?
Ru2 Mo4 Mo5 C42 102.1(9) . . . . ?
Mo6 Mo4 Mo5 C42 171.4(9) . . . . ?
S7 Mo4 Mo5 C43 174.8(8) . . . . ?
C33 Mo4 Mo5 C43 -16.9(10) . . . . ?
C34 Mo4 Mo5 C43 -53.8(12) . . . . ?
S8 Mo4 Mo5 C43 -88.4(7) . . . . ?
C35 Mo4 Mo5 C43 -76(4) . . . . ?
C31 Mo4 Mo5 C43 57.1(12) . . . . ?
S5 Mo4 Mo5 C43 74.1(7) . . . . ?
C32 Mo4 Mo5 C43 22.1(11) . . . . ?
Ru2 Mo4 Mo5 C43 138.1(7) . . . . ?
Mo6 Mo4 Mo5 C43 -152.5(7) . . . . ?
S7 Mo4 Mo5 Mo6 -32.6(2) . . . . ?
C33 Mo4 Mo5 Mo6 135.6(7) . . . . ?
C34 Mo4 Mo5 Mo6 98.7(10) . . . . ?
S8 Mo4 Mo5 Mo6 64.08(17) . . . . ?
C35 Mo4 Mo5 Mo6 77(4) . . . . ?
C31 Mo4 Mo5 Mo6 -150.4(9) . . . . ?
S5 Mo4 Mo5 Mo6 -133.36(17) . . . . ?
C32 Mo4 Mo5 Mo6 174.6(8) . . . . ?
Ru2 Mo4 Mo5 Mo6 -69.34(6) . . . . ?
S7 Mo4 Mo5 Ru2 36.7(2) . . . . ?
C33 Mo4 Mo5 Ru2 -155.0(7) . . . . ?
C34 Mo4 Mo5 Ru2 168.0(10) . . . . ?
S8 Mo4 Mo5 Ru2 133.42(17) . . . . ?
C35 Mo4 Mo5 Ru2 146(4) . . . . ?
C31 Mo4 Mo5 Ru2 -81.1(9) . . . . ?
S5 Mo4 Mo5 Ru2 -64.02(16) . . . . ?
C32 Mo4 Mo5 Ru2 -116.1(8) . . . . ?
Mo6 Mo4 Mo5 Ru2 69.34(6) . . . . ?
N3 Ru2 Mo5 S5 -0.4(6) . . . . ?
N1 Ru2 Mo5 S5 158.3(6) . . . . ?
S7 Ru2 Mo5 S5 -100.7(3) . . . . ?
S6 Ru2 Mo5 S5 158.3(2) . . . . ?
Ru1 Ru2 Mo5 S5 77.58(19) . . . . ?
Mo4 Ru2 Mo5 S5 -65.57(17) . . . . ?
Mo6 Ru2 Mo5 S5 -136.33(18) . . . . ?
N3 Ru2 Mo5 C45 -134.8(15) . . . . ?
N1 Ru2 Mo5 C45 24.0(15) . . . . ?
S7 Ru2 Mo5 C45 125.0(14) . . . . ?
S5 Ru2 Mo5 C45 -134.4(14) . . . . ?
S6 Ru2 Mo5 C45 23.9(14) . . . . ?
Ru1 Ru2 Mo5 C45 -56.8(14) . . . . ?
Mo4 Ru2 Mo5 C45 160.1(14) . . . . ?
Mo6 Ru2 Mo5 C45 89.3(14) . . . . ?
N3 Ru2 Mo5 S6 -158.7(6) . . . . ?
N1 Ru2 Mo5 S6 0.0(6) . . . . ?
S7 Ru2 Mo5 S6 101.0(3) . . . . ?
S5 Ru2 Mo5 S6 -158.3(2) . . . . ?
Ru1 Ru2 Mo5 S6 -80.73(18) . . . . ?
Mo4 Ru2 Mo5 S6 136.13(17) . . . . ?
Mo6 Ru2 Mo5 S6 65.36(17) . . . . ?
N3 Ru2 Mo5 S8 100.7(6) . . . . ?
N1 Ru2 Mo5 S8 -100.6(6) . . . . ?
S7 Ru2 Mo5 S8 0.4(3) . . . . ?
S5 Ru2 Mo5 S8 101.1(2) . . . . ?
S6 Ru2 Mo5 S8 -100.6(2) . . . . ?
Ru1 Ru2 Mo5 S8 178.68(16) . . . . ?
Mo4 Ru2 Mo5 S8 35.53(14) . . . . ?
Mo6 Ru2 Mo5 S8 -35.23(15) . . . . ?
N3 Ru2 Mo5 C44 -34(12) . . . . ?
N1 Ru2 Mo5 C44 125(12) . . . . ?
S7 Ru2 Mo5 C44 -134(12) . . . . ?
S5 Ru2 Mo5 C44 -33(12) . . . . ?
S6 Ru2 Mo5 C44 125(12) . . . . ?
Ru1 Ru2 Mo5 C44 44(12) . . . . ?
Mo4 Ru2 Mo5 C44 -99(12) . . . . ?
Mo6 Ru2 Mo5 C44 -170(12) . . . . ?
N3 Ru2 Mo5 C41 -100.5(13) . . . . ?
N1 Ru2 Mo5 C41 58.3(13) . . . . ?
S7 Ru2 Mo5 C41 159.3(12) . . . . ?
S5 Ru2 Mo5 C41 -100.1(11) . . . . ?
S6 Ru2 Mo5 C41 58.3(11) . . . . ?
Ru1 Ru2 Mo5 C41 -22.5(11) . . . . ?
Mo4 Ru2 Mo5 C41 -165.6(11) . . . . ?
Mo6 Ru2 Mo5 C41 123.6(11) . . . . ?
N3 Ru2 Mo5 C42 -59.2(10) . . . . ?
N1 Ru2 Mo5 C42 99.6(10) . . . . ?
S7 Ru2 Mo5 C42 -159.4(9) . . . . ?
S5 Ru2 Mo5 C42 -58.7(8) . . . . ?
S6 Ru2 Mo5 C42 99.6(8) . . . . ?
Ru1 Ru2 Mo5 C42 18.8(8) . . . . ?
Mo4 Ru2 Mo5 C42 -124.3(8) . . . . ?
Mo6 Ru2 Mo5 C42 164.9(8) . . . . ?
N3 Ru2 Mo5 C43 -22.1(12) . . . . ?
N1 Ru2 Mo5 C43 136.7(12) . . . . ?
S7 Ru2 Mo5 C43 -122.3(11) . . . . ?
S5 Ru2 Mo5 C43 -21.7(11) . . . . ?
S6 Ru2 Mo5 C43 136.7(11) . . . . ?
Ru1 Ru2 Mo5 C43 55.9(11) . . . . ?
Mo4 Ru2 Mo5 C43 -87.2(11) . . . . ?
Mo6 Ru2 Mo5 C43 -158.0(11) . . . . ?
N3 Ru2 Mo5 Mo6 135.9(6) . . . . ?
N1 Ru2 Mo5 Mo6 -65.3(6) . . . . ?
S7 Ru2 Mo5 Mo6 35.7(2) . . . . ?
S5 Ru2 Mo5 Mo6 136.33(18) . . . . ?
S6 Ru2 Mo5 Mo6 -65.36(17) . . . . ?
Ru1 Ru2 Mo5 Mo6 -146.09(11) . . . . ?
Mo4 Ru2 Mo5 Mo6 70.76(6) . . . . ?
N3 Ru2 Mo5 Mo4 65.1(6) . . . . ?
N1 Ru2 Mo5 Mo4 -136.1(6) . . . . ?
S7 Ru2 Mo5 Mo4 -35.1(2) . . . . ?
S5 Ru2 Mo5 Mo4 65.57(17) . . . . ?
S6 Ru2 Mo5 Mo4 -136.13(17) . . . . ?
Ru1 Ru2 Mo5 Mo4 143.14(11) . . . . ?
Mo6 Ru2 Mo5 Mo4 -70.76(6) . . . . ?
N3 Ru2 Mo6 S7 -5.3(7) . . . . ?
N1 Ru2 Mo6 S7 -84.8(5) . . . . ?
S5 Ru2 Mo6 S7 96.7(3) . . . . ?
S6 Ru2 Mo6 S7 -167.4(4) . . . . ?
Ru1 Ru2 Mo6 S7 -98.9(3) . . . . ?
Mo4 Ru2 Mo6 S7 59.3(3) . . . . ?
Mo5 Ru2 Mo6 S7 130.1(3) . . . . ?
N3 Ru2 Mo6 C53 127(2) . . . . ?
N1 Ru2 Mo6 C53 48(2) . . . . ?
S7 Ru2 Mo6 C53 133(2) . . . . ?
S5 Ru2 Mo6 C53 -131(2) . . . . ?
S6 Ru2 Mo6 C53 -35(2) . . . . ?
Ru1 Ru2 Mo6 C53 34(2) . . . . ?
Mo4 Ru2 Mo6 C53 -168(2) . . . . ?
Mo5 Ru2 Mo6 C53 -97(2) . . . . ?
N3 Ru2 Mo6 S8 -99.4(6) . . . . ?
N1 Ru2 Mo6 S8 -179.0(4) . . . . ?
S7 Ru2 Mo6 S8 -94.2(4) . . . . ?
S5 Ru2 Mo6 S8 2.52(19) . . . . ?
S6 Ru2 Mo6 S8 98.5(2) . . . . ?
Ru1 Ru2 Mo6 S8 166.90(18) . . . . ?
Mo4 Ru2 Mo6 S8 -34.89(14) . . . . ?
Mo5 Ru2 Mo6 S8 35.95(14) . . . . ?
N3 Ru2 Mo6 C52 117.0(13) . . . . ?
N1 Ru2 Mo6 C52 37.5(12) . . . . ?
S7 Ru2 Mo6 C52 122.3(11) . . . . ?
S5 Ru2 Mo6 C52 -141.0(11) . . . . ?
S6 Ru2 Mo6 C52 -45.1(11) . . . . ?
Ru1 Ru2 Mo6 C52 23.3(11) . . . . ?
Mo4 Ru2 Mo6 C52 -178.4(11) . . . . ?
Mo5 Ru2 Mo6 C52 -107.6(11) . . . . ?
N3 Ru2 Mo6 C54 22.5(16) . . . . ?
N1 Ru2 Mo6 C54 -57.1(16) . . . . ?
S7 Ru2 Mo6 C54 27.7(16) . . . . ?
S5 Ru2 Mo6 C54 124.4(15) . . . . ?
S6 Ru2 Mo6 C54 -139.6(15) . . . . ?
Ru1 Ru2 Mo6 C54 -71.2(15) . . . . ?
Mo4 Ru2 Mo6 C54 87.0(15) . . . . ?
Mo5 Ru2 Mo6 C54 157.8(15) . . . . ?
N3 Ru2 Mo6 S6 162.1(6) . . . . ?
N1 Ru2 Mo6 S6 82.6(4) . . . . ?
S7 Ru2 Mo6 S6 167.4(4) . . . . ?
S5 Ru2 Mo6 S6 -96.0(2) . . . . ?
Ru1 Ru2 Mo6 S6 68.4(2) . . . . ?
Mo4 Ru2 Mo6 S6 -133.37(16) . . . . ?
Mo5 Ru2 Mo6 S6 -62.52(16) . . . . ?
N3 Ru2 Mo6 C51 83.9(13) . . . . ?
N1 Ru2 Mo6 C51 4.4(12) . . . . ?
S7 Ru2 Mo6 C51 89.2(11) . . . . ?
S5 Ru2 Mo6 C51 -174.1(11) . . . . ?
S6 Ru2 Mo6 C51 -78.2(11) . . . . ?
Ru1 Ru2 Mo6 C51 -9.8(11) . . . . ?
Mo4 Ru2 Mo6 C51 148.4(11) . . . . ?
Mo5 Ru2 Mo6 C51 -140.7(11) . . . . ?
N3 Ru2 Mo6 C55 49.0(13) . . . . ?
N1 Ru2 Mo6 C55 -30.6(12) . . . . ?
S7 Ru2 Mo6 C55 54.2(12) . . . . ?
S5 Ru2 Mo6 C55 150.9(12) . . . . ?
S6 Ru2 Mo6 C55 -113.1(12) . . . . ?
Ru1 Ru2 Mo6 C55 -44.7(12) . . . . ?
Mo4 Ru2 Mo6 C55 113.5(11) . . . . ?
Mo5 Ru2 Mo6 C55 -175.6(11) . . . . ?
N3 Ru2 Mo6 Mo4 -64.5(6) . . . . ?
N1 Ru2 Mo6 Mo4 -144.1(4) . . . . ?
S7 Ru2 Mo6 Mo4 -59.3(3) . . . . ?
S5 Ru2 Mo6 Mo4 37.41(13) . . . . ?
S6 Ru2 Mo6 Mo4 133.37(16) . . . . ?
Ru1 Ru2 Mo6 Mo4 -158.22(15) . . . . ?
Mo5 Ru2 Mo6 Mo4 70.84(6) . . . . ?
N3 Ru2 Mo6 Mo5 -135.4(6) . . . . ?
N1 Ru2 Mo6 Mo5 145.1(4) . . . . ?
S7 Ru2 Mo6 Mo5 -130.1(3) . . . . ?
S5 Ru2 Mo6 Mo5 -33.43(13) . . . . ?
S6 Ru2 Mo6 Mo5 62.52(16) . . . . ?
Ru1 Ru2 Mo6 Mo5 130.94(15) . . . . ?
Mo4 Ru2 Mo6 Mo5 -70.84(6) . . . . ?
C33 Mo4 Mo6 S7 127.2(10) . . . . ?
C34 Mo4 Mo6 S7 92.9(8) . . . . ?
S8 Mo4 Mo6 S7 161.4(4) . . . . ?
C35 Mo4 Mo6 S7 55.4(10) . . . . ?
C31 Mo4 Mo6 S7 22.3(10) . . . . ?
S5 Mo4 Mo6 S7 -99.7(3) . . . . ?
C32 Mo4 Mo6 S7 96(7) . . . . ?
Ru2 Mo4 Mo6 S7 -62.9(3) . . . . ?
Mo5 Mo4 Mo6 S7 -135.2(3) . . . . ?
S7 Mo4 Mo6 C53 -122.7(12) . . . . ?
C33 Mo4 Mo6 C53 4.5(15) . . . . ?
C34 Mo4 Mo6 C53 -29.8(14) . . . . ?
S8 Mo4 Mo6 C53 38.7(12) . . . . ?
C35 Mo4 Mo6 C53 -67.3(15) . . . . ?
C31 Mo4 Mo6 C53 -100.4(15) . . . . ?
S5 Mo4 Mo6 C53 137.6(12) . . . . ?
C32 Mo4 Mo6 C53 -26(7) . . . . ?
Ru2 Mo4 Mo6 C53 174.4(12) . . . . ?
Mo5 Mo4 Mo6 C53 102.1(12) . . . . ?
S7 Mo4 Mo6 S8 -161.4(4) . . . . ?
C33 Mo4 Mo6 S8 -34.2(10) . . . . ?
C34 Mo4 Mo6 S8 -68.5(7) . . . . ?
C35 Mo4 Mo6 S8 -106.0(9) . . . . ?
C31 Mo4 Mo6 S8 -139.1(9) . . . . ?
S5 Mo4 Mo6 S8 98.9(2) . . . . ?
C32 Mo4 Mo6 S8 -65(7) . . . . ?
Ru2 Mo4 Mo6 S8 135.72(18) . . . . ?
Mo5 Mo4 Mo6 S8 63.38(17) . . . . ?
S7 Mo4 Mo6 C52 -125(5) . . . . ?
C33 Mo4 Mo6 C52 3(5) . . . . ?
C34 Mo4 Mo6 C52 -32(5) . . . . ?
S8 Mo4 Mo6 C52 37(5) . . . . ?
C35 Mo4 Mo6 C52 -69(5) . . . . ?
C31 Mo4 Mo6 C52 -102(5) . . . . ?
S5 Mo4 Mo6 C52 136(5) . . . . ?
C32 Mo4 Mo6 C52 -28(8) . . . . ?
Ru2 Mo4 Mo6 C52 172(5) . . . . ?
Mo5 Mo4 Mo6 C52 100(5) . . . . ?
S7 Mo4 Mo6 C54 -86.0(14) . . . . ?
C33 Mo4 Mo6 C54 41.3(17) . . . . ?
C34 Mo4 Mo6 C54 6.9(16) . . . . ?
S8 Mo4 Mo6 C54 75.4(14) . . . . ?
C35 Mo4 Mo6 C54 -30.6(17) . . . . ?
C31 Mo4 Mo6 C54 -63.7(17) . . . . ?
S5 Mo4 Mo6 C54 174.3(14) . . . . ?
C32 Mo4 Mo6 C54 10(7) . . . . ?
Ru2 Mo4 Mo6 C54 -148.9(14) . . . . ?
Mo5 Mo4 Mo6 C54 138.8(14) . . . . ?
S7 Mo4 Mo6 S6 99.5(3) . . . . ?
C33 Mo4 Mo6 S6 -133.3(9) . . . . ?
C34 Mo4 Mo6 S6 -167.7(7) . . . . ?
S8 Mo4 Mo6 S6 -99.1(2) . . . . ?
C35 Mo4 Mo6 S6 154.9(9) . . . . ?
C31 Mo4 Mo6 S6 121.8(9) . . . . ?
S5 Mo4 Mo6 S6 -0.28(19) . . . . ?
C32 Mo4 Mo6 S6 -164(7) . . . . ?
Ru2 Mo4 Mo6 S6 36.59(14) . . . . ?
Mo5 Mo4 Mo6 S6 -35.75(14) . . . . ?
S7 Mo4 Mo6 C51 -17.0(15) . . . . ?
C33 Mo4 Mo6 C51 110.2(17) . . . . ?
C34 Mo4 Mo6 C51 75.9(16) . . . . ?
S8 Mo4 Mo6 C51 144.4(15) . . . . ?
C35 Mo4 Mo6 C51 38.4(17) . . . . ?
C31 Mo4 Mo6 C51 5.3(17) . . . . ?
S5 Mo4 Mo6 C51 -116.7(15) . . . . ?
C32 Mo4 Mo6 C51 79(7) . . . . ?
Ru2 Mo4 Mo6 C51 -79.9(15) . . . . ?
Mo5 Mo4 Mo6 C51 -152.2(15) . . . . ?
S7 Mo4 Mo6 C55 -46.1(13) . . . . ?
C33 Mo4 Mo6 C55 81.2(16) . . . . ?
C34 Mo4 Mo6 C55 46.8(15) . . . . ?
S8 Mo4 Mo6 C55 115.3(13) . . . . ?
C35 Mo4 Mo6 C55 9.4(16) . . . . ?
C31 Mo4 Mo6 C55 -23.7(16) . . . . ?
S5 Mo4 Mo6 C55 -145.8(13) . . . . ?
C32 Mo4 Mo6 C55 50(7) . . . . ?
Ru2 Mo4 Mo6 C55 -108.9(13) . . . . ?
Mo5 Mo4 Mo6 C55 178.7(13) . . . . ?
S7 Mo4 Mo6 Ru2 62.9(3) . . . . ?
C33 Mo4 Mo6 Ru2 -169.9(9) . . . . ?
C34 Mo4 Mo6 Ru2 155.8(7) . . . . ?
S8 Mo4 Mo6 Ru2 -135.72(18) . . . . ?
C35 Mo4 Mo6 Ru2 118.3(9) . . . . ?
C31 Mo4 Mo6 Ru2 85.2(9) . . . . ?
S5 Mo4 Mo6 Ru2 -36.87(13) . . . . ?
C32 Mo4 Mo6 Ru2 159(7) . . . . ?
Mo5 Mo4 Mo6 Ru2 -72.34(6) . . . . ?
S7 Mo4 Mo6 Mo5 135.2(3) . . . . ?
C33 Mo4 Mo6 Mo5 -97.6(9) . . . . ?
C34 Mo4 Mo6 Mo5 -131.9(7) . . . . ?
S8 Mo4 Mo6 Mo5 -63.38(17) . . . . ?
C35 Mo4 Mo6 Mo5 -169.4(9) . . . . ?
C31 Mo4 Mo6 Mo5 157.5(9) . . . . ?
S5 Mo4 Mo6 Mo5 35.47(13) . . . . ?
C32 Mo4 Mo6 Mo5 -128(7) . . . . ?
Ru2 Mo4 Mo6 Mo5 72.34(6) . . . . ?
S5 Mo5 Mo6 S7 -3.6(3) . . . . ?
C45 Mo5 Mo6 S7 -178.2(14) . . . . ?
S6 Mo5 Mo6 S7 -101.3(3) . . . . ?
S8 Mo5 Mo6 S7 96.8(3) . . . . ?
C44 Mo5 Mo6 S7 142.1(12) . . . . ?
C41 Mo5 Mo6 S7 -140.3(12) . . . . ?
C42 Mo5 Mo6 S7 -119(3) . . . . ?
C43 Mo5 Mo6 S7 110.9(14) . . . . ?
Mo4 Mo5 Mo6 S7 32.3(2) . . . . ?
Ru2 Mo5 Mo6 S7 -36.9(2) . . . . ?
S5 Mo5 Mo6 C53 -167.4(16) . . . . ?
C45 Mo5 Mo6 C53 18(2) . . . . ?
S6 Mo5 Mo6 C53 94.9(16) . . . . ?
S8 Mo5 Mo6 C53 -67.1(16) . . . . ?
C44 Mo5 Mo6 C53 -21.7(19) . . . . ?
C41 Mo5 Mo6 C53 55.9(19) . . . . ?
C42 Mo5 Mo6 C53 77(3) . . . . ?
C43 Mo5 Mo6 C53 -53(2) . . . . ?
Mo4 Mo5 Mo6 C53 -131.5(15) . . . . ?
Ru2 Mo5 Mo6 C53 159.2(15) . . . . ?
S5 Mo5 Mo6 S8 -100.3(2) . . . . ?
C45 Mo5 Mo6 S8 85.0(13) . . . . ?
S6 Mo5 Mo6 S8 161.9(2) . . . . ?
C44 Mo5 Mo6 S8 45.4(12) . . . . ?
C41 Mo5 Mo6 S8 123.0(12) . . . . ?
C42 Mo5 Mo6 S8 144(3) . . . . ?
C43 Mo5 Mo6 S8 14.2(14) . . . . ?
Mo4 Mo5 Mo6 S8 -64.44(17) . . . . ?
Ru2 Mo5 Mo6 S8 -133.69(17) . . . . ?
S5 Mo5 Mo6 C52 154.7(13) . . . . ?
C45 Mo5 Mo6 C52 -20.0(18) . . . . ?
S6 Mo5 Mo6 C52 57.0(13) . . . . ?
S8 Mo5 Mo6 C52 -105.0(13) . . . . ?
C44 Mo5 Mo6 C52 -59.6(17) . . . . ?
C41 Mo5 Mo6 C52 18.0(17) . . . . ?
C42 Mo5 Mo6 C52 39(3) . . . . ?
C43 Mo5 Mo6 C52 -90.8(18) . . . . ?
Mo4 Mo5 Mo6 C52 -169.4(13) . . . . ?
Ru2 Mo5 Mo6 C52 121.3(12) . . . . ?
S5 Mo5 Mo6 C54 -129.4(14) . . . . ?
C45 Mo5 Mo6 C54 55.9(19) . . . . ?
S6 Mo5 Mo6 C54 132.9(14) . . . . ?
S8 Mo5 Mo6 C54 -29.1(14) . . . . ?
C44 Mo5 Mo6 C54 16.3(18) . . . . ?
C41 Mo5 Mo6 C54 93.9(18) . . . . ?
C42 Mo5 Mo6 C54 115(3) . . . . ?
C43 Mo5 Mo6 C54 -14.9(19) . . . . ?
Mo4 Mo5 Mo6 C54 -93.5(14) . . . . ?
Ru2 Mo5 Mo6 C54 -162.8(14) . . . . ?
S5 Mo5 Mo6 S6 97.7(2) . . . . ?
C45 Mo5 Mo6 S6 -76.9(13) . . . . ?
S8 Mo5 Mo6 S6 -161.9(2) . . . . ?
C44 Mo5 Mo6 S6 -116.6(12) . . . . ?
C41 Mo5 Mo6 S6 -39.0(12) . . . . ?
C42 Mo5 Mo6 S6 -18(3) . . . . ?
C43 Mo5 Mo6 S6 -147.8(14) . . . . ?
Mo4 Mo5 Mo6 S6 133.61(17) . . . . ?
Ru2 Mo5 Mo6 S6 64.37(16) . . . . ?
S5 Mo5 Mo6 C51 121.1(13) . . . . ?
C45 Mo5 Mo6 C51 -53.6(18) . . . . ?
S6 Mo5 Mo6 C51 23.4(13) . . . . ?
S8 Mo5 Mo6 C51 -138.6(13) . . . . ?
C44 Mo5 Mo6 C51 -93.2(17) . . . . ?
C41 Mo5 Mo6 C51 -15.6(17) . . . . ?
C42 Mo5 Mo6 C51 6(3) . . . . ?
C43 Mo5 Mo6 C51 -124.4(18) . . . . ?
Mo4 Mo5 Mo6 C51 157.0(13) . . . . ?
Ru2 Mo5 Mo6 C51 87.7(13) . . . . ?
S5 Mo5 Mo6 C55 158(15) . . . . ?
C45 Mo5 Mo6 C55 -17(15) . . . . ?
S6 Mo5 Mo6 C55 60(15) . . . . ?
S8 Mo5 Mo6 C55 -102(15) . . . . ?
C44 Mo5 Mo6 C55 -57(15) . . . . ?
C41 Mo5 Mo6 C55 21(15) . . . . ?
C42 Mo5 Mo6 C55 42(15) . . . . ?
C43 Mo5 Mo6 C55 -88(15) . . . . ?
Mo4 Mo5 Mo6 C55 -166(15) . . . . ?
Ru2 Mo5 Mo6 C55 124(15) . . . . ?
S5 Mo5 Mo6 Ru2 33.35(14) . . . . ?
C45 Mo5 Mo6 Ru2 -141.3(13) . . . . ?
S6 Mo5 Mo6 Ru2 -64.37(16) . . . . ?
S8 Mo5 Mo6 Ru2 133.69(17) . . . . ?
C44 Mo5 Mo6 Ru2 179.0(12) . . . . ?
C41 Mo5 Mo6 Ru2 -103.4(12) . . . . ?
C42 Mo5 Mo6 Ru2 -82(3) . . . . ?
C43 Mo5 Mo6 Ru2 147.9(13) . . . . ?
Mo4 Mo5 Mo6 Ru2 69.25(6) . . . . ?
S5 Mo5 Mo6 Mo4 -35.90(14) . . . . ?
C45 Mo5 Mo6 Mo4 149.5(13) . . . . ?
S6 Mo5 Mo6 Mo4 -133.61(17) . . . . ?
S8 Mo5 Mo6 Mo4 64.44(17) . . . . ?
C44 Mo5 Mo6 Mo4 109.8(12) . . . . ?
C41 Mo5 Mo6 Mo4 -172.6(12) . . . . ?
C42 Mo5 Mo6 Mo4 -151(3) . . . . ?
C43 Mo5 Mo6 Mo4 78.6(13) . . . . ?
Ru2 Mo5 Mo6 Mo4 -69.25(6) . . . . ?
S4 Mo3 S1 Mo2 -15.5(3) . . . . ?
S2 Mo3 S1 Mo2 91.6(3) . . . . ?
C21 Mo3 S1 Mo2 -111.7(7) . . . . ?
C22 Mo3 S1 Mo2 -115.6(11) . . . . ?
C23 Mo3 S1 Mo2 -167.0(10) . . . . ?
C24 Mo3 S1 Mo2 -170.5(7) . . . . ?
C25 Mo3 S1 Mo2 -141.7(7) . . . . ?
Ru1 Mo3 S1 Mo2 81.0(3) . . . . ?
Mo1 Mo3 S1 Mo2 38.3(3) . . . . ?
S4 Mo3 S1 Ru1 -96.5(3) . . . . ?
S2 Mo3 S1 Ru1 10.6(3) . . . . ?
C21 Mo3 S1 Ru1 167.3(6) . . . . ?
C22 Mo3 S1 Ru1 163.4(10) . . . . ?
C23 Mo3 S1 Ru1 112.0(10) . . . . ?
C24 Mo3 S1 Ru1 108.5(7) . . . . ?
C25 Mo3 S1 Ru1 137.3(7) . . . . ?
Mo2 Mo3 S1 Ru1 -81.0(3) . . . . ?
Mo1 Mo3 S1 Ru1 -42.7(3) . . . . ?
S4 Mo2 S1 Mo3 15.4(3) . . . . ?
C13 Mo2 S1 Mo3 110.2(7) . . . . ?
S3 Mo2 S1 Mo3 -90.2(3) . . . . ?
C14 Mo2 S1 Mo3 126.2(12) . . . . ?
C12 Mo2 S1 Mo3 135.3(7) . . . . ?
C11 Mo2 S1 Mo3 168.3(6) . . . . ?
C15 Mo2 S1 Mo3 173.8(7) . . . . ?
Ru1 Mo2 S1 Mo3 -82.0(3) . . . . ?
Mo1 Mo2 S1 Mo3 -37.8(3) . . . . ?
S4 Mo2 S1 Ru1 97.4(3) . . . . ?
C13 Mo2 S1 Ru1 -167.8(6) . . . . ?
S3 Mo2 S1 Ru1 -8.3(3) . . . . ?
C14 Mo2 S1 Ru1 -151.8(12) . . . . ?
C12 Mo2 S1 Ru1 -142.7(7) . . . . ?
C11 Mo2 S1 Ru1 -109.8(6) . . . . ?
C15 Mo2 S1 Ru1 -104.2(7) . . . . ?
Mo3 Mo2 S1 Ru1 82.0(3) . . . . ?
Mo1 Mo2 S1 Ru1 44.1(3) . . . . ?
N3 Ru1 S1 Mo3 -177.0(4) . . . . ?
N1 Ru1 S1 Mo3 -101.5(5) . . . . ?
S3 Ru1 S1 Mo3 93.1(3) . . . . ?
S2 Ru1 S1 Mo3 -10.5(3) . . . . ?
Ru2 Ru1 S1 Mo3 -138.56(19) . . . . ?
Mo2 Ru1 S1 Mo3 84.8(3) . . . . ?
Mo1 Ru1 S1 Mo3 41.4(3) . . . . ?
N3 Ru1 S1 Mo2 98.2(4) . . . . ?
N1 Ru1 S1 Mo2 173.7(4) . . . . ?
S3 Ru1 S1 Mo2 8.3(3) . . . . ?
S2 Ru1 S1 Mo2 -95.3(3) . . . . ?
Ru2 Ru1 S1 Mo2 136.67(19) . . . . ?
Mo3 Ru1 S1 Mo2 -84.8(3) . . . . ?
Mo1 Ru1 S1 Mo2 -43.4(3) . . . . ?
S3 Mo1 S2 Ru1 18.11(18) . . . . ?
C3 Mo1 S2 Ru1 111.2(7) . . . . ?
C5 Mo1 S2 Ru1 163.8(10) . . . . ?
C2 Mo1 S2 Ru1 138.6(15) . . . . ?
C1 Mo1 S2 Ru1 178.4(8) . . . . ?
S4 Mo1 S2 Ru1 -88.84(18) . . . . ?
C4 Mo1 S2 Ru1 129.2(9) . . . . ?
Mo3 Mo1 S2 Ru1 -74.87(12) . . . . ?
Mo2 Mo1 S2 Ru1 -35.72(13) . . . . ?
S3 Mo1 S2 Mo3 92.98(17) . . . . ?
C3 Mo1 S2 Mo3 -173.9(7) . . . . ?
C5 Mo1 S2 Mo3 -121.3(10) . . . . ?
C2 Mo1 S2 Mo3 -146.5(15) . . . . ?
C1 Mo1 S2 Mo3 -106.7(8) . . . . ?
S4 Mo1 S2 Mo3 -13.97(19) . . . . ?
C4 Mo1 S2 Mo3 -155.9(9) . . . . ?
Mo2 Mo1 S2 Mo3 39.15(13) . . . . ?
Ru1 Mo1 S2 Mo3 74.87(12) . . . . ?
N3 Ru1 S2 Mo1 -136.6(12) . . . . ?
N1 Ru1 S2 Mo1 179.6(4) . . . . ?
S1 Ru1 S2 Mo1 87.4(3) . . . . ?
S3 Ru1 S2 Mo1 -17.90(19) . . . . ?
Ru2 Ru1 S2 Mo1 -133.88(11) . . . . ?
Mo3 Ru1 S2 Mo1 77.80(14) . . . . ?
Mo2 Ru1 S2 Mo1 37.20(14) . . . . ?
N3 Ru1 S2 Mo3 145.6(12) . . . . ?
N1 Ru1 S2 Mo3 101.8(4) . . . . ?
S1 Ru1 S2 Mo3 9.6(3) . . . . ?
S3 Ru1 S2 Mo3 -95.70(17) . . . . ?
Ru2 Ru1 S2 Mo3 148.32(9) . . . . ?
Mo2 Ru1 S2 Mo3 -40.60(12) . . . . ?
Mo1 Ru1 S2 Mo3 -77.80(14) . . . . ?
S1 Mo3 S2 Mo1 -90.3(3) . . . . ?
S4 Mo3 S2 Mo1 14.07(19) . . . . ?
C21 Mo3 S2 Mo1 132.2(11) . . . . ?
C22 Mo3 S2 Mo1 109.7(6) . . . . ?
C23 Mo3 S2 Mo1 132.1(7) . . . . ?
C24 Mo3 S2 Mo1 165.3(6) . . . . ?
C25 Mo3 S2 Mo1 175.8(7) . . . . ?
Ru1 Mo3 S2 Mo1 -80.07(13) . . . . ?
Mo2 Mo3 S2 Mo1 -40.15(13) . . . . ?
S1 Mo3 S2 Ru1 -10.2(3) . . . . ?
S4 Mo3 S2 Ru1 94.15(18) . . . . ?
C21 Mo3 S2 Ru1 -147.7(11) . . . . ?
C22 Mo3 S2 Ru1 -170.2(6) . . . . ?
C23 Mo3 S2 Ru1 -147.8(7) . . . . ?
C24 Mo3 S2 Ru1 -114.7(6) . . . . ?
C25 Mo3 S2 Ru1 -104.1(7) . . . . ?
Mo2 Mo3 S2 Ru1 39.93(12) . . . . ?
Mo1 Mo3 S2 Ru1 80.07(13) . . . . ?
C3 Mo1 S3 Ru1 -135.4(8) . . . . ?
S2 Mo1 S3 Ru1 -18.14(18) . . . . ?
C5 Mo1 S3 Ru1 -129(2) . . . . ?
C2 Mo1 S3 Ru1 -170.4(7) . . . . ?
C1 Mo1 S3 Ru1 -177.0(10) . . . . ?
S4 Mo1 S3 Ru1 89.38(17) . . . . ?
C4 Mo1 S3 Ru1 -112.3(6) . . . . ?
Mo3 Mo1 S3 Ru1 35.99(13) . . . . ?
Mo2 Mo1 S3 Ru1 75.03(12) . . . . ?
C3 Mo1 S3 Mo2 149.6(8) . . . . ?
S2 Mo1 S3 Mo2 -93.18(17) . . . . ?
C5 Mo1 S3 Mo2 156(2) . . . . ?
C2 Mo1 S3 Mo2 114.5(7) . . . . ?
C1 Mo1 S3 Mo2 107.9(10) . . . . ?
S4 Mo1 S3 Mo2 14.35(18) . . . . ?
C4 Mo1 S3 Mo2 172.7(6) . . . . ?
Mo3 Mo1 S3 Mo2 -39.05(13) . . . . ?
Ru1 Mo1 S3 Mo2 -75.03(12) . . . . ?
N3 Ru1 S3 Mo1 -179.2(4) . . . . ?
N1 Ru1 S3 Mo1 139.3(11) . . . . ?
S1 Ru1 S3 Mo1 -86.3(3) . . . . ?
S2 Ru1 S3 Mo1 17.95(19) . . . . ?
Ru2 Ru1 S3 Mo1 134.54(10) . . . . ?
Mo3 Ru1 S3 Mo1 -37.21(13) . . . . ?
Mo2 Ru1 S3 Mo1 -78.53(14) . . . . ?
N3 Ru1 S3 Mo2 -100.7(4) . . . . ?
N1 Ru1 S3 Mo2 -142.2(11) . . . . ?
S1 Ru1 S3 Mo2 -7.7(3) . . . . ?
S2 Ru1 S3 Mo2 96.47(17) . . . . ?
Ru2 Ru1 S3 Mo2 -146.93(9) . . . . ?
Mo3 Ru1 S3 Mo2 41.31(12) . . . . ?
Mo1 Ru1 S3 Mo2 78.53(14) . . . . ?
S1 Mo2 S3 Mo1 88.0(3) . . . . ?
S4 Mo2 S3 Mo1 -14.45(18) . . . . ?
C13 Mo2 S3 Mo1 -122.1(10) . . . . ?
C14 Mo2 S3 Mo1 -112.5(6) . . . . ?
C12 Mo2 S3 Mo1 -173.1(7) . . . . ?
C11 Mo2 S3 Mo1 -171.1(5) . . . . ?
C15 Mo2 S3 Mo1 -139.7(6) . . . . ?
Ru1 Mo2 S3 Mo1 80.09(13) . . . . ?
Mo3 Mo2 S3 Mo1 39.61(13) . . . . ?
S1 Mo2 S3 Ru1 7.9(3) . . . . ?
S4 Mo2 S3 Ru1 -94.53(17) . . . . ?
C13 Mo2 S3 Ru1 157.8(10) . . . . ?
C14 Mo2 S3 Ru1 167.4(6) . . . . ?
C12 Mo2 S3 Ru1 106.8(7) . . . . ?
C11 Mo2 S3 Ru1 108.8(5) . . . . ?
C15 Mo2 S3 Ru1 140.2(6) . . . . ?
Mo3 Mo2 S3 Ru1 -40.48(12) . . . . ?
Mo1 Mo2 S3 Ru1 -80.09(13) . . . . ?
S1 Mo2 S4 Mo3 -14.2(3) . . . . ?
C13 Mo2 S4 Mo3 -126.0(6) . . . . ?
S3 Mo2 S4 Mo3 92.13(17) . . . . ?
C14 Mo2 S4 Mo3 -161.8(5) . . . . ?
C12 Mo2 S4 Mo3 -105.5(6) . . . . ?
C11 Mo2 S4 Mo3 -135.6(12) . . . . ?
C15 Mo2 S4 Mo3 -174.6(6) . . . . ?
Ru1 Mo2 S4 Mo3 37.24(13) . . . . ?
Mo1 Mo2 S4 Mo3 77.85(14) . . . . ?
S1 Mo2 S4 Mo1 -92.0(3) . . . . ?
C13 Mo2 S4 Mo1 156.2(6) . . . . ?
S3 Mo2 S4 Mo1 14.28(18) . . . . ?
C14 Mo2 S4 Mo1 120.4(6) . . . . ?
C12 Mo2 S4 Mo1 176.6(6) . . . . ?
C11 Mo2 S4 Mo1 146.6(12) . . . . ?
C15 Mo2 S4 Mo1 107.5(7) . . . . ?
Ru1 Mo2 S4 Mo1 -40.61(13) . . . . ?
Mo3 Mo2 S4 Mo1 -77.85(14) . . . . ?
S1 Mo3 S4 Mo2 14.6(3) . . . . ?
S2 Mo3 S4 Mo2 -92.61(17) . . . . ?
C21 Mo3 S4 Mo2 117.8(7) . . . . ?
C22 Mo3 S4 Mo2 152.4(7) . . . . ?
C23 Mo3 S4 Mo2 172.8(7) . . . . ?
C24 Mo3 S4 Mo2 147.0(11) . . . . ?
C25 Mo3 S4 Mo2 105.6(7) . . . . ?
Ru1 Mo3 S4 Mo2 -37.37(13) . . . . ?
Mo1 Mo3 S4 Mo2 -78.65(13) . . . . ?
S1 Mo3 S4 Mo1 93.2(3) . . . . ?
S2 Mo3 S4 Mo1 -13.96(19) . . . . ?
C21 Mo3 S4 Mo1 -163.6(7) . . . . ?
C22 Mo3 S4 Mo1 -128.9(7) . . . . ?
C23 Mo3 S4 Mo1 -108.5(7) . . . . ?
C24 Mo3 S4 Mo1 -134.4(11) . . . . ?
C25 Mo3 S4 Mo1 -175.8(7) . . . . ?
Ru1 Mo3 S4 Mo1 41.28(13) . . . . ?
Mo2 Mo3 S4 Mo1 78.65(13) . . . . ?
S3 Mo1 S4 Mo2 -14.50(18) . . . . ?
C3 Mo1 S4 Mo2 -114.1(10) . . . . ?
S2 Mo1 S4 Mo2 91.15(17) . . . . ?
C5 Mo1 S4 Mo2 -171.4(10) . . . . ?
C2 Mo1 S4 Mo2 -112.4(8) . . . . ?
C1 Mo1 S4 Mo2 -144.2(13) . . . . ?
C4 Mo1 S4 Mo2 -162.1(10) . . . . ?
Mo3 Mo1 S4 Mo2 77.03(12) . . . . ?
Ru1 Mo1 S4 Mo2 38.27(12) . . . . ?
S3 Mo1 S4 Mo3 -91.53(17) . . . . ?
C3 Mo1 S4 Mo3 168.8(10) . . . . ?
S2 Mo1 S4 Mo3 14.12(19) . . . . ?
C5 Mo1 S4 Mo3 111.6(10) . . . . ?
C2 Mo1 S4 Mo3 170.5(8) . . . . ?
C1 Mo1 S4 Mo3 138.8(13) . . . . ?
C4 Mo1 S4 Mo3 120.9(10) . . . . ?
Mo2 Mo1 S4 Mo3 -77.03(12) . . . . ?
Ru1 Mo1 S4 Mo3 -38.76(13) . . . . ?
C45 Mo5 S5 Ru2 135(2) . . . . ?
S6 Mo5 S5 Ru2 17.33(18) . . . . ?
S8 Mo5 S5 Ru2 -89.38(18) . . . . ?
C44 Mo5 S5 Ru2 177.1(8) . . . . ?
C41 Mo5 S5 Ru2 109.5(7) . . . . ?
C42 Mo5 S5 Ru2 131.8(7) . . . . ?
C43 Mo5 S5 Ru2 166.9(7) . . . . ?
Mo6 Mo5 S5 Ru2 -36.28(13) . . . . ?
Mo4 Mo5 S5 Ru2 -75.24(12) . . . . ?
C45 Mo5 S5 Mo4 -150(2) . . . . ?
S6 Mo5 S5 Mo4 92.57(17) . . . . ?
S8 Mo5 S5 Mo4 -14.14(18) . . . . ?
C44 Mo5 S5 Mo4 -107.7(8) . . . . ?
C41 Mo5 S5 Mo4 -175.2(7) . . . . ?
C42 Mo5 S5 Mo4 -153.0(7) . . . . ?
C43 Mo5 S5 Mo4 -117.9(7) . . . . ?
Mo6 Mo5 S5 Mo4 38.96(13) . . . . ?
Ru2 Mo5 S5 Mo4 75.24(12) . . . . ?
N3 Ru2 S5 Mo5 179.7(4) . . . . ?
N1 Ru2 S5 Mo5 -138.0(12) . . . . ?
S7 Ru2 S5 Mo5 88.1(3) . . . . ?
S6 Ru2 S5 Mo5 -17.29(19) . . . . ?
Ru1 Ru2 S5 Mo5 -133.83(11) . . . . ?
Mo4 Ru2 S5 Mo5 78.54(13) . . . . ?
Mo6 Ru2 S5 Mo5 37.72(13) . . . . ?
N3 Ru2 S5 Mo4 101.2(4) . . . . ?
N1 Ru2 S5 Mo4 143.4(12) . . . . ?
S7 Ru2 S5 Mo4 9.6(3) . . . . ?
S6 Ru2 S5 Mo4 -95.83(17) . . . . ?
Ru1 Ru2 S5 Mo4 147.63(9) . . . . ?
Mo6 Ru2 S5 Mo4 -40.82(12) . . . . ?
Mo5 Ru2 S5 Mo4 -78.54(13) . . . . ?
S7 Mo4 S5 Mo5 -90.1(3) . . . . ?
C33 Mo4 S5 Mo5 111.3(6) . . . . ?
C34 Mo4 S5 Mo5 121.8(10) . . . . ?
S8 Mo4 S5 Mo5 14.13(19) . . . . ?
C35 Mo4 S5 Mo5 172.9(11) . . . . ?
C31 Mo4 S5 Mo5 171.9(5) . . . . ?
C32 Mo4 S5 Mo5 138.4(7) . . . . ?
Ru2 Mo4 S5 Mo5 -80.19(13) . . . . ?
Mo6 Mo4 S5 Mo5 -39.96(13) . . . . ?
S7 Mo4 S5 Ru2 -9.9(3) . . . . ?
C33 Mo4 S5 Ru2 -168.5(6) . . . . ?
C34 Mo4 S5 Ru2 -158.0(10) . . . . ?
S8 Mo4 S5 Ru2 94.32(17) . . . . ?
C35 Mo4 S5 Ru2 -106.9(11) . . . . ?
C31 Mo4 S5 Ru2 -107.9(5) . . . . ?
C32 Mo4 S5 Ru2 -141.4(7) . . . . ?
Mo6 Mo4 S5 Ru2 40.23(12) . . . . ?
Mo5 Mo4 S5 Ru2 80.19(13) . . . . ?
S5 Mo5 S6 Ru2 -17.26(18) . . . . ?
C45 Mo5 S6 Ru2 -166.7(10) . . . . ?
S8 Mo5 S6 Ru2 89.76(18) . . . . ?
C44 Mo5 S6 Ru2 -175.3(8) . . . . ?
C41 Mo5 S6 Ru2 -132.6(10) . . . . ?
C42 Mo5 S6 Ru2 -109.2(7) . . . . ?
C43 Mo5 S6 Ru2 -129.7(12) . . . . ?
Mo6 Mo5 S6 Ru2 75.20(12) . . . . ?
Mo4 Mo5 S6 Ru2 36.42(13) . . . . ?
S5 Mo5 S6 Mo6 -92.46(17) . . . . ?
C45 Mo5 S6 Mo6 118.1(10) . . . . ?
S8 Mo5 S6 Mo6 14.56(18) . . . . ?
C44 Mo5 S6 Mo6 109.5(8) . . . . ?
C41 Mo5 S6 Mo6 152.2(10) . . . . ?
C42 Mo5 S6 Mo6 175.6(7) . . . . ?
C43 Mo5 S6 Mo6 155.1(12) . . . . ?
Mo4 Mo5 S6 Mo6 -38.77(12) . . . . ?
Ru2 Mo5 S6 Mo6 -75.20(12) . . . . ?
N3 Ru2 S6 Mo5 136.8(12) . . . . ?
N1 Ru2 S6 Mo5 -180.0(4) . . . . ?
S7 Ru2 S6 Mo5 -88.0(3) . . . . ?
S5 Ru2 S6 Mo5 17.17(19) . . . . ?
Ru1 Ru2 S6 Mo5 132.62(11) . . . . ?
Mo4 Ru2 S6 Mo5 -37.99(13) . . . . ?
Mo6 Ru2 S6 Mo5 -78.18(14) . . . . ?
N3 Ru2 S6 Mo6 -145.0(12) . . . . ?
N1 Ru2 S6 Mo6 -101.8(4) . . . . ?
S7 Ru2 S6 Mo6 -9.8(3) . . . . ?
S5 Ru2 S6 Mo6 95.35(17) . . . . ?
Ru1 Ru2 S6 Mo6 -149.20(9) . . . . ?
Mo4 Ru2 S6 Mo6 40.19(12) . . . . ?
Mo5 Ru2 S6 Mo6 78.18(14) . . . . ?
S7 Mo6 S6 Mo5 89.7(3) . . . . ?
C53 Mo6 S6 Mo5 -111.3(8) . . . . ?
S8 Mo6 S6 Mo5 -14.69(19) . . . . ?
C52 Mo6 S6 Mo5 -133.6(11) . . . . ?
C54 Mo6 S6 Mo5 -132(2) . . . . ?
C51 Mo6 S6 Mo5 -166.4(9) . . . . ?
C55 Mo6 S6 Mo5 -175.2(8) . . . . ?
Ru2 Mo6 S6 Mo5 79.61(13) . . . . ?
Mo4 Mo6 S6 Mo5 39.95(13) . . . . ?
S7 Mo6 S6 Ru2 10.1(3) . . . . ?
C53 Mo6 S6 Ru2 169.1(8) . . . . ?
S8 Mo6 S6 Ru2 -94.30(17) . . . . ?
C52 Mo6 S6 Ru2 146.8(11) . . . . ?
C54 Mo6 S6 Ru2 149(2) . . . . ?
C51 Mo6 S6 Ru2 114.0(9) . . . . ?
C55 Mo6 S6 Ru2 105.2(8) . . . . ?
Mo4 Mo6 S6 Ru2 -39.66(12) . . . . ?
Mo5 Mo6 S6 Ru2 -79.61(13) . . . . ?
C33 Mo4 S7 Mo6 -124.3(11) . . . . ?
C34 Mo4 S7 Mo6 -109.4(6) . . . . ?
S8 Mo4 S7 Mo6 -15.0(3) . . . . ?
C35 Mo4 S7 Mo6 -132.5(8) . . . . ?
C31 Mo4 S7 Mo6 -166.5(7) . . . . ?
S5 Mo4 S7 Mo6 91.0(2) . . . . ?
C32 Mo4 S7 Mo6 -172.3(9) . . . . ?
Ru2 Mo4 S7 Mo6 80.8(3) . . . . ?
Mo5 Mo4 S7 Mo6 38.3(2) . . . . ?
C33 Mo4 S7 Ru2 155.0(11) . . . . ?
C34 Mo4 S7 Ru2 169.8(6) . . . . ?
S8 Mo4 S7 Ru2 -95.8(2) . . . . ?
C35 Mo4 S7 Ru2 146.8(8) . . . . ?
C31 Mo4 S7 Ru2 112.7(7) . . . . ?
S5 Mo4 S7 Ru2 10.3(3) . . . . ?
C32 Mo4 S7 Ru2 106.9(9) . . . . ?
Mo6 Mo4 S7 Ru2 -80.8(3) . . . . ?
Mo5 Mo4 S7 Ru2 -42.5(2) . . . . ?
C53 Mo6 S7 Mo4 119.5(18) . . . . ?
S8 Mo6 S7 Mo4 15.1(3) . . . . ?
C52 Mo6 S7 Mo4 169.0(12) . . . . ?
C54 Mo6 S7 Mo4 111.8(9) . . . . ?
S6 Mo6 S7 Mo4 -91.7(3) . . . . ?
C51 Mo6 S7 Mo4 171.5(8) . . . . ?
C55 Mo6 S7 Mo4 143.1(12) . . . . ?
Ru2 Mo6 S7 Mo4 -81.2(3) . . . . ?
Mo5 Mo6 S7 Mo4 -38.4(2) . . . . ?
C53 Mo6 S7 Ru2 -159.3(18) . . . . ?
S8 Mo6 S7 Ru2 96.3(2) . . . . ?
C52 Mo6 S7 Ru2 -109.8(13) . . . . ?
C54 Mo6 S7 Ru2 -167.0(9) . . . . ?
S6 Mo6 S7 Ru2 -10.5(3) . . . . ?
C51 Mo6 S7 Ru2 -107.3(8) . . . . ?
C55 Mo6 S7 Ru2 -135.7(12) . . . . ?
Mo4 Mo6 S7 Ru2 81.2(3) . . . . ?
Mo5 Mo6 S7 Ru2 42.8(2) . . . . ?
N3 Ru2 S7 Mo4 -99.6(4) . . . . ?
N1 Ru2 S7 Mo4 -175.9(4) . . . . ?
S5 Ru2 S7 Mo4 -10.3(3) . . . . ?
S6 Ru2 S7 Mo4 94.1(3) . . . . ?
Ru1 Ru2 S7 Mo4 -136.75(18) . . . . ?
Mo6 Ru2 S7 Mo4 83.7(3) . . . . ?
Mo5 Ru2 S7 Mo4 41.7(2) . . . . ?
N3 Ru2 S7 Mo6 176.7(4) . . . . ?
N1 Ru2 S7 Mo6 100.4(4) . . . . ?
S5 Ru2 S7 Mo6 -94.0(2) . . . . ?
S6 Ru2 S7 Mo6 10.4(3) . . . . ?
Ru1 Ru2 S7 Mo6 139.56(17) . . . . ?
Mo4 Ru2 S7 Mo6 -83.7(3) . . . . ?
Mo5 Ru2 S7 Mo6 -42.0(2) . . . . ?
S7 Mo6 S8 Mo4 -14.1(3) . . . . ?
C53 Mo6 S8 Mo4 -155.2(12) . . . . ?
C52 Mo6 S8 Mo4 -173.7(8) . . . . ?
C54 Mo6 S8 Mo4 -118.5(11) . . . . ?
S6 Mo6 S8 Mo4 93.05(17) . . . . ?
C51 Mo6 S8 Mo4 -147.8(19) . . . . ?
C55 Mo6 S8 Mo4 -107.2(7) . . . . ?
Ru2 Mo6 S8 Mo4 37.94(13) . . . . ?
Mo5 Mo6 S8 Mo4 78.40(14) . . . . ?
S7 Mo6 S8 Mo5 -92.5(3) . . . . ?
C53 Mo6 S8 Mo5 126.4(12) . . . . ?
C52 Mo6 S8 Mo5 107.9(8) . . . . ?
C54 Mo6 S8 Mo5 163.1(11) . . . . ?
S6 Mo6 S8 Mo5 14.65(19) . . . . ?
C51 Mo6 S8 Mo5 133.8(19) . . . . ?
C55 Mo6 S8 Mo5 174.4(7) . . . . ?
Ru2 Mo6 S8 Mo5 -40.46(13) . . . . ?
Mo4 Mo6 S8 Mo5 -78.40(14) . . . . ?
S7 Mo4 S8 Mo6 14.2(3) . . . . ?
C33 Mo4 S8 Mo6 159.3(6) . . . . ?
C34 Mo4 S8 Mo6 123.9(7) . . . . ?
C35 Mo4 S8 Mo6 103.9(8) . . . . ?
C31 Mo4 S8 Mo6 131.6(12) . . . . ?
S5 Mo4 S8 Mo6 -92.49(17) . . . . ?
C32 Mo4 S8 Mo6 173.6(8) . . . . ?
Ru2 Mo4 S8 Mo6 -37.90(13) . . . . ?
Mo5 Mo4 S8 Mo6 -78.50(14) . . . . ?
S7 Mo4 S8 Mo5 92.7(3) . . . . ?
C33 Mo4 S8 Mo5 -122.2(6) . . . . ?
C34 Mo4 S8 Mo5 -157.6(7) . . . . ?
C35 Mo4 S8 Mo5 -177.6(8) . . . . ?
C31 Mo4 S8 Mo5 -149.9(12) . . . . ?
S5 Mo4 S8 Mo5 -13.99(19) . . . . ?
C32 Mo4 S8 Mo5 -107.9(8) . . . . ?
Ru2 Mo4 S8 Mo5 40.60(13) . . . . ?
Mo6 Mo4 S8 Mo5 78.50(14) . . . . ?
S5 Mo5 S8 Mo6 90.75(17) . . . . ?
C45 Mo5 S8 Mo6 -113.5(9) . . . . ?
S6 Mo5 S8 Mo6 -14.68(18) . . . . ?
C44 Mo5 S8 Mo6 -144.9(10) . . . . ?
C41 Mo5 S8 Mo6 -114.6(11) . . . . ?
C42 Mo5 S8 Mo6 -168.5(10) . . . . ?
C43 Mo5 S8 Mo6 -173.8(6) . . . . ?
Mo4 Mo5 S8 Mo6 76.54(13) . . . . ?
Ru2 Mo5 S8 Mo6 38.18(13) . . . . ?
S5 Mo5 S8 Mo4 14.22(18) . . . . ?
C45 Mo5 S8 Mo4 170.0(9) . . . . ?
S6 Mo5 S8 Mo4 -91.21(17) . . . . ?
C44 Mo5 S8 Mo4 138.5(10) . . . . ?
C41 Mo5 S8 Mo4 168.8(11) . . . . ?
C42 Mo5 S8 Mo4 115.0(10) . . . . ?
C43 Mo5 S8 Mo4 109.7(6) . . . . ?
Mo6 Mo5 S8 Mo4 -76.54(13) . . . . ?
Ru2 Mo5 S8 Mo4 -38.35(13) . . . . ?
N3 Ru2 N1 N2 -65.0(13) . . . . ?
S7 Ru2 N1 N2 26.3(13) . . . . ?
S5 Ru2 N1 N2 -108.8(15) . . . . ?
S6 Ru2 N1 N2 128.7(13) . . . . ?
Ru1 Ru2 N1 N2 -113.9(14) . . . . ?
Mo4 Ru2 N1 N2 21.5(16) . . . . ?
Mo6 Ru2 N1 N2 75.4(13) . . . . ?
Mo5 Ru2 N1 N2 128.7(11) . . . . ?
N3 Ru2 N1 Ru1 48.9(5) . . . . ?
S7 Ru2 N1 Ru1 140.3(4) . . . . ?
S5 Ru2 N1 Ru1 5.1(14) . . . . ?
S6 Ru2 N1 Ru1 -117.4(3) . . . . ?
Mo4 Ru2 N1 Ru1 135.4(4) . . . . ?
Mo6 Ru2 N1 Ru1 -170.7(3) . . . . ?
Mo5 Ru2 N1 Ru1 -117.4(5) . . . . ?
N3 Ru1 N1 N2 68.3(12) . . . . ?
S1 Ru1 N1 N2 -24.3(12) . . . . ?
S3 Ru1 N1 N2 111.5(14) . . . . ?
S2 Ru1 N1 N2 -125.6(12) . . . . ?
Ru2 Ru1 N1 N2 117.4(13) . . . . ?
Mo3 Ru1 N1 N2 -72.0(12) . . . . ?
Mo2 Ru1 N1 N2 -16.8(15) . . . . ?
Mo1 Ru1 N1 N2 -125.1(11) . . . . ?
N3 Ru1 N1 Ru2 -49.1(5) . . . . ?
S1 Ru1 N1 Ru2 -141.7(4) . . . . ?
S3 Ru1 N1 Ru2 -5.8(14) . . . . ?
S2 Ru1 N1 Ru2 117.0(4) . . . . ?
Mo3 Ru1 N1 Ru2 170.7(3) . . . . ?
Mo2 Ru1 N1 Ru2 -134.1(3) . . . . ?
Mo1 Ru1 N1 Ru2 117.5(4) . . . . ?
N1 Ru2 N3 Ru1 -49.9(5) . . . . ?
S7 Ru2 N3 Ru1 -141.7(4) . . . . ?
S5 Ru2 N3 Ru1 116.3(4) . . . . ?
S6 Ru2 N3 Ru1 -5.2(15) . . . . ?
Mo4 Ru2 N3 Ru1 169.7(3) . . . . ?
Mo6 Ru2 N3 Ru1 -137.7(3) . . . . ?
Mo5 Ru2 N3 Ru1 116.6(4) . . . . ?
N1 Ru1 N3 Ru2 49.0(5) . . . . ?
S1 Ru1 N3 Ru2 140.3(4) . . . . ?
S3 Ru1 N3 Ru2 -117.1(4) . . . . ?
S2 Ru1 N3 Ru2 3.3(15) . . . . ?
Mo3 Ru1 N3 Ru2 136.8(3) . . . . ?
Mo2 Ru1 N3 Ru2 -170.5(3) . . . . ?
Mo1 Ru1 N3 Ru2 -118.1(4) . . . . ?
S3 Mo1 C1 C5 128(2) . . . . ?
C3 Mo1 C1 C5 75.9(19) . . . . ?
S2 Mo1 C1 C5 -26(2) . . . . ?
C2 Mo1 C1 C5 117(3) . . . . ?
S4 Mo1 C1 C5 -129(2) . . . . ?
C4 Mo1 C1 C5 37.1(16) . . . . ?
Mo3 Mo1 C1 C5 -91.3(19) . . . . ?
Mo2 Mo1 C1 C5 -163.7(17) . . . . ?
Ru1 Mo1 C1 C5 -2(17) . . . . ?
S3 Mo1 C1 C2 12(2) . . . . ?
C3 Mo1 C1 C2 -40.7(15) . . . . ?
S2 Mo1 C1 C2 -142.9(17) . . . . ?
C5 Mo1 C1 C2 -117(3) . . . . ?
S4 Mo1 C1 C2 114.0(19) . . . . ?
C4 Mo1 C1 C2 -79.5(16) . . . . ?
Mo3 Mo1 C1 C2 152.1(14) . . . . ?
Mo2 Mo1 C1 C2 79.7(17) . . . . ?
Ru1 Mo1 C1 C2 -119(16) . . . . ?
S3 Mo1 C1 C6 -115(5) . . . . ?
C3 Mo1 C1 C6 -168(6) . . . . ?
S2 Mo1 C1 C6 90(5) . . . . ?
C5 Mo1 C1 C6 117(6) . . . . ?
C2 Mo1 C1 C6 -127(6) . . . . ?
S4 Mo1 C1 C6 -13(5) . . . . ?
C4 Mo1 C1 C6 154(6) . . . . ?
Mo3 Mo1 C1 C6 25(5) . . . . ?
Mo2 Mo1 C1 C6 -47(5) . . . . ?
Ru1 Mo1 C1 C6 114(14) . . . . ?
C5 C1 C2 C3 2(2) . . . . ?
C6 C1 C2 C3 -167(2) . . . . ?
Mo1 C1 C2 C3 65.6(13) . . . . ?
C5 C1 C2 C7 176(2) . . . . ?
C6 C1 C2 C7 7(4) . . . . ?
Mo1 C1 C2 C7 -120(3) . . . . ?
C5 C1 C2 Mo1 -64.0(18) . . . . ?
C6 C1 C2 Mo1 127(3) . . . . ?
S3 Mo1 C2 C1 -171.1(19) . . . . ?
C3 Mo1 C2 C1 111(2) . . . . ?
S2 Mo1 C2 C1 67(3) . . . . ?
C5 Mo1 C2 C1 36.8(16) . . . . ?
S4 Mo1 C2 C1 -66.8(19) . . . . ?
C4 Mo1 C2 C1 78.0(18) . . . . ?
Mo3 Mo1 C2 C1 -52(2) . . . . ?
Mo2 Mo1 C2 C1 -119.1(18) . . . . ?
Ru1 Mo1 C2 C1 175.1(16) . . . . ?
S3 Mo1 C2 C3 77.7(17) . . . . ?
S2 Mo1 C2 C3 -44(3) . . . . ?
C5 Mo1 C2 C3 -74.3(18) . . . . ?
C1 Mo1 C2 C3 -111(2) . . . . ?
S4 Mo1 C2 C3 -178.0(16) . . . . ?
C4 Mo1 C2 C3 -33.2(15) . . . . ?
Mo3 Mo1 C2 C3 -163.0(13) . . . . ?
Mo2 Mo1 C2 C3 129.7(15) . . . . ?
Ru1 Mo1 C2 C3 64(2) . . . . ?
S3 Mo1 C2 C7 -39(3) . . . . ?
C3 Mo1 C2 C7 -117(4) . . . . ?
S2 Mo1 C2 C7 -161(2) . . . . ?
C5 Mo1 C2 C7 169(4) . . . . ?
C1 Mo1 C2 C7 132(4) . . . . ?
S4 Mo1 C2 C7 65(3) . . . . ?
C4 Mo1 C2 C7 -150(3) . . . . ?
Mo3 Mo1 C2 C7 80(3) . . . . ?
Mo2 Mo1 C2 C7 13(3) . . . . ?
Ru1 Mo1 C2 C7 -53(3) . . . . ?
C1 C2 C3 C4 1(2) . . . . ?
C7 C2 C3 C4 -175(2) . . . . ?
Mo1 C2 C3 C4 66.9(17) . . . . ?
C1 C2 C3 C8 171(2) . . . . ?
C7 C2 C3 C8 -4(3) . . . . ?
Mo1 C2 C3 C8 -122(2) . . . . ?
C1 C2 C3 Mo1 -66.3(14) . . . . ?
C7 C2 C3 Mo1 118(2) . . . . ?
S3 Mo1 C3 C4 136.8(19) . . . . ?
S2 Mo1 C3 C4 35(2) . . . . ?
C5 Mo1 C3 C4 -38.7(18) . . . . ?
C2 Mo1 C3 C4 -120(2) . . . . ?
C1 Mo1 C3 C4 -81(2) . . . . ?
S4 Mo1 C3 C4 -117(2) . . . . ?
Mo3 Mo1 C3 C4 8(5) . . . . ?
Mo2 Mo1 C3 C4 169.4(15) . . . . ?
Ru1 Mo1 C3 C4 95.8(18) . . . . ?
S3 Mo1 C3 C2 -103.3(17) . . . . ?
S2 Mo1 C3 C2 155.1(16) . . . . ?
C5 Mo1 C3 C2 81.2(19) . . . . ?
C1 Mo1 C3 C2 39.3(16) . . . . ?
S4 Mo1 C3 C2 3(2) . . . . ?
C4 Mo1 C3 C2 120(2) . . . . ?
Mo3 Mo1 C3 C2 128(3) . . . . ?
Mo2 Mo1 C3 C2 -70.7(18) . . . . ?
Ru1 Mo1 C3 C2 -144.3(15) . . . . ?
S3 Mo1 C3 C8 16(3) . . . . ?
S2 Mo1 C3 C8 -85(3) . . . . ?
C5 Mo1 C3 C8 -159(4) . . . . ?
C2 Mo1 C3 C8 120(4) . . . . ?
C1 Mo1 C3 C8 159(4) . . . . ?
S4 Mo1 C3 C8 122(3) . . . . ?
C4 Mo1 C3 C8 -121(4) . . . . ?
Mo3 Mo1 C3 C8 -112(4) . . . . ?
Mo2 Mo1 C3 C8 49(4) . . . . ?
Ru1 Mo1 C3 C8 -25(4) . . . . ?
C2 C3 C4 C5 -2(3) . . . . ?
C8 C3 C4 C5 -173(2) . . . . ?
Mo1 C3 C4 C5 61.7(17) . . . . ?
C2 C3 C4 C9 179(2) . . . . ?
C8 C3 C4 C9 8(4) . . . . ?
Mo1 C3 C4 C9 -117(3) . . . . ?
C2 C3 C4 Mo1 -64.1(14) . . . . ?
C8 C3 C4 Mo1 125(2) . . . . ?
S3 Mo1 C4 C3 -47.0(19) . . . . ?
S2 Mo1 C4 C3 -149.2(18) . . . . ?
C5 Mo1 C4 C3 115(2) . . . . ?
C2 Mo1 C4 C3 36.7(15) . . . . ?
C1 Mo1 C4 C3 77.9(18) . . . . ?
S4 Mo1 C4 C3 99(2) . . . . ?
Mo3 Mo1 C4 C3 -177.7(13) . . . . ?
Mo2 Mo1 C4 C3 -27(3) . . . . ?
Ru1 Mo1 C4 C3 -104.3(16) . . . . ?
S3 Mo1 C4 C5 -162(2) . . . . ?
C3 Mo1 C4 C5 -115(2) . . . . ?
S2 Mo1 C4 C5 96(2) . . . . ?
C2 Mo1 C4 C5 -78.2(19) . . . . ?
C1 Mo1 C4 C5 -37.0(18) . . . . ?
S4 Mo1 C4 C5 -16(3) . . . . ?
Mo3 Mo1 C4 C5 67(2) . . . . ?
Mo2 Mo1 C4 C5 -142(3) . . . . ?
Ru1 Mo1 C4 C5 140.7(19) . . . . ?
S3 Mo1 C4 C9 71(3) . . . . ?
C3 Mo1 C4 C9 118(4) . . . . ?
S2 Mo1 C4 C9 -31(3) . . . . ?
C5 Mo1 C4 C9 -127(4) . . . . ?
C2 Mo1 C4 C9 155(4) . . . . ?
C1 Mo1 C4 C9 -164(4) . . . . ?
S4 Mo1 C4 C9 -143(3) . . . . ?
Mo3 Mo1 C4 C9 -60(3) . . . . ?
Mo2 Mo1 C4 C9 91(3) . . . . ?
Ru1 Mo1 C4 C9 14(3) . . . . ?
C2 C1 C5 C4 -3(3) . . . . ?
C6 C1 C5 C4 167(2) . . . . ?
Mo1 C1 C5 C4 -67.2(19) . . . . ?
C2 C1 C5 C10 -175(2) . . . . ?
C6 C1 C5 C10 -5(4) . . . . ?
Mo1 C1 C5 C10 121(3) . . . . ?
C2 C1 C5 Mo1 64.1(16) . . . . ?
C6 C1 C5 Mo1 -126(2) . . . . ?
C3 C4 C5 C1 3(3) . . . . ?
C9 C4 C5 C1 -178(3) . . . . ?
Mo1 C4 C5 C1 65.5(18) . . . . ?
C3 C4 C5 C10 176(2) . . . . ?
C9 C4 C5 C10 -5(4) . . . . ?
Mo1 C4 C5 C10 -121(3) . . . . ?
C3 C4 C5 Mo1 -62.1(17) . . . . ?
C9 C4 C5 Mo1 117(3) . . . . ?
S3 Mo1 C5 C1 -88(3) . . . . ?
C3 Mo1 C5 C1 -80.2(19) . . . . ?
S2 Mo1 C5 C1 159(2) . . . . ?
C2 Mo1 C5 C1 -37.0(17) . . . . ?
S4 Mo1 C5 C1 53(2) . . . . ?
C4 Mo1 C5 C1 -116(3) . . . . ?
Mo3 Mo1 C5 C1 108.7(19) . . . . ?
Mo2 Mo1 C5 C1 36(3) . . . . ?
Ru1 Mo1 C5 C1 179.8(15) . . . . ?
S3 Mo1 C5 C4 29(3) . . . . ?
C3 Mo1 C5 C4 36.1(14) . . . . ?
S2 Mo1 C5 C4 -85.0(19) . . . . ?
C2 Mo1 C5 C4 79.3(16) . . . . ?
C1 Mo1 C5 C4 116(3) . . . . ?
S4 Mo1 C5 C4 169.5(17) . . . . ?
Mo3 Mo1 C5 C4 -135.0(15) . . . . ?
Mo2 Mo1 C5 C4 152.0(15) . . . . ?
Ru1 Mo1 C5 C4 -64(2) . . . . ?
S3 Mo1 C5 C10 143(3) . . . . ?
C3 Mo1 C5 C10 151(5) . . . . ?
S2 Mo1 C5 C10 29(4) . . . . ?
C2 Mo1 C5 C10 -166(5) . . . . ?
C1 Mo1 C5 C10 -129(6) . . . . ?
S4 Mo1 C5 C10 -76(4) . . . . ?
C4 Mo1 C5 C10 114(5) . . . . ?
Mo3 Mo1 C5 C10 -21(5) . . . . ?
Mo2 Mo1 C5 C10 -94(5) . . . . ?
Ru1 Mo1 C5 C10 51(5) . . . . ?
S1 Mo2 C11 C12 -72.1(12) . . . . ?
S4 Mo2 C11 C12 49.4(18) . . . . ?
C13 Mo2 C11 C12 38.0(12) . . . . ?
S3 Mo2 C11 C12 -177.5(11) . . . . ?
C14 Mo2 C11 C12 80.8(13) . . . . ?
C15 Mo2 C11 C12 115.2(17) . . . . ?
Ru1 Mo2 C11 C12 -123.1(11) . . . . ?
Mo3 Mo2 C11 C12 -57.2(15) . . . . ?
Mo1 Mo2 C11 C12 168.4(9) . . . . ?
S1 Mo2 C11 C16 45(2) . . . . ?
S4 Mo2 C11 C16 166.1(19) . . . . ?
C13 Mo2 C11 C16 155(3) . . . . ?
S3 Mo2 C11 C16 -61(2) . . . . ?
C14 Mo2 C11 C16 -162(3) . . . . ?
C12 Mo2 C11 C16 117(3) . . . . ?
C15 Mo2 C11 C16 -128(3) . . . . ?
Ru1 Mo2 C11 C16 -6(3) . . . . ?
Mo3 Mo2 C11 C16 59(3) . . . . ?
Mo1 Mo2 C11 C16 -75(3) . . . . ?
S1 Mo2 C11 C15 172.7(12) . . . . ?
S4 Mo2 C11 C15 -65.8(19) . . . . ?
C13 Mo2 C11 C15 -77.2(13) . . . . ?
S3 Mo2 C11 C15 67.3(12) . . . . ?
C14 Mo2 C11 C15 -34.4(11) . . . . ?
C12 Mo2 C11 C15 -115.2(17) . . . . ?
Ru1 Mo2 C11 C15 121.7(11) . . . . ?
Mo3 Mo2 C11 C15 -172.4(9) . . . . ?
Mo1 Mo2 C11 C15 53.2(17) . . . . ?
C16 C11 C12 C13 173.3(19) . . . . ?
C15 C11 C12 C13 0(2) . . . . ?
Mo2 C11 C12 C13 -64.6(13) . . . . ?
C16 C11 C12 C17 -2(3) . . . . ?
C15 C11 C12 C17 -174.7(19) . . . . ?
Mo2 C11 C12 C17 120(2) . . . . ?
C16 C11 C12 Mo2 -122.1(19) . . . . ?
C15 C11 C12 Mo2 65.1(13) . . . . ?
S1 Mo2 C12 C13 -136.1(14) . . . . ?
S4 Mo2 C12 C13 -37.8(16) . . . . ?
S3 Mo2 C12 C13 118.0(14) . . . . ?
C14 Mo2 C12 C13 37.9(13) . . . . ?
C11 Mo2 C12 C13 114.6(19) . . . . ?
C15 Mo2 C12 C13 77.3(14) . . . . ?
Ru1 Mo2 C12 C13 -171.1(11) . . . . ?
Mo3 Mo2 C12 C13 -99.6(13) . . . . ?
Mo1 Mo2 C12 C13 -17(5) . . . . ?
S1 Mo2 C12 C11 109.4(12) . . . . ?
S4 Mo2 C12 C11 -152.4(11) . . . . ?
C13 Mo2 C12 C11 -114.6(19) . . . . ?
S3 Mo2 C12 C11 3.4(15) . . . . ?
C14 Mo2 C12 C11 -76.7(13) . . . . ?
C15 Mo2 C12 C11 -37.3(11) . . . . ?
Ru1 Mo2 C12 C11 74.3(13) . . . . ?
Mo3 Mo2 C12 C11 145.8(10) . . . . ?
Mo1 Mo2 C12 C11 -132(4) . . . . ?
S1 Mo2 C12 C17 -11(2) . . . . ?
S4 Mo2 C12 C17 88(2) . . . . ?
C13 Mo2 C12 C17 125(3) . . . . ?
S3 Mo2 C12 C17 -117(2) . . . . ?
C14 Mo2 C12 C17 163(3) . . . . ?
C11 Mo2 C12 C17 -120(3) . . . . ?
C15 Mo2 C12 C17 -157(3) . . . . ?
Ru1 Mo2 C12 C17 -46(3) . . . . ?
Mo3 Mo2 C12 C17 26(3) . . . . ?
Mo1 Mo2 C12 C17 108(4) . . . . ?
C11 C12 C13 C14 1(2) . . . . ?
C17 C12 C13 C14 176(2) . . . . ?
Mo2 C12 C13 C14 -64.5(14) . . . . ?
C11 C12 C13 C18 -172(2) . . . . ?
C17 C12 C13 C18 3(4) . . . . ?
Mo2 C12 C13 C18 122(2) . . . . ?
C11 C12 C13 Mo2 65.8(13) . . . . ?
C17 C12 C13 Mo2 -119(2) . . . . ?
S1 Mo2 C13 C12 48.1(15) . . . . ?
S4 Mo2 C13 C12 147.9(14) . . . . ?
S3 Mo2 C13 C12 -100.3(16) . . . . ?
C14 Mo2 C13 C12 -116(2) . . . . ?
C11 Mo2 C13 C12 -38.1(13) . . . . ?
C15 Mo2 C13 C12 -79.2(15) . . . . ?
Ru1 Mo2 C13 C12 21(3) . . . . ?
Mo3 Mo2 C13 C12 100.3(14) . . . . ?
Mo1 Mo2 C13 C12 176.5(12) . . . . ?
S1 Mo2 C13 C14 164.4(13) . . . . ?
S4 Mo2 C13 C14 -95.7(14) . . . . ?
S3 Mo2 C13 C14 16.0(19) . . . . ?
C12 Mo2 C13 C14 116(2) . . . . ?
C11 Mo2 C13 C14 78.2(14) . . . . ?
C15 Mo2 C13 C14 37.1(13) . . . . ?
Ru1 Mo2 C13 C14 137.1(16) . . . . ?
Mo3 Mo2 C13 C14 -143.4(12) . . . . ?
Mo1 Mo2 C13 C14 -67.1(16) . . . . ?
S1 Mo2 C13 C18 -77(2) . . . . ?
S4 Mo2 C13 C18 23(2) . . . . ?
S3 Mo2 C13 C18 134.5(19) . . . . ?
C14 Mo2 C13 C18 119(3) . . . . ?
C12 Mo2 C13 C18 -125(3) . . . . ?
C11 Mo2 C13 C18 -163(3) . . . . ?
C15 Mo2 C13 C18 156(3) . . . . ?
Ru1 Mo2 C13 C18 -104(2) . . . . ?
Mo3 Mo2 C13 C18 -25(3) . . . . ?
Mo1 Mo2 C13 C18 51(3) . . . . ?
C12 C13 C14 C15 -3(2) . . . . ?
C18 C13 C14 C15 171(2) . . . . ?
Mo2 C13 C14 C15 -67.8(15) . . . . ?
C12 C13 C14 C19 -171.4(19) . . . . ?
C18 C13 C14 C19 2(3) . . . . ?
Mo2 C13 C14 C19 123(2) . . . . ?
C12 C13 C14 Mo2 65.1(13) . . . . ?
C18 C13 C14 Mo2 -121(2) . . . . ?
S1 Mo2 C14 C15 87.2(18) . . . . ?
S4 Mo2 C14 C15 -160.6(13) . . . . ?
C13 Mo2 C14 C15 113.3(19) . . . . ?
S3 Mo2 C14 C15 -56.1(13) . . . . ?
C12 Mo2 C14 C15 76.6(14) . . . . ?
C11 Mo2 C14 C15 35.4(13) . . . . ?
Ru1 Mo2 C14 C15 -31(2) . . . . ?
Mo3 Mo2 C14 C15 174.6(10) . . . . ?
Mo1 Mo2 C14 C15 -110.5(12) . . . . ?
S1 Mo2 C14 C13 -26(2) . . . . ?
S4 Mo2 C14 C13 86.1(13) . . . . ?
S3 Mo2 C14 C13 -169.4(13) . . . . ?
C12 Mo2 C14 C13 -36.6(13) . . . . ?
C11 Mo2 C14 C13 -77.9(14) . . . . ?
C15 Mo2 C14 C13 -113.3(19) . . . . ?
Ru1 Mo2 C14 C13 -144.3(12) . . . . ?
Mo3 Mo2 C14 C13 61.3(16) . . . . ?
Mo1 Mo2 C14 C13 136.2(12) . . . . ?
S1 Mo2 C14 C19 -141.1(19) . . . . ?
S4 Mo2 C14 C19 -29(2) . . . . ?
C13 Mo2 C14 C19 -115(3) . . . . ?
S3 Mo2 C14 C19 76(2) . . . . ?
C12 Mo2 C14 C19 -152(3) . . . . ?
C11 Mo2 C14 C19 167(3) . . . . ?
C15 Mo2 C14 C19 132(3) . . . . ?
Ru1 Mo2 C14 C19 101(3) . . . . ?
Mo3 Mo2 C14 C19 -54(3) . . . . ?
Mo1 Mo2 C14 C19 21(3) . . . . ?
C13 C14 C15 C11 3(2) . . . . ?
C19 C14 C15 C11 170(2) . . . . ?
Mo2 C14 C15 C11 -62.3(14) . . . . ?
C13 C14 C15 C20 -174.3(19) . . . . ?
C19 C14 C15 C20 -7(4) . . . . ?
Mo2 C14 C15 C20 120(2) . . . . ?
C13 C14 C15 Mo2 65.3(13) . . . . ?
C19 C14 C15 Mo2 -128(2) . . . . ?
C12 C11 C15 C14 -2(2) . . . . ?
C16 C11 C15 C14 -174(2) . . . . ?
Mo2 C11 C15 C14 61.7(15) . . . . ?
C12 C11 C15 C20 175.1(19) . . . . ?
C16 C11 C15 C20 3(3) . . . . ?
Mo2 C11 C15 C20 -121(2) . . . . ?
C12 C11 C15 Mo2 -63.9(13) . . . . ?
C16 C11 C15 Mo2 124(2) . . . . ?
S1 Mo2 C15 C14 -129.6(12) . . . . ?
S4 Mo2 C15 C14 23.9(15) . . . . ?
C13 Mo2 C15 C14 -40.2(13) . . . . ?
S3 Mo2 C15 C14 126.3(13) . . . . ?
C12 Mo2 C15 C14 -81.9(14) . . . . ?
C11 Mo2 C15 C14 -119.8(19) . . . . ?
Ru1 Mo2 C15 C14 165.0(10) . . . . ?
Mo3 Mo2 C15 C14 -45(8) . . . . ?
Mo1 Mo2 C15 C14 88.9(13) . . . . ?
S1 Mo2 C15 C11 -9.8(16) . . . . ?
S4 Mo2 C15 C11 143.7(12) . . . . ?
C13 Mo2 C15 C11 79.6(14) . . . . ?
S3 Mo2 C15 C11 -113.9(13) . . . . ?
C14 Mo2 C15 C11 119.8(19) . . . . ?
C12 Mo2 C15 C11 37.9(12) . . . . ?
Ru1 Mo2 C15 C11 -75.2(13) . . . . ?
Mo3 Mo2 C15 C11 75(7) . . . . ?
Mo1 Mo2 C15 C11 -151.3(11) . . . . ?
S1 Mo2 C15 C20 110(2) . . . . ?
S4 Mo2 C15 C20 -97(2) . . . . ?
C13 Mo2 C15 C20 -161(2) . . . . ?
S3 Mo2 C15 C20 6(2) . . . . ?
C14 Mo2 C15 C20 -121(3) . . . . ?
C12 Mo2 C15 C20 158(2) . . . . ?
C11 Mo2 C15 C20 120(3) . . . . ?
Ru1 Mo2 C15 C20 44(2) . . . . ?
Mo3 Mo2 C15 C20 -166(6) . . . . ?
Mo1 Mo2 C15 C20 -32(2) . . . . ?
S1 Mo3 C21 C22 -175.3(14) . . . . ?
S4 Mo3 C21 C22 83.4(15) . . . . ?
S2 Mo3 C21 C22 -37(2) . . . . ?
C23 Mo3 C21 C22 -37.4(14) . . . . ?
C24 Mo3 C21 C22 -77.7(15) . . . . ?
C25 Mo3 C21 C22 -114(2) . . . . ?
Ru1 Mo3 C21 C22 -154.7(14) . . . . ?
Mo2 Mo3 C21 C22 134.3(14) . . . . ?
Mo1 Mo3 C21 C22 61.0(19) . . . . ?
S1 Mo3 C21 C25 -61.3(16) . . . . ?
S4 Mo3 C21 C25 -162.6(15) . . . . ?
S2 Mo3 C21 C25 77(2) . . . . ?
C22 Mo3 C21 C25 114(2) . . . . ?
C23 Mo3 C21 C25 76.6(16) . . . . ?
C24 Mo3 C21 C25 36.2(13) . . . . ?
Ru1 Mo3 C21 C25 -41(2) . . . . ?
Mo2 Mo3 C21 C25 -111.7(15) . . . . ?
Mo1 Mo3 C21 C25 175.0(11) . . . . ?
S1 Mo3 C21 C26 64(2) . . . . ?
S4 Mo3 C21 C26 -37(2) . . . . ?
S2 Mo3 C21 C26 -158.2(19) . . . . ?
C22 Mo3 C21 C26 -121(3) . . . . ?
C23 Mo3 C21 C26 -158(3) . . . . ?
C24 Mo3 C21 C26 161(3) . . . . ?
C25 Mo3 C21 C26 125(3) . . . . ?
Ru1 Mo3 C21 C26 84(3) . . . . ?
Mo2 Mo3 C21 C26 13(3) . . . . ?
Mo1 Mo3 C21 C26 -60(3) . . . . ?
C25 C21 C22 C23 -3(2) . . . . ?
C26 C21 C22 C23 -178(2) . . . . ?
Mo3 C21 C22 C23 63.9(15) . . . . ?
C25 C21 C22 C27 172.4(19) . . . . ?
C26 C21 C22 C27 -2(3) . . . . ?
Mo3 C21 C22 C27 -120.9(19) . . . . ?
C25 C21 C22 Mo3 -66.8(16) . . . . ?
C26 C21 C22 Mo3 118(2) . . . . ?
S1 Mo3 C22 C23 -108.6(18) . . . . ?
S4 Mo3 C22 C23 147.1(15) . . . . ?
S2 Mo3 C22 C23 42.2(16) . . . . ?
C21 Mo3 C22 C23 -115(2) . . . . ?
C24 Mo3 C22 C23 -36.6(14) . . . . ?
C25 Mo3 C22 C23 -77.2(15) . . . . ?
Ru1 Mo3 C22 C23 9(3) . . . . ?
Mo2 Mo3 C22 C23 178.3(12) . . . . ?
Mo1 Mo3 C22 C23 101.4(14) . . . . ?
S1 Mo3 C22 C21 7(2) . . . . ?
S4 Mo3 C22 C21 -97.6(15) . . . . ?
S2 Mo3 C22 C21 157.6(13) . . . . ?
C23 Mo3 C22 C21 115(2) . . . . ?
C24 Mo3 C22 C21 78.8(15) . . . . ?
C25 Mo3 C22 C21 38.1(14) . . . . ?
Ru1 Mo3 C22 C21 124(2) . . . . ?
Mo2 Mo3 C22 C21 -66.3(16) . . . . ?
Mo1 Mo3 C22 C21 -143.3(12) . . . . ?
S1 Mo3 C22 C27 125(2) . . . . ?
S4 Mo3 C22 C27 21(3) . . . . ?
S2 Mo3 C22 C27 -84(3) . . . . ?
C21 Mo3 C22 C27 118(3) . . . . ?
C23 Mo3 C22 C27 -126(3) . . . . ?
C24 Mo3 C22 C27 -163(3) . . . . ?
C25 Mo3 C22 C27 156(3) . . . . ?
Ru1 Mo3 C22 C27 -117(3) . . . . ?
Mo2 Mo3 C22 C27 52(3) . . . . ?
Mo1 Mo3 C22 C27 -25(3) . . . . ?
C21 C22 C23 C24 3(3) . . . . ?
C27 C22 C23 C24 -171(2) . . . . ?
Mo3 C22 C23 C24 67.5(17) . . . . ?
C21 C22 C23 C28 177(2) . . . . ?
C27 C22 C23 C28 2(4) . . . . ?
Mo3 C22 C23 C28 -119(2) . . . . ?
C21 C22 C23 Mo3 -64.1(15) . . . . ?
C27 C22 C23 Mo3 121(2) . . . . ?
S1 Mo3 C23 C24 -6(2) . . . . ?
S4 Mo3 C23 C24 -154.1(14) . . . . ?
S2 Mo3 C23 C24 101.6(15) . . . . ?
C21 Mo3 C23 C24 -78.4(16) . . . . ?
C22 Mo3 C23 C24 -116(2) . . . . ?
C25 Mo3 C23 C24 -36.9(14) . . . . ?
Ru1 Mo3 C23 C24 66.7(17) . . . . ?
Mo2 Mo3 C23 C24 -122(3) . . . . ?
Mo1 Mo3 C23 C24 144.5(13) . . . . ?
S1 Mo3 C23 C22 110.0(16) . . . . ?
S4 Mo3 C23 C22 -37.9(16) . . . . ?
S2 Mo3 C23 C22 -142.2(15) . . . . ?
C21 Mo3 C23 C22 37.8(13) . . . . ?
C24 Mo3 C23 C22 116(2) . . . . ?
C25 Mo3 C23 C22 79.3(15) . . . . ?
Ru1 Mo3 C23 C22 -177.1(11) . . . . ?
Mo2 Mo3 C23 C22 -6(5) . . . . ?
Mo1 Mo3 C23 C22 -99.3(14) . . . . ?
S1 Mo3 C23 C28 -137(2) . . . . ?
S4 Mo3 C23 C28 75(2) . . . . ?
S2 Mo3 C23 C28 -30(2) . . . . ?
C21 Mo3 C23 C28 150(3) . . . . ?
C22 Mo3 C23 C28 113(3) . . . . ?
C24 Mo3 C23 C28 -131(3) . . . . ?
C25 Mo3 C23 C28 -168(3) . . . . ?
Ru1 Mo3 C23 C28 -64(3) . . . . ?
Mo2 Mo3 C23 C28 106(4) . . . . ?
Mo1 Mo3 C23 C28 13(3) . . . . ?
C22 C23 C24 C25 -2(3) . . . . ?
C28 C23 C24 C25 -175(3) . . . . ?
Mo3 C23 C24 C25 63.8(16) . . . . ?
C22 C23 C24 C29 172(2) . . . . ?
C28 C23 C24 C29 0(4) . . . . ?
Mo3 C23 C24 C29 -122(2) . . . . ?
C22 C23 C24 Mo3 -66.3(16) . . . . ?
C28 C23 C24 Mo3 121(3) . . . . ?
S1 Mo3 C24 C23 175.6(15) . . . . ?
S4 Mo3 C24 C23 44(2) . . . . ?
S2 Mo3 C24 C23 -79.0(15) . . . . ?
C21 Mo3 C24 C23 79.2(16) . . . . ?
C22 Mo3 C24 C23 37.3(14) . . . . ?
C25 Mo3 C24 C23 116(2) . . . . ?
Ru1 Mo3 C24 C23 -131.5(14) . . . . ?
Mo2 Mo3 C24 C23 160.8(12) . . . . ?
Mo1 Mo3 C24 C23 -58.9(19) . . . . ?
S1 Mo3 C24 C25 59.4(14) . . . . ?
S4 Mo3 C24 C25 -72.4(18) . . . . ?
S2 Mo3 C24 C25 164.8(13) . . . . ?
C21 Mo3 C24 C25 -37.0(14) . . . . ?
C22 Mo3 C24 C25 -78.9(16) . . . . ?
C23 Mo3 C24 C25 -116(2) . . . . ?
Ru1 Mo3 C24 C25 112.3(13) . . . . ?
Mo2 Mo3 C24 C25 45(2) . . . . ?
Mo1 Mo3 C24 C25 -175.1(11) . . . . ?
S1 Mo3 C24 C29 -59(2) . . . . ?
S4 Mo3 C24 C29 169.2(16) . . . . ?
S2 Mo3 C24 C29 46(2) . . . . ?
C21 Mo3 C24 C29 -155(3) . . . . ?
C22 Mo3 C24 C29 163(3) . . . . ?
C23 Mo3 C24 C29 125(3) . . . . ?
C25 Mo3 C24 C29 -118(3) . . . . ?
Ru1 Mo3 C24 C29 -6(2) . . . . ?
Mo2 Mo3 C24 C29 -74(3) . . . . ?
Mo1 Mo3 C24 C29 66(2) . . . . ?
C23 C24 C25 C21 1(3) . . . . ?
C29 C24 C25 C21 -174.4(19) . . . . ?
Mo3 C24 C25 C21 63.1(16) . . . . ?
C23 C24 C25 C30 175(2) . . . . ?
C29 C24 C25 C30 0(3) . . . . ?
Mo3 C24 C25 C30 -122(2) . . . . ?
C23 C24 C25 Mo3 -62.5(16) . . . . ?
C29 C24 C25 Mo3 122.5(19) . . . . ?
C22 C21 C25 C24 1(3) . . . . ?
C26 C21 C25 C24 176(2) . . . . ?
Mo3 C21 C25 C24 -64.5(16) . . . . ?
C22 C21 C25 C30 -173(2) . . . . ?
C26 C21 C25 C30 2(4) . . . . ?
Mo3 C21 C25 C30 121(3) . . . . ?
C22 C21 C25 Mo3 66.0(15) . . . . ?
C26 C21 C25 Mo3 -119(3) . . . . ?
S1 Mo3 C25 C24 -122.6(14) . . . . ?
S4 Mo3 C25 C24 138.7(12) . . . . ?
S2 Mo3 C25 C24 -19.1(16) . . . . ?
C21 Mo3 C25 C24 117(2) . . . . ?
C22 Mo3 C25 C24 78.3(16) . . . . ?
C23 Mo3 C25 C24 36.8(13) . . . . ?
Ru1 Mo3 C25 C24 -84.8(14) . . . . ?
Mo2 Mo3 C25 C24 -156.1(11) . . . . ?
Mo1 Mo3 C25 C24 57(12) . . . . ?
S1 Mo3 C25 C21 120.6(16) . . . . ?
S4 Mo3 C25 C21 21.8(19) . . . . ?
S2 Mo3 C25 C21 -135.9(15) . . . . ?
C22 Mo3 C25 C21 -38.5(15) . . . . ?
C23 Mo3 C25 C21 -80.0(16) . . . . ?
C24 Mo3 C25 C21 -117(2) . . . . ?
Ru1 Mo3 C25 C21 158.4(14) . . . . ?
Mo2 Mo3 C25 C21 87.0(16) . . . . ?
Mo1 Mo3 C25 C21 -60(12) . . . . ?
S1 Mo3 C25 C30 -6(2) . . . . ?
S4 Mo3 C25 C30 -105(2) . . . . ?
S2 Mo3 C25 C30 98(2) . . . . ?
C21 Mo3 C25 C30 -126(3) . . . . ?
C22 Mo3 C25 C30 -165(3) . . . . ?
C23 Mo3 C25 C30 154(3) . . . . ?
C24 Mo3 C25 C30 117(3) . . . . ?
Ru1 Mo3 C25 C30 32(3) . . . . ?
Mo2 Mo3 C25 C30 -39(3) . . . . ?
Mo1 Mo3 C25 C30 174(10) . . . . ?
S7 Mo4 C31 C35 73.8(15) . . . . ?
C33 Mo4 C31 C35 -77.8(15) . . . . ?
C34 Mo4 C31 C35 -35.8(15) . . . . ?
S8 Mo4 C31 C35 -45(2) . . . . ?
S5 Mo4 C31 C35 178.8(15) . . . . ?
C32 Mo4 C31 C35 -114(2) . . . . ?
Ru2 Mo4 C31 C35 124.0(14) . . . . ?
Mo6 Mo4 C31 C35 57.1(17) . . . . ?
Mo5 Mo4 C31 C35 -167.6(14) . . . . ?
S7 Mo4 C31 C32 -172.6(14) . . . . ?
C33 Mo4 C31 C32 35.8(13) . . . . ?
C34 Mo4 C31 C32 77.7(14) . . . . ?
S8 Mo4 C31 C32 69(2) . . . . ?
C35 Mo4 C31 C32 114(2) . . . . ?
S5 Mo4 C31 C32 -67.7(14) . . . . ?
Ru2 Mo4 C31 C32 -122.4(13) . . . . ?
Mo6 Mo4 C31 C32 170.6(11) . . . . ?
Mo5 Mo4 C31 C32 -54.1(18) . . . . ?
S7 Mo4 C31 C36 -56(2) . . . . ?
C33 Mo4 C31 C36 152(3) . . . . ?
C34 Mo4 C31 C36 -166(3) . . . . ?
S8 Mo4 C31 C36 -175.0(16) . . . . ?
C35 Mo4 C31 C36 -130(3) . . . . ?
S5 Mo4 C31 C36 49(2) . . . . ?
C32 Mo4 C31 C36 116(3) . . . . ?
Ru2 Mo4 C31 C36 -6(2) . . . . ?
Mo6 Mo4 C31 C36 -73(3) . . . . ?
Mo5 Mo4 C31 C36 62(2) . . . . ?
C35 C31 C32 C33 2(3) . . . . ?
C36 C31 C32 C33 175.0(19) . . . . ?
Mo4 C31 C32 C33 -62.8(17) . . . . ?
C35 C31 C32 C37 -176(2) . . . . ?
C36 C31 C32 C37 -3(3) . . . . ?
Mo4 C31 C32 C37 119(2) . . . . ?
C35 C31 C32 Mo4 65.2(14) . . . . ?
C36 C31 C32 Mo4 -122.2(18) . . . . ?
S7 Mo4 C32 C33 126.5(14) . . . . ?
C34 Mo4 C32 C33 38.8(13) . . . . ?
S8 Mo4 C32 C33 -26.2(17) . . . . ?
C35 Mo4 C32 C33 78.2(16) . . . . ?
C31 Mo4 C32 C33 117(2) . . . . ?
S5 Mo4 C32 C33 -128.9(15) . . . . ?
Ru2 Mo4 C32 C33 -167.0(12) . . . . ?
Mo6 Mo4 C32 C33 35(7) . . . . ?
Mo5 Mo4 C32 C33 -90.5(15) . . . . ?
S7 Mo4 C32 C31 9.8(18) . . . . ?
C33 Mo4 C32 C31 -117(2) . . . . ?
C34 Mo4 C32 C31 -77.9(15) . . . . ?
S8 Mo4 C32 C31 -142.9(12) . . . . ?
C35 Mo4 C32 C31 -38.5(14) . . . . ?
S5 Mo4 C32 C31 114.4(14) . . . . ?
Ru2 Mo4 C32 C31 76.3(15) . . . . ?
Mo6 Mo4 C32 C31 -82(7) . . . . ?
Mo5 Mo4 C32 C31 152.8(12) . . . . ?
S7 Mo4 C32 C37 -113(2) . . . . ?
C33 Mo4 C32 C37 121(3) . . . . ?
C34 Mo4 C32 C37 160(3) . . . . ?
S8 Mo4 C32 C37 95(2) . . . . ?
C35 Mo4 C32 C37 -161(3) . . . . ?
C31 Mo4 C32 C37 -122(3) . . . . ?
S5 Mo4 C32 C37 -8(2) . . . . ?
Ru2 Mo4 C32 C37 -46(2) . . . . ?
Mo6 Mo4 C32 C37 156(5) . . . . ?
Mo5 Mo4 C32 C37 31(2) . . . . ?
C31 C32 C33 C34 -3(3) . . . . ?
C37 C32 C33 C34 175(2) . . . . ?
Mo4 C32 C33 C34 -65.4(16) . . . . ?
C31 C32 C33 C38 -168(2) . . . . ?
C37 C32 C33 C38 10(4) . . . . ?
Mo4 C32 C33 C38 129(3) . . . . ?
C31 C32 C33 Mo4 62.2(15) . . . . ?
C37 C32 C33 Mo4 -119(2) . . . . ?
S7 Mo4 C33 C32 -89.8(18) . . . . ?
C34 Mo4 C33 C32 -114(2) . . . . ?
S8 Mo4 C33 C32 158.6(14) . . . . ?
C35 Mo4 C33 C32 -80.2(16) . . . . ?
C31 Mo4 C33 C32 -38.3(15) . . . . ?
S5 Mo4 C33 C32 54.2(15) . . . . ?
Ru2 Mo4 C33 C32 29(3) . . . . ?
Mo6 Mo4 C33 C32 -174.7(11) . . . . ?
Mo5 Mo4 C33 C32 109.6(14) . . . . ?
S7 Mo4 C33 C34 25(2) . . . . ?
S8 Mo4 C33 C34 -86.9(13) . . . . ?
C35 Mo4 C33 C34 34.3(13) . . . . ?
C31 Mo4 C33 C34 76.2(14) . . . . ?
S5 Mo4 C33 C34 168.7(12) . . . . ?
C32 Mo4 C33 C34 114(2) . . . . ?
Ru2 Mo4 C33 C34 143.5(14) . . . . ?
Mo6 Mo4 C33 C34 -60.2(17) . . . . ?
Mo5 Mo4 C33 C34 -135.9(12) . . . . ?
S7 Mo4 C33 C38 145(2) . . . . ?
C34 Mo4 C33 C38 120(3) . . . . ?
S8 Mo4 C33 C38 33(3) . . . . ?
C35 Mo4 C33 C38 154(3) . . . . ?
C31 Mo4 C33 C38 -164(3) . . . . ?
S5 Mo4 C33 C38 -71(3) . . . . ?
C32 Mo4 C33 C38 -125(3) . . . . ?
Ru2 Mo4 C33 C38 -96(3) . . . . ?
Mo6 Mo4 C33 C38 60(3) . . . . ?
Mo5 Mo4 C33 C38 -16(3) . . . . ?
C32 C33 C34 C35 3(3) . . . . ?
C38 C33 C34 C35 169(2) . . . . ?
Mo4 C33 C34 C35 -63.6(17) . . . . ?
C32 C33 C34 C39 -172(2) . . . . ?
C38 C33 C34 C39 -6(4) . . . . ?
Mo4 C33 C34 C39 121(2) . . . . ?
C32 C33 C34 Mo4 66.5(17) . . . . ?
C38 C33 C34 Mo4 -128(2) . . . . ?
S7 Mo4 C34 C35 -45.3(17) . . . . ?
C33 Mo4 C34 C35 119(2) . . . . ?
S8 Mo4 C34 C35 -146.6(16) . . . . ?
C31 Mo4 C34 C35 38.2(14) . . . . ?
S5 Mo4 C34 C35 101.7(18) . . . . ?
C32 Mo4 C34 C35 81.9(17) . . . . ?
Ru2 Mo4 C34 C35 -23(3) . . . . ?
Mo6 Mo4 C34 C35 -98.5(15) . . . . ?
Mo5 Mo4 C34 C35 -173.4(12) . . . . ?
S7 Mo4 C34 C33 -164.5(13) . . . . ?
S8 Mo4 C34 C33 94.2(13) . . . . ?
C35 Mo4 C34 C33 -119(2) . . . . ?
C31 Mo4 C34 C33 -80.9(14) . . . . ?
S5 Mo4 C34 C33 -17.5(19) . . . . ?
C32 Mo4 C34 C33 -37.3(13) . . . . ?
Ru2 Mo4 C34 C33 -142.4(15) . . . . ?
Mo6 Mo4 C34 C33 142.3(12) . . . . ?
Mo5 Mo4 C34 C33 67.4(16) . . . . ?
S7 Mo4 C34 C39 72(2) . . . . ?
C33 Mo4 C34 C39 -123(3) . . . . ?
S8 Mo4 C34 C39 -29(2) . . . . ?
C35 Mo4 C34 C39 118(3) . . . . ?
C31 Mo4 C34 C39 156(3) . . . . ?
S5 Mo4 C34 C39 -141(2) . . . . ?
C32 Mo4 C34 C39 -160(3) . . . . ?
Ru2 Mo4 C34 C39 95(3) . . . . ?
Mo6 Mo4 C34 C39 19(3) . . . . ?
Mo5 Mo4 C34 C39 -56(3) . . . . ?
C33 C34 C35 C31 -1(3) . . . . ?
C39 C34 C35 C31 174(2) . . . . ?
Mo4 C34 C35 C31 -64.2(15) . . . . ?
C33 C34 C35 C40 -175(3) . . . . ?
C39 C34 C35 C40 0(4) . . . . ?
Mo4 C34 C35 C40 122(3) . . . . ?
C33 C34 C35 Mo4 62.8(17) . . . . ?
C39 C34 C35 Mo4 -122(2) . . . . ?
C32 C31 C35 C34 -1(3) . . . . ?
C36 C31 C35 C34 -172(2) . . . . ?
Mo4 C31 C35 C34 64.9(16) . . . . ?
C32 C31 C35 C40 174(2) . . . . ?
C36 C31 C35 C40 3(3) . . . . ?
Mo4 C31 C35 C40 -120(2) . . . . ?
C32 C31 C35 Mo4 -65.5(15) . . . . ?
C36 C31 C35 Mo4 123(2) . . . . ?
S7 Mo4 C35 C34 137.6(16) . . . . ?
C33 Mo4 C35 C34 -36.5(15) . . . . ?
S8 Mo4 C35 C34 38.5(18) . . . . ?
C31 Mo4 C35 C34 -116(2) . . . . ?
S5 Mo4 C35 C34 -118.0(17) . . . . ?
C32 Mo4 C35 C34 -76.7(17) . . . . ?
Ru2 Mo4 C35 C34 169.7(13) . . . . ?
Mo6 Mo4 C35 C34 98.9(16) . . . . ?
Mo5 Mo4 C35 C34 27(5) . . . . ?
S7 Mo4 C35 C31 -106.2(14) . . . . ?
C33 Mo4 C35 C31 79.7(14) . . . . ?
C34 Mo4 C35 C31 116(2) . . . . ?
S8 Mo4 C35 C31 154.7(11) . . . . ?
S5 Mo4 C35 C31 -2(2) . . . . ?
C32 Mo4 C35 C31 39.5(13) . . . . ?
Ru2 Mo4 C35 C31 -74.1(15) . . . . ?
Mo6 Mo4 C35 C31 -144.9(11) . . . . ?
Mo5 Mo4 C35 C31 143(3) . . . . ?
S7 Mo4 C35 C40 6(3) . . . . ?
C33 Mo4 C35 C40 -168(3) . . . . ?
C34 Mo4 C35 C40 -132(4) . . . . ?
S8 Mo4 C35 C40 -93(3) . . . . ?
C31 Mo4 C35 C40 112(3) . . . . ?
S5 Mo4 C35 C40 110(2) . . . . ?
C32 Mo4 C35 C40 152(3) . . . . ?
Ru2 Mo4 C35 C40 38(3) . . . . ?
Mo6 Mo4 C35 C40 -33(3) . . . . ?
Mo5 Mo4 C35 C40 -105(5) . . . . ?
S5 Mo5 C41 C45 154.5(19) . . . . ?
S6 Mo5 C41 C45 -104(2) . . . . ?
S8 Mo5 C41 C45 2(3) . . . . ?
C44 Mo5 C41 C45 38.2(16) . . . . ?
C42 Mo5 C41 C45 114(2) . . . . ?
C43 Mo5 C41 C45 77.6(18) . . . . ?
Mo6 Mo5 C41 C45 -74(2) . . . . ?
Mo4 Mo5 C41 C45 137(4) . . . . ?
Ru2 Mo5 C41 C45 -146.5(17) . . . . ?
S5 Mo5 C41 C42 40.4(18) . . . . ?
C45 Mo5 C41 C42 -114(2) . . . . ?
S6 Mo5 C41 C42 141.7(17) . . . . ?
S8 Mo5 C41 C42 -112(2) . . . . ?
C44 Mo5 C41 C42 -75.9(16) . . . . ?
C43 Mo5 C41 C42 -36.5(14) . . . . ?
Mo6 Mo5 C41 C42 171.8(12) . . . . ?
Mo4 Mo5 C41 C42 22(4) . . . . ?
Ru2 Mo5 C41 C42 99.4(15) . . . . ?
S5 Mo5 C41 C46 -86(4) . . . . ?
C45 Mo5 C41 C46 119(5) . . . . ?
S6 Mo5 C41 C46 15(3) . . . . ?
S8 Mo5 C41 C46 121(3) . . . . ?
C44 Mo5 C41 C46 157(4) . . . . ?
C42 Mo5 C41 C46 -127(5) . . . . ?
C43 Mo5 C41 C46 -163(4) . . . . ?
Mo6 Mo5 C41 C46 45(4) . . . . ?
Mo4 Mo5 C41 C46 -104(4) . . . . ?
Ru2 Mo5 C41 C46 -27(4) . . . . ?
C45 C41 C42 C43 1(2) . . . . ?
C46 C41 C42 C43 -174(2) . . . . ?
Mo5 C41 C42 C43 64.0(14) . . . . ?
C45 C41 C42 C47 177(2) . . . . ?
C46 C41 C42 C47 2(4) . . . . ?
Mo5 C41 C42 C47 -120(2) . . . . ?
C45 C41 C42 Mo5 -63.4(16) . . . . ?
C46 C41 C42 Mo5 122(3) . . . . ?
S5 Mo5 C42 C43 98.1(14) . . . . ?
C45 Mo5 C42 C43 -79.6(17) . . . . ?
S6 Mo5 C42 C43 -160.7(12) . . . . ?
S8 Mo5 C42 C43 -9(2) . . . . ?
C44 Mo5 C42 C43 -37.4(15) . . . . ?
C41 Mo5 C42 C43 -118(2) . . . . ?
Mo6 Mo5 C42 C43 -145(2) . . . . ?
Mo4 Mo5 C42 C43 68.6(16) . . . . ?
Ru2 Mo5 C42 C43 140.4(12) . . . . ?
S5 Mo5 C42 C41 -144.1(18) . . . . ?
C45 Mo5 C42 C41 38.2(16) . . . . ?
S6 Mo5 C42 C41 -42.9(19) . . . . ?
S8 Mo5 C42 C41 109(2) . . . . ?
C44 Mo5 C42 C41 80.4(18) . . . . ?
C43 Mo5 C42 C41 118(2) . . . . ?
Mo6 Mo5 C42 C41 -28(4) . . . . ?
Mo4 Mo5 C42 C41 -173.6(15) . . . . ?
Ru2 Mo5 C42 C41 -101.8(17) . . . . ?
S5 Mo5 C42 C47 -17(2) . . . . ?
C45 Mo5 C42 C47 166(3) . . . . ?
S6 Mo5 C42 C47 85(3) . . . . ?
S8 Mo5 C42 C47 -124(2) . . . . ?
C44 Mo5 C42 C47 -152(3) . . . . ?
C41 Mo5 C42 C47 128(4) . . . . ?
C43 Mo5 C42 C47 -115(3) . . . . ?
Mo6 Mo5 C42 C47 100(3) . . . . ?
Mo4 Mo5 C42 C47 -46(3) . . . . ?
Ru2 Mo5 C42 C47 26(3) . . . . ?
C41 C42 C43 C44 0(2) . . . . ?
C47 C42 C43 C44 -176.3(18) . . . . ?
Mo5 C42 C43 C44 63.6(13) . . . . ?
C41 C42 C43 C48 173(2) . . . . ?
C47 C42 C43 C48 -3(3) . . . . ?
Mo5 C42 C43 C48 -123(2) . . . . ?
C41 C42 C43 Mo5 -63.2(15) . . . . ?
C47 C42 C43 Mo5 120.2(18) . . . . ?
S5 Mo5 C43 C44 164.7(18) . . . . ?
C45 Mo5 C43 C44 -35.9(17) . . . . ?
S6 Mo5 C43 C44 -80(2) . . . . ?
S8 Mo5 C43 C44 60.3(19) . . . . ?
C41 Mo5 C43 C44 -77.0(18) . . . . ?
C42 Mo5 C43 C44 -114(2) . . . . ?
Mo6 Mo5 C43 C44 49(2) . . . . ?
Mo4 Mo5 C43 C44 114.6(17) . . . . ?
Ru2 Mo5 C43 C44 -178.4(15) . . . . ?
S5 Mo5 C43 C48 41(3) . . . . ?
C45 Mo5 C43 C48 -160(4) . . . . ?
S6 Mo5 C43 C48 155(2) . . . . ?
S8 Mo5 C43 C48 -64(3) . . . . ?
C44 Mo5 C43 C48 -124(4) . . . . ?
C41 Mo5 C43 C48 159(3) . . . . ?
C42 Mo5 C43 C48 122(3) . . . . ?
Mo6 Mo5 C43 C48 -75(3) . . . . ?
Mo4 Mo5 C43 C48 -10(3) . . . . ?
Ru2 Mo5 C43 C48 57(3) . . . . ?
S5 Mo5 C43 C42 -81.7(14) . . . . ?
C45 Mo5 C43 C42 77.8(17) . . . . ?
S6 Mo5 C43 C42 33(2) . . . . ?
S8 Mo5 C43 C42 173.9(13) . . . . ?
C44 Mo5 C43 C42 114(2) . . . . ?
C41 Mo5 C43 C42 36.6(15) . . . . ?
Mo6 Mo5 C43 C42 162.5(12) . . . . ?
Mo4 Mo5 C43 C42 -131.8(13) . . . . ?
Ru2 Mo5 C43 C42 -64.8(18) . . . . ?
C48 C43 C44 C45 -174(2) . . . . ?
C42 C43 C44 C45 -1(2) . . . . ?
Mo5 C43 C44 C45 62.4(17) . . . . ?
C48 C43 C44 C49 0(4) . . . . ?
C42 C43 C44 C49 173(2) . . . . ?
Mo5 C43 C44 C49 -123(2) . . . . ?
C48 C43 C44 Mo5 123(2) . . . . ?
C42 C43 C44 Mo5 -63.7(13) . . . . ?
S5 Mo5 C44 C45 -138.7(19) . . . . ?
S6 Mo5 C44 C45 15(2) . . . . ?
S8 Mo5 C44 C45 118(2) . . . . ?
C41 Mo5 C44 C45 -38.0(17) . . . . ?
C42 Mo5 C44 C45 -80.5(18) . . . . ?
C43 Mo5 C44 C45 -120(2) . . . . ?
Mo6 Mo5 C44 C45 83.8(18) . . . . ?
Mo4 Mo5 C44 C45 156.7(16) . . . . ?
Ru2 Mo5 C44 C45 -107(12) . . . . ?
S5 Mo5 C44 C43 -19(2) . . . . ?
C45 Mo5 C44 C43 120(2) . . . . ?
S6 Mo5 C44 C43 135.0(17) . . . . ?
S8 Mo5 C44 C43 -121.8(18) . . . . ?
C41 Mo5 C44 C43 82.1(17) . . . . ?
C42 Mo5 C44 C43 39.5(15) . . . . ?
Mo6 Mo5 C44 C43 -156.1(14) . . . . ?
Mo4 Mo5 C44 C43 -83.2(17) . . . . ?
Ru2 Mo5 C44 C43 13(13) . . . . ?
S5 Mo5 C44 C49 101(3) . . . . ?
C45 Mo5 C44 C49 -120(4) . . . . ?
S6 Mo5 C44 C49 -105(3) . . . . ?
S8 Mo5 C44 C49 -2(3) . . . . ?
C41 Mo5 C44 C49 -158(4) . . . . ?
C42 Mo5 C44 C49 160(4) . . . . ?
C43 Mo5 C44 C49 120(4) . . . . ?
Mo6 Mo5 C44 C49 -36(4) . . . . ?
Mo4 Mo5 C44 C49 37(4) . . . . ?
Ru2 Mo5 C44 C49 133(10) . . . . ?
C43 C44 C45 C41 2(3) . . . . ?
C49 C44 C45 C41 -172(2) . . . . ?
Mo5 C44 C45 C41 66.6(16) . . . . ?
C43 C44 C45 C50 174(3) . . . . ?
C49 C44 C45 C50 0(4) . . . . ?
Mo5 C44 C45 C50 -121(3) . . . . ?
C43 C44 C45 Mo5 -64.8(17) . . . . ?
C49 C44 C45 Mo5 121(2) . . . . ?
C42 C41 C45 C44 -1(3) . . . . ?
C46 C41 C45 C44 174(2) . . . . ?
Mo5 C41 C45 C44 -66.0(17) . . . . ?
C42 C41 C45 C50 -175.0(19) . . . . ?
C46 C41 C45 C50 0(4) . . . . ?
Mo5 C41 C45 C50 120(2) . . . . ?
C42 C41 C45 Mo5 64.6(15) . . . . ?
C46 C41 C45 Mo5 -120(2) . . . . ?
S5 Mo5 C45 C44 72(3) . . . . ?
S6 Mo5 C45 C44 -168.6(17) . . . . ?
S8 Mo5 C45 C44 -63.9(18) . . . . ?
C41 Mo5 C45 C44 115(2) . . . . ?
C42 Mo5 C45 C44 76.0(16) . . . . ?
C43 Mo5 C45 C44 34.1(15) . . . . ?
Mo6 Mo5 C45 C44 -117.4(15) . . . . ?
Mo4 Mo5 C45 C44 -46(2) . . . . ?
Ru2 Mo5 C45 C44 172.6(12) . . . . ?
S5 Mo5 C45 C41 -43(3) . . . . ?
S6 Mo5 C45 C41 77(2) . . . . ?
S8 Mo5 C45 C41 -178.6(19) . . . . ?
C44 Mo5 C45 C41 -115(2) . . . . ?
C42 Mo5 C45 C41 -38.8(16) . . . . ?
C43 Mo5 C45 C41 -80.7(18) . . . . ?
Mo6 Mo5 C45 C41 127.8(17) . . . . ?
Mo4 Mo5 C45 C41 -161.1(15) . . . . ?
Ru2 Mo5 C45 C41 58(2) . . . . ?
S5 Mo5 C45 C50 -155(3) . . . . ?
S6 Mo5 C45 C50 -36(4) . . . . ?
S8 Mo5 C45 C50 69(4) . . . . ?
C44 Mo5 C45 C50 133(5) . . . . ?
C41 Mo5 C45 C50 -112(5) . . . . ?
C42 Mo5 C45 C50 -151(5) . . . . ?
C43 Mo5 C45 C50 167(5) . . . . ?
Mo6 Mo5 C45 C50 16(4) . . . . ?
Mo4 Mo5 C45 C50 87(4) . . . . ?
Ru2 Mo5 C45 C50 -54(5) . . . . ?
S7 Mo6 C51 C55 -62(2) . . . . ?
C53 Mo6 C51 C55 80.6(19) . . . . ?
S8 Mo6 C51 C55 72(3) . . . . ?
C52 Mo6 C51 C55 115(3) . . . . ?
C54 Mo6 C51 C55 36.6(17) . . . . ?
S6 Mo6 C51 C55 -167(2) . . . . ?
Ru2 Mo6 C51 C55 -114.4(19) . . . . ?
Mo4 Mo6 C51 C55 -49(3) . . . . ?
Mo5 Mo6 C51 C55 175.0(16) . . . . ?
S7 Mo6 C51 C52 -177(2) . . . . ?
C53 Mo6 C51 C52 -34.8(17) . . . . ?
S8 Mo6 C51 C52 -44(3) . . . . ?
C54 Mo6 C51 C52 -78.8(19) . . . . ?
S6 Mo6 C51 C52 78(2) . . . . ?
C55 Mo6 C51 C52 -115(3) . . . . ?
Ru2 Mo6 C51 C52 130.2(19) . . . . ?
Mo4 Mo6 C51 C52 -163.9(16) . . . . ?
Mo5 Mo6 C51 C52 60(2) . . . . ?
S7 Mo6 C51 C56 68(3) . . . . ?
C53 Mo6 C51 C56 -150(4) . . . . ?
S8 Mo6 C51 C56 -159(2) . . . . ?
C52 Mo6 C51 C56 -115(5) . . . . ?
C54 Mo6 C51 C56 166(4) . . . . ?
S6 Mo6 C51 C56 -37(3) . . . . ?
C55 Mo6 C51 C56 129(5) . . . . ?
Ru2 Mo6 C51 C56 15(4) . . . . ?
Mo4 Mo6 C51 C56 81(4) . . . . ?
Mo5 Mo6 C51 C56 -56(4) . . . . ?
C55 C51 C52 C53 -3(3) . . . . ?
C56 C51 C52 C53 -178(2) . . . . ?
Mo6 C51 C52 C53 62(2) . . . . ?
C55 C51 C52 C57 168(3) . . . . ?
C56 C51 C52 C57 -7(4) . . . . ?
Mo6 C51 C52 C57 -126(3) . . . . ?
C55 C51 C52 Mo6 -65.0(18) . . . . ?
C56 C51 C52 Mo6 120(2) . . . . ?
S7 Mo6 C52 C53 -115(3) . . . . ?
S8 Mo6 C52 C53 36(2) . . . . ?
C54 Mo6 C52 C53 -39.5(18) . . . . ?
S6 Mo6 C52 C53 139(2) . . . . ?
C51 Mo6 C52 C53 -119(3) . . . . ?
C55 Mo6 C52 C53 -82(2) . . . . ?
Ru2 Mo6 C52 C53 174.0(17) . . . . ?
Mo4 Mo6 C52 C53 2(7) . . . . ?
Mo5 Mo6 C52 C53 97.3(19) . . . . ?
S7 Mo6 C52 C51 4(3) . . . . ?
C53 Mo6 C52 C51 119(3) . . . . ?
S8 Mo6 C52 C51 154.7(19) . . . . ?
C54 Mo6 C52 C51 79.4(19) . . . . ?
S6 Mo6 C52 C51 -102(2) . . . . ?
C55 Mo6 C52 C51 36.5(17) . . . . ?
Ru2 Mo6 C52 C51 -67(2) . . . . ?
Mo4 Mo6 C52 C51 121(5) . . . . ?
Mo5 Mo6 C52 C51 -143.8(17) . . . . ?
S7 Mo6 C52 C57 133(3) . . . . ?
C53 Mo6 C52 C57 -113(5) . . . . ?
S8 Mo6 C52 C57 -77(4) . . . . ?
C54 Mo6 C52 C57 -152(5) . . . . ?
S6 Mo6 C52 C57 26(4) . . . . ?
C51 Mo6 C52 C57 128(5) . . . . ?
C55 Mo6 C52 C57 165(5) . . . . ?
Ru2 Mo6 C52 C57 61(4) . . . . ?
Mo4 Mo6 C52 C57 -110(5) . . . . ?
Mo5 Mo6 C52 C57 -16(4) . . . . ?
C51 C52 C53 C54 2(3) . . . . ?
C57 C52 C53 C54 -171(2) . . . . ?
Mo6 C52 C53 C54 65.6(17) . . . . ?
C51 C52 C53 C58 178(3) . . . . ?
C57 C52 C53 C58 5(5) . . . . ?
Mo6 C52 C53 C58 -118(4) . . . . ?
C51 C52 C53 Mo6 -63.5(19) . . . . ?
C57 C52 C53 Mo6 124(2) . . . . ?
S7 Mo6 C53 C52 103(3) . . . . ?
S8 Mo6 C53 C52 -149(2) . . . . ?
C54 Mo6 C53 C52 116(3) . . . . ?
S6 Mo6 C53 C52 -44(2) . . . . ?
C51 Mo6 C53 C52 35.6(18) . . . . ?
C55 Mo6 C53 C52 75(2) . . . . ?
Ru2 Mo6 C53 C52 -15(4) . . . . ?
Mo4 Mo6 C53 C52 -179.4(16) . . . . ?
Mo5 Mo6 C53 C52 -102.1(19) . . . . ?
S7 Mo6 C53 C54 -13(4) . . . . ?
S8 Mo6 C53 C54 95(2) . . . . ?
C52 Mo6 C53 C54 -116(3) . . . . ?
S6 Mo6 C53 C54 -160(2) . . . . ?
C51 Mo6 C53 C54 -80.3(19) . . . . ?
C55 Mo6 C53 C54 -41.0(16) . . . . ?
Ru2 Mo6 C53 C54 -131(3) . . . . ?
Mo4 Mo6 C53 C54 65(2) . . . . ?
Mo5 Mo6 C53 C54 142(2) . . . . ?
S7 Mo6 C53 C58 -116(3) . . . . ?
S8 Mo6 C53 C58 -8(4) . . . . ?
C52 Mo6 C53 C58 141(5) . . . . ?
C54 Mo6 C53 C58 -103(6) . . . . ?
S6 Mo6 C53 C58 97(4) . . . . ?
C51 Mo6 C53 C58 177(5) . . . . ?
C55 Mo6 C53 C58 -144(5) . . . . ?
Ru2 Mo6 C53 C58 126(4) . . . . ?
Mo4 Mo6 C53 C58 -38(4) . . . . ?
Mo5 Mo6 C53 C58 39(4) . . . . ?
C52 C53 C54 C55 0(3) . . . . ?
C58 C53 C54 C55 -178(2) . . . . ?
Mo6 C53 C54 C55 67.8(15) . . . . ?
C52 C53 C54 C59 173(3) . . . . ?
C58 C53 C54 C59 -4(4) . . . . ?
Mo6 C53 C54 C59 -119(3) . . . . ?
C52 C53 C54 Mo6 -68(2) . . . . ?
C58 C53 C54 Mo6 115(2) . . . . ?
S7 Mo6 C54 C55 63(2) . . . . ?
C53 Mo6 C54 C55 -109(2) . . . . ?
S8 Mo6 C54 C55 165(2) . . . . ?
C52 Mo6 C54 C55 -73.4(17) . . . . ?
S6 Mo6 C54 C55 -76(3) . . . . ?
C51 Mo6 C54 C55 -33.5(14) . . . . ?
Ru2 Mo6 C54 C55 41(3) . . . . ?
Mo4 Mo6 C54 C55 113.4(17) . . . . ?
Mo5 Mo6 C54 C55 -172.5(14) . . . . ?
S7 Mo6 C54 C53 172(2) . . . . ?
S8 Mo6 C54 C53 -87(2) . . . . ?
C52 Mo6 C54 C53 35.2(17) . . . . ?
S6 Mo6 C54 C53 33(4) . . . . ?
C51 Mo6 C54 C53 75.0(19) . . . . ?
C55 Mo6 C54 C53 109(2) . . . . ?
Ru2 Mo6 C54 C53 150(2) . . . . ?
Mo4 Mo6 C54 C53 -138(2) . . . . ?
Mo5 Mo6 C54 C53 -64(2) . . . . ?
S7 Mo6 C54 C59 -66(5) . . . . ?
C53 Mo6 C54 C59 123(6) . . . . ?
S8 Mo6 C54 C59 36(5) . . . . ?
C52 Mo6 C54 C59 158(6) . . . . ?
S6 Mo6 C54 C59 155(4) . . . . ?
C51 Mo6 C54 C59 -162(6) . . . . ?
C55 Mo6 C54 C59 -129(6) . . . . ?
Ru2 Mo6 C54 C59 -88(5) . . . . ?
Mo4 Mo6 C54 C59 -15(5) . . . . ?
Mo5 Mo6 C54 C59 59(5) . . . . ?
C52 C51 C55 C54 3(3) . . . . ?
C56 C51 C55 C54 177(2) . . . . ?
Mo6 C51 C55 C54 -61.9(17) . . . . ?
C52 C51 C55 C60 -174(2) . . . . ?
C56 C51 C55 C60 0(5) . . . . ?
Mo6 C51 C55 C60 121(3) . . . . ?
C52 C51 C55 Mo6 65.0(18) . . . . ?
C56 C51 C55 Mo6 -121(3) . . . . ?
C53 C54 C55 C51 -2(3) . . . . ?
C59 C54 C55 C51 -175(3) . . . . ?
Mo6 C54 C55 C51 64.0(19) . . . . ?
C53 C54 C55 C60 175.7(19) . . . . ?
C59 C54 C55 C60 3(4) . . . . ?
Mo6 C54 C55 C60 -118.5(19) . . . . ?
C53 C54 C55 Mo6 -65.8(14) . . . . ?
C59 C54 C55 Mo6 121(3) . . . . ?
S7 Mo6 C55 C51 121(2) . . . . ?
C53 Mo6 C55 C51 -77.2(19) . . . . ?
S8 Mo6 C55 C51 -139(2) . . . . ?
C52 Mo6 C55 C51 -37.6(17) . . . . ?
C54 Mo6 C55 C51 -120(2) . . . . ?
S6 Mo6 C55 C51 16(2) . . . . ?
Ru2 Mo6 C55 C51 81.4(19) . . . . ?
Mo4 Mo6 C55 C51 153.5(17) . . . . ?
Mo5 Mo6 C55 C51 -41(17) . . . . ?
S7 Mo6 C55 C54 -120(2) . . . . ?
C53 Mo6 C55 C54 42.4(18) . . . . ?
S8 Mo6 C55 C54 -20(2) . . . . ?
C52 Mo6 C55 C54 82.1(18) . . . . ?
S6 Mo6 C55 C54 136(2) . . . . ?
C51 Mo6 C55 C54 120(2) . . . . ?
Ru2 Mo6 C55 C54 -158.9(18) . . . . ?
Mo4 Mo6 C55 C54 -86.8(19) . . . . ?
Mo5 Mo6 C55 C54 79(16) . . . . ?
S7 Mo6 C55 C60 -9(4) . . . . ?
C53 Mo6 C55 C60 153(5) . . . . ?
S8 Mo6 C55 C60 91(4) . . . . ?
C52 Mo6 C55 C60 -167(5) . . . . ?
C54 Mo6 C55 C60 111(5) . . . . ?
S6 Mo6 C55 C60 -113(4) . . . . ?
C51 Mo6 C55 C60 -130(5) . . . . ?
Ru2 Mo6 C55 C60 -48(4) . . . . ?
Mo4 Mo6 C55 C60 24(4) . . . . ?
Mo5 Mo6 C55 C60 -170(12) . . . . ?
